data_4107188
loop_
_publ_author_name
'Saskia Stegmaier'
'Thomas F. F\"assler'

_publ_contact_author_address
;Department Chemie
Technische Universit\"at M\"unchen
Lichtenbergstr. 4
85747 Garching
Germany
;
_publ_contact_author_email thomas.faessler@lrz.tu-muenchen.de
_publ_contact_author_fax '+49 89 28913186'
_publ_contact_author_name 'Prof. Dr. Thomas F. F\"assler'
_publ_contact_author_phone '+49 89 28913134'
_publ_section_title
;
 A Bronze Matryoshka: The Discrete Intermetalloid Cluster
 [Sn@Cu12@Sn20]^12-^ in the Ternary Phases A~12~Cu~12~Sn~21~ (A = Na, K)
;
_journal_name_full 'Journal of the American Chemical Society'
_journal_page_first 19758
_journal_page_last 19768
_journal_paper_doi 10.1021/ja205934p
_journal_volume 133
_journal_year 2011
_chemical_formula_sum 'Cu4 Na4 Sn7'
_chemical_formula_weight 1176.95
_space_group_IT_number 224
_symmetry_cell_setting cubic
_symmetry_Int_Tables_number 224
_symmetry_space_group_name_Hall '-P 4bc 2bc 3'
_symmetry_space_group_name_H-M 'P n -3 m :2'
_atom_sites_solution_primary direct
_atom_sites_solution_secondary difmap
_audit_creation_method 'manual editing of SHELXL-97 cif-file'
_cell_angle_alpha 90.00
_cell_angle_beta 90.00
_cell_angle_gamma 90.00
_cell_formula_units_Z 12
_cell_length_a 16.6253(3)
_cell_length_b 16.6253(3)
_cell_length_c 16.6253(3)
_cell_measurement_reflns_used 102593
_cell_measurement_temperature 293(2)
_cell_measurement_theta_max 27.2
_cell_measurement_theta_min 3.7
_cell_volume 4595.24(14)
_computing_cell_refinement 'STOE X-AREA (STOE, 2004)'
_computing_data_collection 'STOE X-AREA (STOE, 2004)'
_computing_data_reduction 'STOE X-AREA, STOE X-RED (STOE, 2004)'
_computing_structure_refinement 'SHELXL-97 (Sheldrick, 1997)'
_computing_structure_solution 'SHELXS-97 (Sheldrick, 1990)'
_diffrn_ambient_temperature 293(2)
_diffrn_measured_fraction_theta_full 0.987
_diffrn_measured_fraction_theta_max 0.987
_diffrn_measurement_device_type 'STOE IPDS 2T imaging plate diffractomter'
_diffrn_measurement_method '\w scans'
_diffrn_radiation_monochromator graphite
_diffrn_radiation_probe x-ray
_diffrn_radiation_type MoK\a
_diffrn_radiation_wavelength 0.71073
_diffrn_reflns_av_R_equivalents 0.0411
_diffrn_reflns_av_sigmaI/netI 0.0097
_diffrn_reflns_limit_h_max 21
_diffrn_reflns_limit_h_min -21
_diffrn_reflns_limit_k_max 21
_diffrn_reflns_limit_k_min -21
_diffrn_reflns_limit_l_max 21
_diffrn_reflns_limit_l_min -21
_diffrn_reflns_number 34966
_diffrn_reflns_theta_full 26.83
_diffrn_reflns_theta_max 26.83
_diffrn_reflns_theta_min 3.68
_diffrn_source 'rotating anode'
_diffrn_source_type 'BRUKER NONIUS FR591'
_exptl_absorpt_coefficient_mu 16.701
_exptl_absorpt_correction_T_max 0.1872
_exptl_absorpt_correction_T_min 0.0768
_exptl_absorpt_correction_type numerical
_exptl_absorpt_process_details 'STOE X-RED (crystal shape optimized with STOE X-SHAPE)'
_exptl_crystal_colour 'lustrous black/silver'
_exptl_crystal_density_diffrn 5.104
_exptl_crystal_description 'block shaped'
_exptl_crystal_F_000 6120
_exptl_crystal_size_max 0.15
_exptl_crystal_size_mid 0.10
_exptl_crystal_size_min 0.10
_refine_diff_density_max 1.015
_refine_diff_density_min -1.877
_refine_diff_density_rms 0.218
_refine_ls_extinction_method none
_refine_ls_goodness_of_fit_ref 1.643
_refine_ls_matrix_type full
_refine_ls_number_parameters 50
_refine_ls_number_reflns 945
_refine_ls_number_restraints 0
_refine_ls_restrained_S_all 1.643
_refine_ls_R_factor_all 0.0356
_refine_ls_R_factor_gt 0.0354
_refine_ls_shift/su_max 0.000
_refine_ls_shift/su_mean 0.000
_refine_ls_structure_factor_coef Fsqd
_refine_ls_weighting_details 'calc w=1/[\s^2^(Fo^2^)+(0.0053P)^2^+89.1539P] where P=(Fo^2^+2Fc^2^)/3'
_refine_ls_weighting_scheme calc
_refine_ls_wR_factor_gt 0.0716
_refine_ls_wR_factor_ref 0.0716
_reflns_number_gt 943
_reflns_number_total 945
_reflns_threshold_expression >2sigma(I)
_cod_data_source_file ja205934p_si_003.cif
_cod_data_source_block Na12Cu12Sn21
_cod_depositor_comments
;

2024-02-12
Z value and formula fixed to values more according to usual
chemical conventions.                 miguel
;
_cod_original_formula_sum 'Cu12 Na12 Sn21'
_cod_original_formula_weight 3530.85
_cod_original_formula_units_Z 4
_cod_original_sg_symbol_H-M 'P n -3 m'
_cod_database_code 4107188

loop_
_symmetry_equiv_pos_as_xyz
'x, y, z'
'-x+1/2, -y+1/2, z'
'-x+1/2, y, -z+1/2'
'x, -y+1/2, -z+1/2'
'z, x, y'
'z, -x+1/2, -y+1/2'
'-z+1/2, -x+1/2, y'
'-z+1/2, x, -y+1/2'
'y, z, x'
'-y+1/2, z, -x+1/2'
'y, -z+1/2, -x+1/2'
'-y+1/2, -z+1/2, x'
'y+1/2, x+1/2, -z'
'-y, -x, -z'
'y+1/2, -x, z+1/2'
'-y, x+1/2, z+1/2'
'x+1/2, z+1/2, -y'
'-x, z+1/2, y+1/2'
'-x, -z, -y'
'x+1/2, -z, y+1/2'
'z+1/2, y+1/2, -x'
'z+1/2, -y, x+1/2'
'-z, y+1/2, x+1/2'
'-z, -y, -x'
'-x, -y, -z'
'x-1/2, y-1/2, -z'
'x-1/2, -y, z-1/2'
'-x, y-1/2, z-1/2'
'-z, -x, -y'
'-z, x-1/2, y-1/2'
'z-1/2, x-1/2, -y'
'z-1/2, -x, y-1/2'
'-y, -z, -x'
'y-1/2, -z, x-1/2'
'-y, z-1/2, x-1/2'
'y-1/2, z-1/2, -x'
'-y-1/2, -x-1/2, z'
'y, x, z'
'-y-1/2, x, -z-1/2'
'y, -x-1/2, -z-1/2'
'-x-1/2, -z-1/2, y'
'x, -z-1/2, -y-1/2'
'x, z, y'
'-x-1/2, z, -y-1/2'
'-z-1/2, -y-1/2, x'
'-z-1/2, y, -x-1/2'
'z, -y-1/2, -x-1/2'
'z, y, x'

loop_
_atom_site_label
_atom_site_type_symbol
_atom_site_fract_x
_atom_site_fract_y
_atom_site_fract_z
_atom_site_U_iso_or_equiv
_atom_site_adp_type
_atom_site_occupancy
_atom_site_symmetry_multiplicity
_atom_site_calc_flag
_atom_site_refinement_flags
Sn1 Sn 0.07718(4) 0.28989(4) 0.63648(4) 0.01912(17) Uani 1 1 d .
Sn2 Sn 0.03901(4) 0.03901(4) 0.25625(5) 0.0197(2) Uani 1 2 d S
Sn3 Sn 0.14818(5) 0.14818(5) 0.14818(5) 0.0177(3) Uani 1 6 d S
Sn4 Sn 0.0000 0.0000 0.0000 0.0126(4) Uani 1 12 d S
Cu1 Cu 0.54668(6) 0.54668(6) 0.14384(9) 0.0166(3) Uani 1 2 d S
Cu2 Cu 0.61177(6) 0.61177(6) 0.00697(9) 0.0160(3) Uani 1 2 d S
Na1 Na 0.1023(3) 0.1023(3) 0.6807(4) 0.0425(16) Uani 1 2 d S
Na2 Na 0.5200(6) 0.2500 0.2500 0.042(2) Uani 1 4 d S
Na3 Na 0.3419(4) 0.3419(4) 0.3419(4) 0.029(4) Uani 0.91(4) 6 d SP
Na4 Na 0.2500 0.7500 0.7500 0.037(4) Uani 0.96(4) 8 d SP

loop_
_atom_site_aniso_label
_atom_site_aniso_U_11
_atom_site_aniso_U_22
_atom_site_aniso_U_33
_atom_site_aniso_U_23
_atom_site_aniso_U_13
_atom_site_aniso_U_12
Sn1 0.0214(3) 0.0158(3) 0.0202(3) 0.0037(2) -0.0007(2) 0.0040(2)
Sn2 0.0224(3) 0.0224(3) 0.0143(4) -0.0019(2) -0.0019(2) -0.0032(3)
Sn3 0.0177(3) 0.0177(3) 0.0177(3) -0.0036(3) -0.0036(3) -0.0036(3)
Sn4 0.0126(4) 0.0126(4) 0.0126(4) -0.0009(4) -0.0009(4) -0.0009(4)
Cu1 0.0172(4) 0.0172(4) 0.0155(7) 0.0007(4) 0.0007(4) -0.0019(6)
Cu2 0.0159(4) 0.0159(4) 0.0162(7) 0.0003(4) 0.0003(4) -0.0012(5)
Na1 0.037(2) 0.037(2) 0.053(4) 0.011(2) 0.011(2) 0.004(3)
Na2 0.044(6) 0.041(3) 0.041(3) 0.020(4) 0.000 0.000
Na3 0.029(4) 0.029(4) 0.029(4) 0.012(3) 0.012(3) 0.012(3)
Na4 0.033(8) 0.039(6) 0.039(6) 0.000 0.000 0.000

loop_
_atom_type_symbol
_atom_type_description
_atom_type_scat_dispersion_real
_atom_type_scat_dispersion_imag
_atom_type_scat_source
Na Na 0.0362 0.0249 'International Tables Vol C Tables 4.2.6.8 and 6.1.1.4'
Cu Cu 0.3201 1.2651 'International Tables Vol C Tables 4.2.6.8 and 6.1.1.4'
Sn Sn -0.6537 1.4246 'International Tables Vol C Tables 4.2.6.8 and 6.1.1.4'

loop_
_geom_angle_atom_site_label_1
_geom_angle_atom_site_label_2
_geom_angle_atom_site_label_3
_geom_angle
_geom_angle_site_symmetry_1
_geom_angle_site_symmetry_3
Cu2 Sn1 Cu1 59.45(4) 27_566 27_566
Cu2 Sn1 Cu1 59.99(4) 27_566 12
Cu1 Sn1 Cu1 59.82(5) 27_566 12
Cu2 Sn1 Sn2 56.83(3) 27_566 11
Cu1 Sn1 Sn2 104.39(4) 27_566 11
Cu1 Sn1 Sn2 55.68(3) 12 11
Cu2 Sn1 Sn1 104.28(3) 27_566 19_566
Cu1 Sn1 Sn1 56.09(2) 27_566 19_566
Cu1 Sn1 Sn1 55.94(3) 12 19_566
Sn2 Sn1 Sn1 107.58(3) 11 19_566
Cu2 Sn1 Sn1 55.57(2) 27_566 37_665
Cu1 Sn1 Sn1 55.61(2) 27_566 37_665
Cu1 Sn1 Sn1 104.14(3) 12 37_665
Sn2 Sn1 Sn1 108.76(2) 11 37_665
Sn1 Sn1 Sn1 107.852(19) 19_566 37_665
Cu2 Sn1 Na1 136.16(12) 27_566 .
Cu1 Sn1 Na1 164.03(13) 27_566 .
Cu1 Sn1 Na1 127.03(13) 12 .
Sn2 Sn1 Na1 90.11(14) 11 .
Sn1 Sn1 Na1 113.51(9) 19_566 .
Sn1 Sn1 Na1 126.23(10) 37_665 .
Cu2 Sn1 Na4 111.18(3) 27_566 33_666
Cu1 Sn1 Na4 108.21(3) 27_566 33_666
Cu1 Sn1 Na4 167.25(4) 12 33_666
Sn2 Sn1 Na4 129.20(2) 11 33_666
Sn1 Sn1 Na4 122.82(2) 19_566 33_666
Sn1 Sn1 Na4 63.490(10) 37_665 33_666
Na1 Sn1 Na4 65.69(12) . 33_666
Cu2 Sn1 Na2 60.93(10) 27_566 9
Cu1 Sn1 Na2 110.99(4) 27_566 9
Cu1 Sn1 Na2 112.59(13) 12 9
Sn2 Sn1 Na2 66.51(12) 11 9
Sn1 Sn1 Na2 165.15(8) 19_566 9
Sn1 Sn1 Na2 63.70(4) 37_665 9
Na1 Sn1 Na2 80.69(11) . 9
Na4 Sn1 Na2 65.91(13) 33_666 9
Cu2 Sn1 Na1 110.72(8) 27_566 35_556
Cu1 Sn1 Na1 110.87(12) 27_566 35_556
Cu1 Sn1 Na1 59.40(9) 12 35_556
Sn2 Sn1 Na1 63.05(9) 11 35_556
Sn1 Sn1 Na1 64.36(12) 19_566 35_556
Sn1 Sn1 Na1 163.53(9) 37_665 35_556
Na1 Sn1 Na1 69.55(18) . 35_556
Na4 Sn1 Na1 132.96(9) 33_666 35_556
Na2 Sn1 Na1 120.15(14) 9 35_556
Cu2 Sn1 Na1 110.09(7) 27_566 4_556
Cu1 Sn1 Na1 59.22(10) 27_566 4_556
Cu1 Sn1 Na1 110.34(11) 12 4_556
Sn2 Sn1 Na1 163.60(10) 11 4_556
Sn1 Sn1 Na1 63.88(9) 19_566 4_556
Sn1 Sn1 Na1 63.91(5) 37_665 4_556
Na1 Sn1 Na1 106.08(14) . 4_556
Na4 Sn1 Na1 62.48(10) 33_666 4_556
Na2 Sn1 Na1 117.94(13) 9 4_556
Na1 Sn1 Na1 119.68(5) 35_556 4_556
Cu2 Sn1 Sn1 158.59(3) 27_566 4_556
Cu1 Sn1 Sn1 106.49(4) 27_566 4_556
Cu1 Sn1 Sn1 129.79(3) 12 4_556
Sn2 Sn1 Sn1 144.13(3) 11 4_556
Sn1 Sn1 Sn1 75.995(16) 19_566 4_556
Sn1 Sn1 Sn1 103.557(12) 37_665 4_556
Na1 Sn1 Sn1 57.68(13) . 4_556
Na4 Sn1 Sn1 55.152(10) 33_666 4_556
Na2 Sn1 Sn1 117.10(12) 9 4_556
Na1 Sn1 Sn1 88.94(8) 35_556 4_556
Na1 Sn1 Sn1 50.22(8) 4_556 4_556
Cu2 Sn1 Sn4 35.08(3) 27_566 4
Cu1 Sn1 Sn4 35.12(3) 27_566 4
Cu1 Sn1 Sn4 35.15(3) 12 4
Sn2 Sn1 Sn4 69.278(19) 11 4
Sn1 Sn1 Sn4 69.199(8) 19_566 4
Sn1 Sn1 Sn4 68.989(8) 37_665 4
Na1 Sn1 Sn4 158.45(13) . 4
Na4 Sn1 Sn4 132.381(16) 33_666 4
Na2 Sn1 Sn4 96.01(9) 9 4
Na1 Sn1 Sn4 94.54(9) 35_556 4
Na1 Sn1 Sn4 94.34(9) 4_556 4
Sn1 Sn1 Sn4 139.19(2) 4_556 4
Cu2 Sn1 Sn1 155.54(3) 27_566 18_545
Cu1 Sn1 Sn1 115.73(3) 27_566 18_545
Cu1 Sn1 Sn1 96.24(4) 12 18_545
Sn2 Sn1 Sn1 106.41(2) 11 18_545
Sn1 Sn1 Sn1 61.277(18) 19_566 18_545
Sn1 Sn1 Sn1 144.820(8) 37_665 18_545
Na1 Sn1 Sn1 52.25(9) . 18_545
Na4 Sn1 Sn1 93.211(18) 33_666 18_545
Na2 Sn1 Sn1 132.85(5) 9 18_545
Na1 Sn1 Sn1 46.22(8) 35_556 18_545
Na1 Sn1 Sn1 82.30(6) 4_556 18_545
Sn1 Sn1 Sn1 42.729(16) 4_556 18_545
Sn4 Sn1 Sn1 126.23(2) 4 18_545
Cu2 Sn1 Cu2 68.94(5) 27_566 12
Cu1 Sn1 Cu2 33.21(2) 27_566 12
Cu1 Sn1 Cu2 32.69(3) 12 12
Sn2 Sn1 Cu2 87.59(2) 11 12
Sn1 Sn1 Cu2 35.341(19) 19_566 12
Sn1 Sn1 Cu2 87.936(17) 37_665 12
Na1 Sn1 Cu2 144.27(9) . 12
Na4 Sn1 Cu2 137.963(19) 33_666 12
Na2 Sn1 Cu2 129.86(9) 9 12
Na1 Sn1 Cu2 77.74(11) 35_556 12
Na1 Sn1 Cu2 77.75(11) 4_556 12
Sn1 Sn1 Cu2 108.99(2) 4_556 12
Sn4 Sn1 Cu2 33.859(18) 4 12
Sn1 Sn1 Cu2 94.48(2) 18_545 12
Cu2 Sn1 Cu2 33.28(4) 27_566 29_566
Cu1 Sn1 Cu2 68.85(4) 27_566 29_566
Cu1 Sn1 Cu2 32.80(4) 12 29_566
Sn2 Sn1 Cu2 35.55(2) 11 29_566
Sn1 Sn1 Cu2 87.86(2) 19_566 29_566
Sn1 Sn1 Cu2 87.946(18) 37_665 29_566
Na1 Sn1 Cu2 125.43(14) . 29_566
Na4 Sn1 Cu2 142.30(2) 33_666 29_566
Na2 Sn1 Cu2 79.87(13) 9 29_566
Na1 Sn1 Cu2 77.55(8) 35_556 29_566
Na1 Sn1 Cu2 128.07(10) 4_556 29_566
Sn1 Sn1 Cu2 162.37(2) 4_556 29_566
Sn4 Sn1 Cu2 33.735(17) 4 29_566
Sn1 Sn1 Cu2 122.62(3) 18_545 29_566
Cu2 Sn1 Cu2 57.40(3) 12 29_566
Cu2 Sn1 Cu1 32.69(3) 27_566 5
Cu1 Sn1 Cu1 32.59(4) 27_566 5
Cu1 Sn1 Cu1 68.88(5) 12 5
Sn2 Sn1 Cu1 88.49(3) 11 5
Sn1 Sn1 Cu1 87.80(2) 19_566 5
Sn1 Sn1 Cu1 35.255(18) 37_665 5
Na1 Sn1 Cu1 157.98(9) . 5
Na4 Sn1 Cu1 98.69(2) 33_666 5
Na2 Sn1 Cu1 78.61(4) 9 5
Na1 Sn1 Cu1 128.28(9) 35_556 5
Na1 Sn1 Cu1 77.51(7) 4_556 5
Sn1 Sn1 Cu1 127.33(3) 4_556 5
Sn4 Sn1 Cu1 33.734(17) 4 5
Sn1 Sn1 Cu1 148.32(2) 18_545 5
Cu2 Sn1 Cu1 57.61(3) 12 5
Cu2 Sn1 Cu1 57.67(2) 29_566 5
Cu2 Sn1 Sn3 24.36(3) 27_566 4
Cu1 Sn1 Sn3 83.26(3) 27_566 4
Cu1 Sn1 Sn3 65.32(3) 12 4
Sn2 Sn1 Sn3 37.029(18) 11 4
Sn1 Sn1 Sn3 119.344(17) 19_566 4
Sn1 Sn1 Sn3 71.730(8) 37_665 4
Na1 Sn1 Sn3 112.63(12) . 4
Na4 Sn1 Sn3 110.890(17) 33_666 4
Na2 Sn1 Sn3 47.54(12) 9 4
Na1 Sn1 Sn3 98.81(8) 35_556 4
Na1 Sn1 Sn3 132.85(6) 4_556 4
Sn1 Sn1 Sn3 164.610(17) 4_556 4
Sn4 Sn1 Sn3 53.840(15) 4 4
Sn1 Sn1 Sn3 143.442(12) 18_545 4
Cu2 Sn1 Sn3 85.74(2) 12 4
Cu2 Sn1 Sn3 32.52(2) 29_566 4
Cu1 Sn1 Sn3 56.63(2) 5 4
Cu2 Sn1 Sn2 84.28(3) 27_566 28_566
Cu1 Sn1 Sn2 25.23(3) 27_566 28_566
Cu1 Sn1 Sn2 66.24(3) 12 28_566
Sn2 Sn1 Sn2 120.33(3) 11 28_566
Sn1 Sn1 Sn2 36.122(16) 19_566 28_566
Sn1 Sn1 Sn2 71.731(8) 37_665 28_566
Na1 Sn1 Sn2 139.55(11) . 28_566
Na4 Sn1 Sn2 105.072(16) 33_666 28_566
Na2 Sn1 Sn2 133.714(17) 9 28_566
Na1 Sn1 Sn2 99.41(12) 35_556 28_566
Na1 Sn1 Sn2 44.34(10) 4_556 28_566
Sn1 Sn1 Sn2 84.176(19) 4_556 28_566
Sn4 Sn1 Sn2 55.111(12) 4 28_566
Sn1 Sn1 Sn2 91.370(12) 18_545 28_566
Cu2 Sn1 Sn2 33.552(14) 12 28_566
Cu2 Sn1 Sn2 86.90(2) 29_566 28_566
Cu1 Sn1 Sn2 57.22(2) 5 28_566
Sn3 Sn1 Sn2 107.421(19) 4 28_566
Cu2 Sn1 Sn1 105.73(3) 27_566 38
Cu1 Sn1 Sn1 145.49(2) 27_566 38
Cu1 Sn1 Sn1 143.74(3) 12 38
Sn2 Sn1 Sn1 88.257(17) 11 38
Sn1 Sn1 Sn1 149.976(1) 19_566 38
Sn1 Sn1 Sn1 90.0 37_665 38
Na1 Sn1 Sn1 39.30(9) . 38
Na4 Sn1 Sn1 44.419(10) 33_666 38
Na2 Sn1 Sn1 44.86(9) 9 38
Na1 Sn1 Sn1 103.51(12) 35_556 38
Na1 Sn1 Sn1 105.88(10) 4_556 38
Sn1 Sn1 Sn1 76.444(12) 4_556 38
Sn4 Sn1 Sn1 140.794(8) 4 38
Sn1 Sn1 Sn1 90.144(13) 18_545 38
Cu2 Sn1 Sn1 174.506(18) 12 38
Cu2 Sn1 Sn1 117.446(19) 29_566 38
Cu1 Sn1 Sn1 118.684(19) 5 38
Sn3 Sn1 Sn1 88.774(15) 4 38
Sn2 Sn1 Sn1 149.484(11) 28_566 38
Cu2 Sn1 Sn1 66.19(2) 27_566 46_656
Cu1 Sn1 Sn1 84.36(3) 27_566 46_656
Cu1 Sn1 Sn1 25.02(3) 12 46_656
Sn2 Sn1 Sn1 35.434(17) 11 46_656
Sn1 Sn1 Sn1 72.149(19) 19_566 46_656
Sn1 Sn1 Sn1 120.0 37_665 46_656
Na1 Sn1 Sn1 104.62(13) . 46_656
Na4 Sn1 Sn1 164.048(10) 33_666 46_656
Na2 Sn1 Sn1 100.82(13) 9 46_656
Na1 Sn1 Sn1 44.78(7) 35_556 46_656
Na1 Sn1 Sn1 133.47(10) 4_556 46_656
Sn1 Sn1 Sn1 131.846(5) 4_556 46_656
Sn4 Sn1 Sn1 54.811(8) 4 46_656
Sn1 Sn1 Sn1 89.856(13) 18_545 46_656
Cu2 Sn1 Sn1 57.152(12) 12 46_656
Cu2 Sn1 Sn1 32.908(18) 29_566 46_656
Cu1 Sn1 Sn1 86.652(18) 5 46_656
Sn3 Sn1 Sn1 59.744(9) 4 46_656
Sn2 Sn1 Sn1 90.486(11) 28_566 46_656
Sn1 Sn1 Sn1 120.0 38 46_656
Cu2 Sn1 Sn1 65.61(2) 27_566 31_566
Cu1 Sn1 Sn1 24.81(2) 27_566 31_566
Cu1 Sn1 Sn1 84.22(3) 12 31_566
Sn2 Sn1 Sn1 120.476(19) 11 31_566
Sn1 Sn1 Sn1 71.98(2) 19_566 31_566
Sn1 Sn1 Sn1 35.875(12) 37_665 31_566
Na1 Sn1 Sn1 146.72(13) . 31_566
Na4 Sn1 Sn1 83.557(14) 33_666 31_566
Na2 Sn1 Sn1 98.77(3) 9 31_566
Na1 Sn1 Sn1 133.76(12) 35_556 31_566
Na1 Sn1 Sn1 44.73(7) 4_556 31_566
Sn1 Sn1 Sn1 94.89(2) 4_556 31_566
Sn4 Sn1 Sn1 54.772(4) 4 31_566
Sn1 Sn1 Sn1 121.378(12) 18_545 31_566
Cu2 Sn1 Sn1 57.440(16) 12 31_566
Cu2 Sn1 Sn1 86.627(16) 29_566 31_566
Cu1 Sn1 Sn1 32.915(16) 5 31_566
Sn3 Sn1 Sn1 89.342(12) 4 31_566
Sn2 Sn1 Sn1 35.857(11) 28_566 31_566
Sn1 Sn1 Sn1 122.212(10) 38 31_566
Sn1 Sn1 Sn1 108.107(7) 46_656 31_566
Cu2 Sn1 Sn1 84.31(3) 27_566 34_566
Cu1 Sn1 Sn1 66.14(2) 27_566 34_566
Cu1 Sn1 Sn1 24.76(3) 12 34_566
Sn2 Sn1 Sn1 71.307(15) 11 34_566
Sn1 Sn1 Sn1 36.27(2) 19_566 34_566
Sn1 Sn1 Sn1 119.968(8) 37_665 34_566
Na1 Sn1 Sn1 113.73(10) . 34_566
Na4 Sn1 Sn1 158.65(2) 33_666 34_566
Na2 Sn1 Sn1 135.38(13) 9 34_566
Na1 Sn1 Sn1 44.96(11) 35_556 34_566
Na1 Sn1 Sn1 99.01(10) 4_556 34_566
Sn1 Sn1 Sn1 105.407(10) 4_556 34_566
Sn4 Sn1 Sn1 54.772(4) 4 34_566
Sn1 Sn1 Sn1 72.70(2) 18_545 34_566
Cu2 Sn1 Sn1 32.928(16) 12 34_566
Cu2 Sn1 Sn1 56.983(18) 29_566 34_566
Cu1 Sn1 Sn1 86.561(19) 5 34_566
Sn3 Sn1 Sn1 89.341(12) 4 34_566
Sn2 Sn1 Sn1 60.526(14) 28_566 34_566
Sn1 Sn1 Sn1 147.546(10) 38 34_566
Sn1 Sn1 Sn1 35.875(12) 46_656 34_566
Sn1 Sn1 Sn1 90.154(17) 31_566 34_566
Cu2 Sn1 Sn2 24.97(2) 27_566 6
Cu1 Sn1 Sn2 65.18(3) 27_566 6
Cu1 Sn1 Sn2 84.42(3) 12 6
Sn2 Sn1 Sn2 73.42(3) 11 6
Sn1 Sn1 Sn2 119.655(14) 19_566 6
Sn1 Sn1 Sn2 35.339(12) 37_665 6
Na1 Sn1 Sn2 126.82(9) . 6
Na4 Sn1 Sn2 86.232(14) 33_666 6
Na2 Sn1 Sn2 46.22(4) 9 6
Na1 Sn1 Sn2 133.93(8) 35_556 6
Na1 Sn1 Sn2 98.09(6) 4_556 6
Sn1 Sn1 Sn2 137.079(16) 4_556 6
Sn4 Sn1 Sn2 54.617(10) 4 6
Sn1 Sn1 Sn2 179.07(2) 18_545 6
Cu2 Sn1 Sn2 86.44(2) 12 6
Cu2 Sn1 Sn2 57.77(2) 29_566 6
Cu1 Sn1 Sn2 32.59(2) 5 6
Sn3 Sn1 Sn2 36.393(11) 4 6
Sn2 Sn1 Sn2 89.497(16) 28_566 6
Sn1 Sn1 Sn2 88.936(10) 38 6
Sn1 Sn1 Sn2 90.479(11) 46_656 6
Sn1 Sn1 Sn2 59.314(11) 31_566 6
Sn1 Sn1 Sn2 108.047(10) 34_566 6
Cu2 Sn1 Na1 134.59(8) 27_566 33_566
Cu1 Sn1 Na1 76.68(8) 27_566 33_566
Cu1 Sn1 Na1 89.22(8) 12 33_566
Sn2 Sn1 Na1 133.12(8) 11 33_566
Sn1 Sn1 Na1 34.05(7) 19_566 33_566
Sn1 Sn1 Na1 109.48(8) 37_665 33_566
Na1 Sn1 Na1 88.58(18) . 33_566
Na4 Sn1 Na1 92.17(7) 33_666 33_566
Na2 Sn1 Na1 157.99(15) 9 33_566
Na1 Sn1 Na1 72.76(18) 35_556 33_566
Na1 Sn1 Na1 46.98(14) 4_556 33_566
Sn1 Sn1 Na1 41.96(7) 4_556 33_566
Sn4 Sn1 Na1 100.79(7) 4 33_566
Sn1 Sn1 Na1 41.71(8) 18_545 33_566
Cu2 Sn1 Na1 67.85(7) 12 33_566
Cu2 Sn1 Na1 121.72(7) 29_566 33_566
Cu1 Sn1 Na1 108.22(8) 5 33_566
Sn3 Sn1 Na1 153.32(7) 4 33_566
Sn2 Sn1 Na1 51.46(8) 28_566 33_566
Sn1 Sn1 Na1 117.65(7) 38 33_566
Sn1 Sn1 Na1 100.46(7) 46_656 33_566
Sn1 Sn1 Na1 79.81(8) 31_566 33_566
Sn1 Sn1 Na1 66.60(7) 34_566 33_566
Sn2 Sn1 Na1 139.03(8) 6 33_566
Cu2 Sn1 Na3 59.60(11) 27_566 2
Cu1 Sn1 Na3 118.22(10) 27_566 2
Cu1 Sn1 Na3 82.02(3) 12 2
Sn2 Sn1 Na3 27.57(3) 11 2
Sn1 Sn1 Na3 135.11(4) 19_566 2
Sn1 Sn1 Na3 96.21(11) 37_665 2
Na1 Sn1 Na3 77.75(15) . 2
Na4 Sn1 Na3 101.69(2) 33_666 2
Na2 Sn1 Na3 40.66(13) 9 2
Na1 Sn1 Na3 81.94(15) 35_556 2
Na1 Sn1 Na3 158.22(12) 4_556 2
Sn1 Sn1 Na3 134.75(8) 4_556 2
Sn4 Sn1 Na3 85.88(7) 4 2
Sn1 Sn1 Na3 115.01(12) 18_545 2
Cu2 Sn1 Na3 112.05(4) 12 2
Cu2 Sn1 Na3 55.05(5) 29_566 2
Cu1 Sn1 Na3 91.23(11) 5 2
Sn3 Sn1 Na3 35.28(10) 4 2
Sn2 Sn1 Na3 140.99(7) 28_566 2
Sn1 Sn1 Na3 63.12(3) 38 2
Sn1 Sn1 Na3 62.99(3) 46_656 2
Sn1 Sn1 Na3 122.97(12) 31_566 2
Sn1 Sn1 Na3 98.85(3) 34_566 2
Sn2 Sn1 Na3 64.40(12) 6 2
Na1 Sn1 Na3 154.20(13) 33_566 2
Cu2 Sn1 Sn1 99.18(2) 27_566 40_567
Cu1 Sn1 Sn1 72.52(3) 27_566 40_567
Cu1 Sn1 Sn1 132.25(3) 12 40_567
Sn2 Sn1 Sn1 149.58(2) 11 40_567
Sn1 Sn1 Sn1 95.76(3) 19_566 40_567
Sn1 Sn1 Sn1 43.749(11) 37_665 40_567
Na1 Sn1 Sn1 98.35(13) . 40_567
Na4 Sn1 Sn1 36.553(5) 33_666 40_567
Na2 Sn1 Sn1 86.00(11) 9 40_567
Na1 Sn1 Sn1 147.08(9) 35_556 40_567
Na1 Sn1 Sn1 32.20(8) 4_556 40_567
Sn1 Sn1 Sn1 59.808(17) 4_556 40_567
Sn4 Sn1 Sn1 102.682(15) 4 40_567
Sn1 Sn1 Sn1 101.783(14) 18_545 40_567
Cu2 Sn1 Sn1 101.506(18) 12 40_567
Cu2 Sn1 Sn1 130.24(2) 29_566 40_567
Cu1 Sn1 Sn1 72.860(19) 5 40_567
Sn3 Sn1 Sn1 114.021(14) 4 40_567
Sn2 Sn1 Sn1 69.458(15) 28_566 40_567
Sn1 Sn1 Sn1 80.403(9) 38 40_567
Sn1 Sn1 Sn1 156.794(9) 46_656 40_567
Sn1 Sn1 Sn1 48.711(15) 31_566 40_567
Sn1 Sn1 Sn1 129.280(19) 34_566 40_567
Sn2 Sn1 Sn1 78.205(14) 6 40_567
Na1 Sn1 Sn1 76.56(8) 33_566 40_567
Na3 Sn1 Sn1 126.65(7) 2 40_567
Cu2 Sn1 Sn1 144.38(3) 27_566 39_657
Cu1 Sn1 Sn1 131.28(4) 27_566 39_657
Cu1 Sn1 Sn1 154.59(4) 12 39_657
Sn2 Sn1 Sn1 124.02(2) 11 39_657
Sn1 Sn1 Sn1 107.996(11) 19_566 39_657
Sn1 Sn1 Sn1 99.598(9) 37_665 39_657
Na1 Sn1 Sn1 35.87(13) . 39_657
Na4 Sn1 Sn1 36.552(5) 33_666 39_657
Na2 Sn1 Sn1 86.00(11) 9 39_657
Na1 Sn1 Sn1 96.70(8) 35_556 39_657
Na1 Sn1 Sn1 72.36(10) 4_556 39_657
Sn1 Sn1 Sn1 32.696(15) 4_556 39_657
Sn4 Sn1 Sn1 165.673(17) 4 39_657
Sn1 Sn1 Sn1 58.593(18) 18_545 39_657
Cu2 Sn1 Sn1 141.68(2) 12 39_657
Cu2 Sn1 Sn1 159.07(2) 29_566 39_657
Cu1 Sn1 Sn1 134.27(2) 5 39_657
Sn3 Sn1 Sn1 132.370(19) 4 39_657
Sn2 Sn1 Sn1 113.986(19) 28_566 39_657
Sn1 Sn1 Sn1 43.748(11) 38 39_657
Sn1 Sn1 Sn1 138.795(9) 46_656 39_657
Sn1 Sn1 Sn1 110.903(14) 31_566 39_657
Sn1 Sn1 Sn1 131.137(16) 34_566 39_657
Sn2 Sn1 Sn1 120.701(13) 6 39_657
Na1 Sn1 Sn1 74.27(7) 33_566 39_657
Na3 Sn1 Sn1 104.45(6) 2 39_657
Sn1 Sn1 Sn1 63.233(12) 40_567 39_657
Cu2 Sn1 Na1 73.65(7) 27_566 2
Cu1 Sn1 Na1 81.73(4) 27_566 2
Cu1 Sn1 Na1 129.97(7) 12 2
Sn2 Sn1 Na1 113.26(7) 11 2
Sn1 Sn1 Na1 127.07(5) 19_566 2
Sn1 Sn1 Na1 27.37(4) 37_665 2
Na1 Sn1 Na1 98.86(14) . 2
Na4 Sn1 Na1 38.62(6) 33_666 2
Na2 Sn1 Na1 50.59(11) 9 2
Na1 Sn1 Na1 167.29(12) 35_556 2
Na1 Sn1 Na1 67.61(11) 4_556 2
Sn1 Sn1 Na1 88.99(7) 4_556 2
Sn4 Sn1 Na1 95.21(5) 4 2
Sn1 Sn1 Na1 130.71(7) 18_545 2
Cu2 Sn1 Na1 114.74(4) 12 2
Cu2 Sn1 Na1 106.65(7) 29_566 2
Cu1 Sn1 Na1 61.84(5) 5 2
Sn3 Sn1 Na1 80.52(8) 4 2
Sn2 Sn1 Na1 92.85(4) 28_566 2
Sn1 Sn1 Na1 63.83(3) 38 2
Sn1 Sn1 Na1 139.14(7) 46_656 2
Sn1 Sn1 Na1 58.93(3) 31_566 2
Sn1 Sn1 Na1 147.27(4) 34_566 2
Sn2 Sn1 Na1 48.88(7) 6 2
Na1 Sn1 Na1 113.22(7) 33_566 2
Na3 Sn1 Na1 90.66(11) 2 2
Sn1 Sn1 Na1 36.67(7) 40_567 2
Sn1 Sn1 Na1 75.07(6) 39_657 2
Cu2 Sn1 Sn2 86.22(3) 27_566 8
Cu1 Sn1 Sn2 144.76(3) 27_566 8
Cu1 Sn1 Sn2 111.71(3) 12 8
Sn2 Sn1 Sn2 56.13(2) 11 8
Sn1 Sn1 Sn2 151.63(3) 19_566 8
Sn1 Sn1 Sn2 99.848(10) 37_665 8
Na1 Sn1 Sn2 50.07(11) . 8
Na4 Sn1 Sn2 75.101(12) 33_666 8
Na2 Sn1 Sn2 36.78(2) 9 8
Na1 Sn1 Sn2 87.31(12) 35_556 8
Na1 Sn1 Sn2 137.53(10) 4_556 8
Sn1 Sn1 Sn2 103.674(19) 4_556 8
Sn4 Sn1 Sn2 117.095(14) 4 8
Sn1 Sn1 Sn2 98.766(13) 18_545 8
Cu2 Sn1 Sn2 143.563(18) 12 8
Cu2 Sn1 Sn2 87.14(2) 29_566 8
Cu1 Sn1 Sn2 112.63(2) 5 8
Sn3 Sn1 Sn2 63.738(17) 4 8
Sn2 Sn1 Sn2 169.847(18) 28_566 8
Sn1 Sn1 Sn2 32.123(9) 38 8
Sn1 Sn1 Sn2 88.963(9) 46_656 8
Sn1 Sn1 Sn2 135.449(18) 31_566 8
Sn1 Sn1 Sn2 122.038(16) 34_566 8
Sn2 Sn1 Sn2 80.371(18) 6 8
Na1 Sn1 Sn2 138.52(8) 33_566 8
Na3 Sn1 Sn2 32.10(5) 2 8
Sn1 Sn1 Sn2 108.678(11) 40_567 8
Sn1 Sn1 Sn2 72.396(12) 39_657 8
Na1 Sn1 Sn2 81.01(4) 2 8
Cu1 Sn2 Cu2 59.89(4) 2 34
Cu1 Sn2 Cu2 59.89(4) 2 30
Cu2 Sn2 Cu2 59.90(6) 34 30
Cu1 Sn2 Sn1 56.417(18) 2 42_566
Cu2 Sn2 Sn1 55.83(3) 34 42_566
Cu2 Sn2 Sn1 104.59(4) 30 42_566
Cu1 Sn2 Sn1 56.417(18) 2 8
Cu2 Sn2 Sn1 104.59(4) 34 8
Cu2 Sn2 Sn1 55.83(3) 30 8
Sn1 Sn2 Sn1 109.13(3) 42_566 8
Cu1 Sn2 Sn3 102.16(5) 2 .
Cu2 Sn2 Sn3 54.21(4) 34 .
Cu2 Sn2 Sn3 54.21(4) 30 .
Sn1 Sn2 Sn3 106.64(3) 42_566 .
Sn1 Sn2 Sn3 106.64(3) 8 .
Cu1 Sn2 Na3 164.1(2) 2 2
Cu2 Sn2 Na3 106.81(17) 34 2
Cu2 Sn2 Na3 106.81(17) 30 2
Sn1 Sn2 Na3 125.420(17) 42_566 2
Sn1 Sn2 Na3 125.420(17) 8 2
Sn3 Sn2 Na3 62.0(2) . 2
Cu1 Sn2 Na1 60.35(13) 2 25_556
Cu2 Sn2 Na1 111.45(11) 34 25_556
Cu2 Sn2 Na1 111.45(11) 30 25_556
Sn1 Sn2 Na1 64.88(6) 42_566 25_556
Sn1 Sn2 Na1 64.88(6) 8 25_556
Sn3 Sn2 Na1 162.51(13) . 25_556
Na3 Sn2 Na1 135.5(2) 2 25_556
Cu1 Sn2 Na2 109.88(10) 2 6
Cu2 Sn2 Na2 59.03(4) 34 6
Cu2 Sn2 Na2 110.81(7) 30 6
Sn1 Sn2 Na2 62.61(14) 42_566 6
Sn1 Sn2 Na2 163.62(4) 8 6
Sn3 Sn2 Na2 65.29(11) . 6
Na3 Sn2 Na2 64.91(14) 2 6
Na1 Sn2 Na2 118.44(14) 25_556 6
Cu1 Sn2 Na2 109.88(10) 2 2
Cu2 Sn2 Na2 110.81(7) 34 2
Cu2 Sn2 Na2 59.03(4) 30 2
Sn1 Sn2 Na2 163.62(4) 42_566 2
Sn1 Sn2 Na2 62.61(14) 8 2
Sn3 Sn2 Na2 65.29(11) . 2
Na3 Sn2 Na2 64.91(14) 2 2
Na1 Sn2 Na2 118.44(14) 25_556 2
Na2 Sn2 Na2 121.2(3) 6 2
Cu1 Sn2 Sn4 35.00(3) 2 .
Cu2 Sn2 Sn4 35.30(3) 34 .
Cu2 Sn2 Sn4 35.30(3) 30 .
Sn1 Sn2 Sn4 69.300(18) 42_566 .
Sn1 Sn2 Sn4 69.300(18) 8 .
Sn3 Sn2 Sn4 67.16(3) . .
Na3 Sn2 Sn4 129.1(2) 2 .
Na1 Sn2 Sn4 95.35(12) 25_556 .
Na2 Sn2 Sn4 94.32(3) 6 .
Na2 Sn2 Sn4 94.32(3) 2 .
Cu1 Sn2 Na1 93.22(6) 2 11
Cu2 Sn2 Na1 97.27(10) 34 11
Cu2 Sn2 Na1 150.44(8) 30 11
Sn1 Sn2 Na1 46.29(8) 42_566 11
Sn1 Sn2 Na1 121.46(7) 8 11
Sn3 Sn2 Na1 129.69(8) . 11
Na3 Sn2 Na1 97.37(14) 2 11
Na1 Sn2 Na1 56.59(8) 25_556 11
Na2 Sn2 Na1 64.43(14) 6 11
Na2 Sn2 Na1 149.89(8) 2 11
Sn4 Sn2 Na1 115.32(8) . 11
Cu1 Sn2 Na1 93.22(6) 2 8
Cu2 Sn2 Na1 150.44(8) 34 8
Cu2 Sn2 Na1 97.27(10) 30 8
Sn1 Sn2 Na1 121.46(7) 42_566 8
Sn1 Sn2 Na1 46.29(8) 8 8
Sn3 Sn2 Na1 129.69(8) . 8
Na3 Sn2 Na1 97.37(14) 2 8
Na1 Sn2 Na1 56.59(8) 25_556 8
Na2 Sn2 Na1 149.89(8) 6 8
Na2 Sn2 Na1 64.43(14) 2 8
Sn4 Sn2 Na1 115.32(8) . 8
Na1 Sn2 Na1 96.20(18) 11 8
Cu1 Sn2 Cu1 33.00(3) 2 34
Cu2 Sn2 Cu1 33.00(3) 34 34
Cu2 Sn2 Cu1 69.19(4) 30 34
Sn1 Sn2 Cu1 35.41(2) 42_566 34
Sn1 Sn2 Cu1 88.51(3) 8 34
Sn3 Sn2 Cu1 86.15(3) . 34
Na3 Sn2 Cu1 137.59(14) 2 34
Na1 Sn2 Cu1 78.57(11) 25_556 34
Na2 Sn2 Cu1 77.00(9) 6 34
Na2 Sn2 Cu1 128.21(4) 2 34
Sn4 Sn2 Cu1 33.895(19) . 34
Na1 Sn2 Cu1 81.53(8) 11 34
Na1 Sn2 Cu1 124.99(5) 8 34
Cu1 Sn2 Cu1 33.00(3) 2 30
Cu2 Sn2 Cu1 69.19(4) 34 30
Cu2 Sn2 Cu1 33.00(3) 30 30
Sn1 Sn2 Cu1 88.51(3) 42_566 30
Sn1 Sn2 Cu1 35.41(2) 8 30
Sn3 Sn2 Cu1 86.15(3) . 30
Na3 Sn2 Cu1 137.59(14) 2 30
Na1 Sn2 Cu1 78.57(11) 25_556 30
Na2 Sn2 Cu1 128.21(4) 6 30
Na2 Sn2 Cu1 77.00(9) 2 30
Sn4 Sn2 Cu1 33.895(19) . 30
Na1 Sn2 Cu1 124.99(5) 11 30
Na1 Sn2 Cu1 81.53(8) 8 30
Cu1 Sn2 Cu1 57.92(4) 34 30
Cu1 Sn2 Cu2 68.50(4) 2 26
Cu2 Sn2 Cu2 32.74(3) 34 26
Cu2 Sn2 Cu2 32.74(3) 30 26
Sn1 Sn2 Cu2 87.64(2) 42_566 26
Sn1 Sn2 Cu2 87.64(2) 8 26
Sn3 Sn2 Cu2 33.66(3) . 26
Na3 Sn2 Cu2 95.6(2) 2 26
Na1 Sn2 Cu2 128.85(13) 25_556 26
Na2 Sn2 Cu2 78.17(5) 6 26
Na2 Sn2 Cu2 78.17(5) 2 26
Sn4 Sn2 Cu2 33.501(19) . 26
Na1 Sn2 Cu2 129.77(9) 11 26
Na1 Sn2 Cu2 129.77(9) 8 26
Cu1 Sn2 Cu2 57.36(2) 34 26
Cu1 Sn2 Cu2 57.36(2) 30 26
Cu1 Sn2 Sn2 147.936(12) 2 11
Cu2 Sn2 Sn2 143.21(3) 34 11
Cu2 Sn2 Sn2 107.55(3) 30 11
Sn1 Sn2 Sn2 147.690(18) 42_566 11
Sn1 Sn2 Sn2 91.742(17) 8 11
Sn3 Sn2 Sn2 89.76(2) . 11
Na3 Sn2 Sn2 39.98(13) 2 11
Na1 Sn2 Sn2 105.32(11) 25_556 11
Na2 Sn2 Sn2 102.16(10) 6 11
Na2 Sn2 Sn2 48.66(4) 2 11
Sn4 Sn2 Sn2 142.798(6) . 11
Na1 Sn2 Sn2 101.88(8) 11 11
Na1 Sn2 Sn2 57.42(5) 8 11
Cu1 Sn2 Sn2 175.799(17) 34 11
Cu1 Sn2 Sn2 120.873(18) 30 11
Cu2 Sn2 Sn2 118.460(17) 26 11
Cu1 Sn2 Sn2 147.936(12) 2 8
Cu2 Sn2 Sn2 107.55(3) 34 8
Cu2 Sn2 Sn2 143.21(3) 30 8
Sn1 Sn2 Sn2 91.742(17) 42_566 8
Sn1 Sn2 Sn2 147.690(18) 8 8
Sn3 Sn2 Sn2 89.76(2) . 8
Na3 Sn2 Sn2 39.98(13) 2 8
Na1 Sn2 Sn2 105.32(11) 25_556 8
Na2 Sn2 Sn2 48.66(4) 6 8
Na2 Sn2 Sn2 102.16(10) 2 8
Sn4 Sn2 Sn2 142.798(6) . 8
Na1 Sn2 Sn2 57.42(5) 11 8
Na1 Sn2 Sn2 101.88(8) 8 8
Cu1 Sn2 Sn2 120.873(18) 34 8
Cu1 Sn2 Sn2 175.799(17) 30 8
Cu2 Sn2 Sn2 118.460(17) 26 8
Sn2 Sn2 Sn2 60.0 11 8
Cu1 Sn2 Sn1 25.41(2) 2 15_454
Cu2 Sn2 Sn1 84.85(3) 34 15_454
Cu2 Sn2 Sn1 66.25(3) 30 15_454
Sn1 Sn2 Sn1 72.836(18) 42_566 15_454
Sn1 Sn2 Sn1 36.298(19) 8 15_454
Sn3 Sn2 Sn1 118.47(3) . 15_454
Na3 Sn2 Sn1 161.62(2) 2 15_454
Na1 Sn2 Sn1 45.45(11) 25_556 15_454
Na2 Sn2 Sn1 133.16(12) 6 15_454
Na2 Sn2 Sn1 97.93(13) 2 15_454
Sn4 Sn2 Sn1 55.122(11) . 15_454
Na1 Sn2 Sn1 95.11(5) 11 15_454
Na1 Sn2 Sn1 67.81(6) 8 15_454
Cu1 Sn2 Sn1 57.815(17) 34 15_454
Cu1 Sn2 Sn1 33.257(13) 30 15_454
Cu2 Sn2 Sn1 86.65(2) 26 15_454
Sn2 Sn2 Sn1 123.811(9) 11 15_454
Sn2 Sn2 Sn1 150.451(11) 8 15_454
Cu1 Sn2 Sn1 25.41(2) 2 28
Cu2 Sn2 Sn1 66.25(3) 34 28
Cu2 Sn2 Sn1 84.85(3) 30 28
Sn1 Sn2 Sn1 36.298(19) 42_566 28
Sn1 Sn2 Sn1 72.836(18) 8 28
Sn3 Sn2 Sn1 118.47(3) . 28
Na3 Sn2 Sn1 161.62(2) 2 28
Na1 Sn2 Sn1 45.45(11) 25_556 28
Na2 Sn2 Sn1 97.93(13) 6 28
Na2 Sn2 Sn1 133.16(12) 2 28
Sn4 Sn2 Sn1 55.122(11) . 28
Na1 Sn2 Sn1 67.81(6) 11 28
Na1 Sn2 Sn1 95.11(5) 8 28
Cu1 Sn2 Sn1 33.257(13) 34 28
Cu1 Sn2 Sn1 57.815(17) 30 28
Cu2 Sn2 Sn1 86.65(2) 26 28
Sn2 Sn2 Sn1 150.451(11) 11 28
Sn2 Sn2 Sn1 123.811(9) 8 28
Sn1 Sn2 Sn1 36.539(15) 15_454 28
Cu1 Sn2 Sn1 65.877(19) 2 12
Cu2 Sn2 Sn1 24.66(3) 34 12
Cu2 Sn2 Sn1 84.11(4) 30 12
Sn1 Sn2 Sn1 35.906(17) 42_566 12
Sn1 Sn2 Sn1 120.38(3) 8 12
Sn3 Sn2 Sn1 70.735(18) . 12
Na3 Sn2 Sn1 106.06(11) 2 12
Na1 Sn2 Sn1 99.65(7) 25_556 12
Na2 Sn2 Sn1 44.35(8) 6 12
Na2 Sn2 Sn1 133.75(8) 2 12
Sn4 Sn2 Sn1 54.628(10) . 12
Na1 Sn2 Sn1 72.85(9) 11 12
Na1 Sn2 Sn1 155.11(5) 8 12
Cu1 Sn2 Sn1 32.878(16) 34 12
Cu1 Sn2 Sn1 86.68(2) 30 12
Cu2 Sn2 Sn1 56.925(12) 26 12
Sn2 Sn2 Sn1 145.686(11) 11 12
Sn2 Sn2 Sn1 91.064(10) 8 12
Sn1 Sn2 Sn1 90.495(16) 15_454 12
Sn1 Sn2 Sn1 60.161(11) 28 12
Cu1 Sn2 Sn1 65.877(19) 2 45_665
Cu2 Sn2 Sn1 84.11(3) 34 45_665
Cu2 Sn2 Sn1 24.66(3) 30 45_665
Sn1 Sn2 Sn1 120.38(3) 42_566 45_665
Sn1 Sn2 Sn1 35.906(17) 8 45_665
Sn3 Sn2 Sn1 70.735(18) . 45_665
Na3 Sn2 Sn1 106.06(11) 2 45_665
Na1 Sn2 Sn1 99.65(7) 25_556 45_665
Na2 Sn2 Sn1 133.75(8) 6 45_665
Na2 Sn2 Sn1 44.35(8) 2 45_665
Sn4 Sn2 Sn1 54.628(10) . 45_665
Na1 Sn2 Sn1 155.11(5) 11 45_665
Na1 Sn2 Sn1 72.85(9) 8 45_665
Cu1 Sn2 Sn1 86.68(2) 34 45_665
Cu1 Sn2 Sn1 32.878(16) 30 45_665
Cu2 Sn2 Sn1 56.925(12) 26 45_665
Sn2 Sn2 Sn1 91.064(10) 11 45_665
Sn2 Sn2 Sn1 145.686(11) 8 45_665
Sn1 Sn2 Sn1 60.161(11) 15_454 45_665
Sn1 Sn2 Sn1 90.495(16) 28 45_665
Sn1 Sn2 Sn1 107.68(2) 12 45_665
Cu1 Sn2 Sn2 83.44(3) 2 9
Cu2 Sn2 Sn2 65.54(3) 34 9
Cu2 Sn2 Sn2 24.02(3) 30 9
Sn1 Sn2 Sn2 119.556(19) 42_566 9
Sn1 Sn2 Sn2 71.245(19) 8 9
Sn3 Sn2 Sn2 35.402(14) . 9
Na3 Sn2 Sn2 82.82(17) 2 9
Na1 Sn2 Sn2 133.59(9) 25_556 9
Na2 Sn2 Sn2 99.80(10) 6 9
Na2 Sn2 Sn2 45.50(4) 2 9
Sn4 Sn2 Sn2 54.124(9) . 9
Na1 Sn2 Sn2 161.77(9) 11 9
Na1 Sn2 Sn2 101.86(9) 8 9
Cu1 Sn2 Sn2 86.106(19) 34 9
Cu1 Sn2 Sn2 56.489(14) 30 9
Cu2 Sn2 Sn2 32.795(8) 26 9
Sn2 Sn2 Sn2 90.0 11 9
Sn2 Sn2 Sn2 120.0 8 9
Sn1 Sn2 Sn2 89.515(11) 15_454 9
Sn1 Sn2 Sn2 107.759(11) 28 9
Sn1 Sn2 Sn2 89.521(11) 12 9
Sn1 Sn2 Sn2 35.339(12) 45_665 9
Cu1 Sn2 Sn2 83.44(3) 2 5
Cu2 Sn2 Sn2 24.02(3) 34 5
Cu2 Sn2 Sn2 65.54(3) 30 5
Sn1 Sn2 Sn2 71.245(19) 42_566 5
Sn1 Sn2 Sn2 119.556(19) 8 5
Sn3 Sn2 Sn2 35.402(14) . 5
Na3 Sn2 Sn2 82.82(17) 2 5
Na1 Sn2 Sn2 133.59(9) 25_556 5
Na2 Sn2 Sn2 45.50(4) 6 5
Na2 Sn2 Sn2 99.80(10) 2 5
Sn4 Sn2 Sn2 54.124(9) . 5
Na1 Sn2 Sn2 101.86(9) 11 5
Na1 Sn2 Sn2 161.77(9) 8 5
Cu1 Sn2 Sn2 56.489(14) 34 5
Cu1 Sn2 Sn2 86.106(19) 30 5
Cu2 Sn2 Sn2 32.795(8) 26 5
Sn2 Sn2 Sn2 120.0 11 5
Sn2 Sn2 Sn2 90.0 8 5
Sn1 Sn2 Sn2 107.759(11) 15_454 5
Sn1 Sn2 Sn2 89.515(11) 28 5
Sn1 Sn2 Sn2 35.339(12) 12 5
Sn1 Sn2 Sn2 89.521(11) 45_665 5
Sn2 Sn2 Sn2 60.0 9 5
Cu1 Sn2 Na3 116.56(9) 2 4
Cu2 Sn2 Na3 57.47(10) 34 4
Cu2 Sn2 Na3 81.03(3) 30 4
Sn1 Sn2 Na3 94.37(11) 42_566 4
Sn1 Sn2 Na3 134.37(4) 8 4
Sn3 Sn2 Na3 27.79(3) . 4
Na3 Sn2 Na3 49.4(3) 2 4
Na1 Sn2 Na3 157.51(9) 25_556 4
Na2 Sn2 Na3 39.50(15) 6 4
Na2 Sn2 Na3 83.94(17) 2 4
Sn4 Sn2 Na3 84.40(7) . 4
Na1 Sn2 Na3 103.20(9) 11 4
Na1 Sn2 Na3 142.90(12) 8 4
Cu1 Sn2 Na3 89.32(10) 34 4
Cu1 Sn2 Na3 111.00(4) 30 4
Cu2 Sn2 Na3 53.95(4) 26 4
Sn2 Sn2 Na3 87.51(11) 11 4
Sn2 Sn2 Na3 64.80(3) 8 4
Sn1 Sn2 Na3 139.52(7) 15_454 4
Sn1 Sn2 Na3 121.40(11) 28 4
Sn1 Sn2 Na3 61.96(11) 12 4
Sn1 Sn2 Na3 98.47(3) 45_665 4
Sn2 Sn2 Na3 63.14(3) 9 4
Sn2 Sn2 Na3 33.46(9) 5 4
Cu1 Sn2 Na3 116.56(9) 2 3
Cu2 Sn2 Na3 81.03(3) 34 3
Cu2 Sn2 Na3 57.47(10) 30 3
Sn1 Sn2 Na3 134.37(4) 42_566 3
Sn1 Sn2 Na3 94.37(11) 8 3
Sn3 Sn2 Na3 27.79(3) . 3
Na3 Sn2 Na3 49.4(3) 2 3
Na1 Sn2 Na3 157.51(9) 25_556 3
Na2 Sn2 Na3 83.94(17) 6 3
Na2 Sn2 Na3 39.50(15) 2 3
Sn4 Sn2 Na3 84.40(7) . 3
Na1 Sn2 Na3 142.90(12) 11 3
Na1 Sn2 Na3 103.20(9) 8 3
Cu1 Sn2 Na3 111.00(4) 34 3
Cu1 Sn2 Na3 89.32(10) 30 3
Cu2 Sn2 Na3 53.95(4) 26 3
Sn2 Sn2 Na3 64.80(3) 11 3
Sn2 Sn2 Na3 87.51(11) 8 3
Sn1 Sn2 Na3 121.40(11) 15_454 3
Sn1 Sn2 Na3 139.52(7) 28 3
Sn1 Sn2 Na3 98.47(3) 12 3
Sn1 Sn2 Na3 61.96(11) 45_665 3
Sn2 Sn2 Na3 33.46(9) 9 3
Sn2 Sn2 Na3 63.14(3) 5 3
Na3 Sn2 Na3 44.96(17) 4 3
Cu1 Sn2 Sn3 145.38(3) 2 3
Cu2 Sn2 Sn3 86.11(3) 34 3
Cu2 Sn2 Sn3 110.44(4) 30 3
Sn1 Sn2 Sn3 100.478(17) 42_566 3
Sn1 Sn2 Sn3 149.58(2) 8 3
Sn3 Sn2 Sn3 56.64(3) . 3
Na3 Sn2 Sn3 26.24(7) 2 3
Na1 Sn2 Sn3 137.90(10) 25_556 3
Na2 Sn2 Sn3 38.73(13) 6 3
Na2 Sn2 Sn3 86.99(14) 2 3
Sn4 Sn2 Sn3 116.941(16) . 3
Na1 Sn2 Sn3 84.22(5) 11 3
Na1 Sn2 Sn3 121.40(6) 8 3
Cu1 Sn2 Sn3 113.068(16) 34 3
Cu1 Sn2 Sn3 142.77(2) 30 3
Cu2 Sn2 Sn3 86.74(2) 26 3
Sn2 Sn2 Sn3 65.176(7) 11 3
Sn2 Sn2 Sn3 33.130(13) 8 3
Sn1 Sn2 Sn3 170.785(16) 15_454 3
Sn1 Sn2 Sn3 136.491(11) 28 3
Sn1 Sn2 Sn3 80.513(11) 12 3
Sn1 Sn2 Sn3 120.63(2) 45_665 3
Sn2 Sn2 Sn3 88.403(14) 9 3
Sn2 Sn2 Sn3 63.546(9) 5 3
Na3 Sn2 Sn3 32.95(5) 4 3
Na3 Sn2 Sn3 58.68(11) 3 3
Cu1 Sn2 Sn3 145.38(3) 2 4
Cu2 Sn2 Sn3 110.44(4) 34 4
Cu2 Sn2 Sn3 86.11(3) 30 4
Sn1 Sn2 Sn3 149.58(2) 42_566 4
Sn1 Sn2 Sn3 100.478(17) 8 4
Sn3 Sn2 Sn3 56.64(3) . 4
Na3 Sn2 Sn3 26.24(7) 2 4
Na1 Sn2 Sn3 137.90(10) 25_556 4
Na2 Sn2 Sn3 86.99(14) 6 4
Na2 Sn2 Sn3 38.73(13) 2 4
Sn4 Sn2 Sn3 116.941(16) . 4
Na1 Sn2 Sn3 121.40(6) 11 4
Na1 Sn2 Sn3 84.22(5) 8 4
Cu1 Sn2 Sn3 142.77(2) 34 4
Cu1 Sn2 Sn3 113.068(16) 30 4
Cu2 Sn2 Sn3 86.74(2) 26 4
Sn2 Sn2 Sn3 33.130(13) 11 4
Sn2 Sn2 Sn3 65.176(7) 8 4
Sn1 Sn2 Sn3 136.491(11) 15_454 4
Sn1 Sn2 Sn3 170.785(16) 28 4
Sn1 Sn2 Sn3 120.63(2) 12 4
Sn1 Sn2 Sn3 80.513(11) 45_665 4
Sn2 Sn2 Sn3 63.546(9) 9 4
Sn2 Sn2 Sn3 88.403(14) 5 4
Na3 Sn2 Sn3 58.68(11) 4 4
Na3 Sn2 Sn3 32.95(5) 3 4
Sn3 Sn2 Sn3 49.37(2) 3 4
Cu1 Sn2 Sn1 115.922(14) 2 46_656
Cu2 Sn2 Sn1 145.61(4) 34 46_656
Cu2 Sn2 Sn1 87.79(3) 30 46_656
Sn1 Sn2 Sn1 154.66(3) 42_566 46_656
Sn1 Sn2 Sn1 59.618(16) 8 46_656
Sn3 Sn2 Sn1 98.555(17) . 46_656
Na3 Sn2 Sn1 69.33(8) 2 46_656
Na1 Sn2 Sn1 90.12(6) 25_556 46_656
Na2 Sn2 Sn1 133.80(11) 6 46_656
Na2 Sn2 Sn1 35.43(7) 2 46_656
Sn4 Sn2 Sn1 119.960(10) . 46_656
Na1 Sn2 Sn1 117.09(9) 11 46_656
Na1 Sn2 Sn1 33.66(6) 8 46_656
Cu1 Sn2 Sn1 147.87(2) 34 46_656
Cu1 Sn2 Sn1 90.530(19) 30 46_656
Cu2 Sn2 Sn1 112.918(13) 26 46_656
Sn2 Sn2 Sn1 32.124(9) 11 46_656
Sn2 Sn2 Sn1 91.036(9) 8 46_656
Sn1 Sn2 Sn1 92.952(12) 15_454 46_656
Sn1 Sn2 Sn1 126.429(16) 28 46_656
Sn1 Sn2 Sn1 169.075(19) 12 46_656
Sn1 Sn2 Sn1 65.488(12) 45_665 46_656
Sn2 Sn2 Sn1 80.151(10) 9 46_656
Sn2 Sn2 Sn1 133.944(10) 5 46_656
Na3 Sn2 Sn1 109.54(11) 4 46_656
Na3 Sn2 Sn1 70.91(4) 3 46_656
Sn3 Sn2 Sn1 95.533(14) 3 46_656
Sn3 Sn2 Sn1 51.242(14) 4 46_656
Cu1 Sn2 Sn1 115.922(14) 2 11
Cu2 Sn2 Sn1 87.79(3) 34 11
Cu2 Sn2 Sn1 145.61(4) 30 11
Sn1 Sn2 Sn1 59.618(16) 42_566 11
Sn1 Sn2 Sn1 154.66(3) 8 11
Sn3 Sn2 Sn1 98.555(17) . 11
Na3 Sn2 Sn1 69.33(8) 2 11
Na1 Sn2 Sn1 90.12(6) 25_556 11
Na2 Sn2 Sn1 35.43(7) 6 11
Na2 Sn2 Sn1 133.80(11) 2 11
Sn4 Sn2 Sn1 119.960(10) . 11
Na1 Sn2 Sn1 33.66(6) 11 11
Na1 Sn2 Sn1 117.09(9) 8 11
Cu1 Sn2 Sn1 90.530(19) 34 11
Cu1 Sn2 Sn1 147.87(2) 30 11
Cu2 Sn2 Sn1 112.918(13) 26 11
Sn2 Sn2 Sn1 91.036(9) 11 11
Sn2 Sn2 Sn1 32.124(9) 8 11
Sn1 Sn2 Sn1 126.429(16) 15_454 11
Sn1 Sn2 Sn1 92.952(12) 28 11
Sn1 Sn2 Sn1 65.488(12) 12 11
Sn1 Sn2 Sn1 169.075(19) 45_665 11
Sn2 Sn2 Sn1 133.944(10) 9 11
Sn2 Sn2 Sn1 80.151(10) 5 11
Na3 Sn2 Sn1 70.91(4) 4 11
Na3 Sn2 Sn1 109.54(11) 3 11
Sn3 Sn2 Sn1 51.242(14) 3 11
Sn3 Sn2 Sn1 95.533(14) 4 11
Sn1 Sn2 Sn1 119.764(19) 46_656 11
Cu2 Sn3 Cu2 61.81(6) 34 30
Cu2 Sn3 Cu2 61.81(6) 34 26
Cu2 Sn3 Cu2 61.81(6) 30 26
Cu2 Sn3 Sn2 56.56(2) 34 .
Cu2 Sn3 Sn2 56.56(2) 30 .
Cu2 Sn3 Sn2 106.63(5) 26 .
Cu2 Sn3 Sn2 106.63(5) 34 9
Cu2 Sn3 Sn2 56.56(2) 30 9
Cu2 Sn3 Sn2 56.56(2) 26 9
Sn2 Sn3 Sn2 109.20(3) . 9
Cu2 Sn3 Sn2 56.56(2) 34 5
Cu2 Sn3 Sn2 106.63(5) 30 5
Cu2 Sn3 Sn2 56.56(2) 26 5
Sn2 Sn3 Sn2 109.20(3) . 5
Sn2 Sn3 Sn2 109.20(3) 9 5
Cu2 Sn3 Na3 106.37(16) 34 4
Cu2 Sn3 Na3 165.8(2) 30 4
Cu2 Sn3 Na3 106.37(16) 26 4
Sn2 Sn3 Na3 125.315(19) . 4
Sn2 Sn3 Na3 125.32(2) 9 4
Sn2 Sn3 Na3 59.15(19) 5 4
Cu2 Sn3 Na3 165.8(2) 34 3
Cu2 Sn3 Na3 106.37(16) 30 3
Cu2 Sn3 Na3 106.37(16) 26 3
Sn2 Sn3 Na3 125.32(2) . 3
Sn2 Sn3 Na3 59.15(19) 9 3
Sn2 Sn3 Na3 125.32(2) 5 3
Na3 Sn3 Na3 84.0(3) 4 3
Cu2 Sn3 Na3 106.37(16) 34 2
Cu2 Sn3 Na3 106.37(16) 30 2
Cu2 Sn3 Na3 165.8(2) 26 2
Sn2 Sn3 Na3 59.15(19) . 2
Sn2 Sn3 Na3 125.32(2) 9 2
Sn2 Sn3 Na3 125.32(2) 5 2
Na3 Sn3 Na3 84.0(3) 4 2
Na3 Sn3 Na3 84.0(3) 3 2
Cu2 Sn3 Na2 111.70(8) 34 10
Cu2 Sn3 Na2 111.70(8) 30 10
Cu2 Sn3 Na2 58.93(10) 26 10
Sn2 Sn3 Na2 165.56(11) . 10
Sn2 Sn3 Na2 64.06(4) 9 10
Sn2 Sn3 Na2 64.06(4) 5 10
Na3 Sn3 Na2 63.68(8) 4 10
Na3 Sn3 Na2 63.68(8) 3 10
Na3 Sn3 Na2 135.3(2) 2 10
Cu2 Sn3 Na2 58.93(10) 34 6
Cu2 Sn3 Na2 111.70(9) 30 6
Cu2 Sn3 Na2 111.70(8) 26 6
Sn2 Sn3 Na2 64.06(4) . 6
Sn2 Sn3 Na2 165.56(11) 9 6
Sn2 Sn3 Na2 64.06(4) 5 6
Na3 Sn3 Na2 63.68(8) 4 6
Na3 Sn3 Na2 135.3(2) 3 6
Na3 Sn3 Na2 63.68(8) 2 6
Na2 Sn3 Na2 119.16(3) 10 6
Cu2 Sn3 Na2 111.70(9) 34 2
Cu2 Sn3 Na2 58.93(10) 30 2
Cu2 Sn3 Na2 111.70(9) 26 2
Sn2 Sn3 Na2 64.06(4) . 2
Sn2 Sn3 Na2 64.06(4) 9 2
Sn2 Sn3 Na2 165.56(11) 5 2
Na3 Sn3 Na2 135.3(2) 4 2
Na3 Sn3 Na2 63.68(8) 3 2
Na3 Sn3 Na2 63.68(8) 2 2
Na2 Sn3 Na2 119.16(3) 10 2
Na2 Sn3 Na2 119.16(3) 6 2
Cu2 Sn3 Sn4 36.38(4) 34 .
Cu2 Sn3 Sn4 36.38(4) 30 .
Cu2 Sn3 Sn4 36.38(4) 26 .
Sn2 Sn3 Sn4 70.26(3) . .
Sn2 Sn3 Sn4 70.26(3) 9 .
Sn2 Sn3 Sn4 70.26(3) 5 .
Na3 Sn3 Sn4 129.40(19) 4 .
Na3 Sn3 Sn4 129.40(19) 3 .
Na3 Sn3 Sn4 129.40(19) 2 .
Na2 Sn3 Sn4 95.30(10) 10 .
Na2 Sn3 Sn4 95.30(10) 6 .
Na2 Sn3 Sn4 95.30(10) 2 .
Cu2 Sn3 Cu1 70.74(5) 34 10
Cu2 Sn3 Cu1 33.69(2) 30 10
Cu2 Sn3 Cu1 33.69(2) 26 10
Sn2 Sn3 Cu1 89.24(3) . 10
Sn2 Sn3 Cu1 35.89(3) 9 10
Sn2 Sn3 Cu1 89.24(3) 5 10
Na3 Sn3 Cu1 137.91(13) 4 10
Na3 Sn3 Cu1 95.04(19) 3 10
Na3 Sn3 Cu1 137.91(13) 2 10
Na2 Sn3 Cu1 78.19(8) 10 10
Na2 Sn3 Cu1 129.67(10) 6 10
Na2 Sn3 Cu1 78.19(8) 2 10
Sn4 Sn3 Cu1 34.36(2) . 10
Cu2 Sn3 Cu1 33.69(2) 34 6
Cu2 Sn3 Cu1 70.74(5) 30 6
Cu2 Sn3 Cu1 33.69(2) 26 6
Sn2 Sn3 Cu1 89.24(3) . 6
Sn2 Sn3 Cu1 89.24(3) 9 6
Sn2 Sn3 Cu1 35.89(3) 5 6
Na3 Sn3 Cu1 95.04(19) 4 6
Na3 Sn3 Cu1 137.91(13) 3 6
Na3 Sn3 Cu1 137.91(13) 2 6
Na2 Sn3 Cu1 78.19(8) 10 6
Na2 Sn3 Cu1 78.19(8) 6 6
Na2 Sn3 Cu1 129.67(10) 2 6
Sn4 Sn3 Cu1 34.36(2) . 6
Cu1 Sn3 Cu1 58.52(3) 10 6
Cu2 Sn3 Cu1 33.69(2) 34 2
Cu2 Sn3 Cu1 33.69(2) 30 2
Cu2 Sn3 Cu1 70.74(5) 26 2
Sn2 Sn3 Cu1 35.89(3) . 2
Sn2 Sn3 Cu1 89.24(3) 9 2
Sn2 Sn3 Cu1 89.24(3) 5 2
Na3 Sn3 Cu1 137.91(13) 4 2
Na3 Sn3 Cu1 137.91(13) 3 2
Na3 Sn3 Cu1 95.04(19) 2 2
Na2 Sn3 Cu1 129.67(10) 10 2
Na2 Sn3 Cu1 78.19(8) 6 2
Na2 Sn3 Cu1 78.19(8) 2 2
Sn4 Sn3 Cu1 34.36(2) . 2
Cu1 Sn3 Cu1 58.52(3) 10 2
Cu1 Sn3 Cu1 58.52(3) 6 2
Cu2 Sn3 Sn3 145.956(16) 34 4
Cu2 Sn3 Sn3 108.36(4) 30 4
Cu2 Sn3 Sn3 145.956(16) 26 4
Sn2 Sn3 Sn3 90.24(2) . 4
Sn2 Sn3 Sn3 90.24(2) 9 4
Sn2 Sn3 Sn3 145.01(3) 5 4
Na3 Sn3 Sn3 85.86(19) 4 4
Na3 Sn3 Sn3 42.15(13) 3 4
Na3 Sn3 Sn3 42.15(13) 2 4
Na2 Sn3 Sn3 102.24(8) 10 4
Na2 Sn3 Sn3 102.24(8) 6 4
Na2 Sn3 Sn3 49.43(10) 2 4
Sn4 Sn3 Sn3 144.7 . 4
Cu1 Sn3 Sn3 120.734(17) 10 4
Cu1 Sn3 Sn3 179.10(2) 6 4
Cu1 Sn3 Sn3 120.734(17) 2 4
Cu2 Sn3 Sn3 108.36(4) 34 3
Cu2 Sn3 Sn3 145.956(16) 30 3
Cu2 Sn3 Sn3 145.956(16) 26 3
Sn2 Sn3 Sn3 90.24(2) . 3
Sn2 Sn3 Sn3 145.01(3) 9 3
Sn2 Sn3 Sn3 90.24(2) 5 3
Na3 Sn3 Sn3 42.15(13) 4 3
Na3 Sn3 Sn3 85.86(19) 3 3
Na3 Sn3 Sn3 42.15(13) 2 3
Na2 Sn3 Sn3 102.24(8) 10 3
Na2 Sn3 Sn3 49.43(10) 6 3
Na2 Sn3 Sn3 102.24(8) 2 3
Sn4 Sn3 Sn3 144.7 . 3
Cu1 Sn3 Sn3 179.10(2) 10 3
Cu1 Sn3 Sn3 120.734(17) 6 3
Cu1 Sn3 Sn3 120.734(17) 2 3
Sn3 Sn3 Sn3 60.0 4 3
Cu2 Sn3 Sn3 145.956(16) 34 2
Cu2 Sn3 Sn3 145.956(16) 30 2
Cu2 Sn3 Sn3 108.36(4) 26 2
Sn2 Sn3 Sn3 145.01(3) . 2
Sn2 Sn3 Sn3 90.24(2) 9 2
Sn2 Sn3 Sn3 90.24(2) 5 2
Na3 Sn3 Sn3 42.15(13) 4 2
Na3 Sn3 Sn3 42.15(13) 3 2
Na3 Sn3 Sn3 85.86(19) 2 2
Na2 Sn3 Sn3 49.43(10) 10 2
Na2 Sn3 Sn3 102.24(8) 6 2
Na2 Sn3 Sn3 102.24(8) 2 2
Sn4 Sn3 Sn3 144.7 . 2
Cu1 Sn3 Sn3 120.734(17) 10 2
Cu1 Sn3 Sn3 120.734(17) 6 2
Cu1 Sn3 Sn3 179.10(2) 2 2
Sn3 Sn3 Sn3 60.0 4 2
Sn3 Sn3 Sn3 60.0 3 2
Cu2 Sn3 Sn1 67.03(2) 34 39_656
Cu2 Sn3 Sn1 86.09(4) 30 39_656
Cu2 Sn3 Sn1 24.80(2) 26 39_656
Sn2 Sn3 Sn1 121.80(4) . 39_656
Sn2 Sn3 Sn1 72.872(19) 9 39_656
Sn2 Sn3 Sn1 36.335(14) 5 39_656
Na3 Sn3 Sn1 81.63(16) 4 39_656
Na3 Sn3 Sn1 105.91(10) 3 39_656
Na3 Sn3 Sn1 161.52(3) 2 39_656
Na2 Sn3 Sn1 44.99(9) 10 39_656
Na2 Sn3 Sn1 99.31(6) 6 39_656
Na2 Sn3 Sn1 134.62(7) 2 39_656
Sn4 Sn3 Sn1 55.558(15) . 39_656
Cu1 Sn3 Sn1 58.069(16) 10 39_656
Cu1 Sn3 Sn1 33.345(12) 6 39_656
Cu1 Sn3 Sn1 87.92(3) 2 39_656
Sn3 Sn3 Sn1 147.007(13) 4 39_656
Sn3 Sn3 Sn1 121.684(12) 3 39_656
Sn3 Sn3 Sn1 91.225(15) 2 39_656
Cu2 Sn3 Sn1 24.80(2) 34 42_566
Cu2 Sn3 Sn1 67.03(2) 30 42_566
Cu2 Sn3 Sn1 86.09(4) 26 42_566
Sn2 Sn3 Sn1 36.335(14) . 42_566
Sn2 Sn3 Sn1 121.80(4) 9 42_566
Sn2 Sn3 Sn1 72.872(19) 5 42_566
Na3 Sn3 Sn1 105.91(10) 4 42_566
Na3 Sn3 Sn1 161.52(3) 3 42_566
Na3 Sn3 Sn1 81.63(16) 2 42_566
Na2 Sn3 Sn1 134.62(7) 10 42_566
Na2 Sn3 Sn1 44.99(9) 6 42_566
Na2 Sn3 Sn1 99.31(6) 2 42_566
Sn4 Sn3 Sn1 55.558(15) . 42_566
Cu1 Sn3 Sn1 87.92(3) 10 42_566
Cu1 Sn3 Sn1 58.069(16) 6 42_566
Cu1 Sn3 Sn1 33.345(12) 2 42_566
Sn3 Sn3 Sn1 121.684(12) 4 42_566
Sn3 Sn3 Sn1 91.225(15) 3 42_566
Sn3 Sn3 Sn1 147.007(13) 2 42_566
Sn1 Sn3 Sn1 91.16(2) 39_656 42_566
Cu2 Sn3 Sn1 86.09(4) 34 45_665
Cu2 Sn3 Sn1 24.80(2) 30 45_665
Cu2 Sn3 Sn1 67.03(2) 26 45_665
Sn2 Sn3 Sn1 72.872(19) . 45_665
Sn2 Sn3 Sn1 36.335(14) 9 45_665
Sn2 Sn3 Sn1 121.80(4) 5 45_665
Na3 Sn3 Sn1 161.52(3) 4 45_665
Na3 Sn3 Sn1 81.63(16) 3 45_665
Na3 Sn3 Sn1 105.91(10) 2 45_665
Na2 Sn3 Sn1 99.31(6) 10 45_665
Na2 Sn3 Sn1 134.62(7) 6 45_665
Na2 Sn3 Sn1 44.99(9) 2 45_665
Sn4 Sn3 Sn1 55.558(15) . 45_665
Cu1 Sn3 Sn1 33.345(12) 10 45_665
Cu1 Sn3 Sn1 87.92(3) 6 45_665
Cu1 Sn3 Sn1 58.069(16) 2 45_665
Sn3 Sn3 Sn1 91.225(15) 4 45_665
Sn3 Sn3 Sn1 147.007(13) 3 45_665
Sn3 Sn3 Sn1 121.684(12) 2 45_665
Sn1 Sn3 Sn1 91.16(2) 39_656 45_665
Sn1 Sn3 Sn1 91.16(2) 42_566 45_665
Cu2 Sn3 Sn1 67.03(2) 34 8
Cu2 Sn3 Sn1 24.80(2) 30 8
Cu2 Sn3 Sn1 86.09(4) 26 8
Sn2 Sn3 Sn1 36.335(14) . 8
Sn2 Sn3 Sn1 72.872(19) 9 8
Sn2 Sn3 Sn1 121.80(4) 5 8
Na3 Sn3 Sn1 161.52(3) 4 8
Na3 Sn3 Sn1 105.91(10) 3 8
Na3 Sn3 Sn1 81.63(16) 2 8
Na2 Sn3 Sn1 134.62(7) 10 8
Na2 Sn3 Sn1 99.31(6) 6 8
Na2 Sn3 Sn1 44.99(9) 2 8
Sn4 Sn3 Sn1 55.558(15) . 8
Cu1 Sn3 Sn1 58.069(16) 10 8
Cu1 Sn3 Sn1 87.92(3) 6 8
Cu1 Sn3 Sn1 33.345(12) 2 8
Sn3 Sn3 Sn1 91.225(15) 4 8
Sn3 Sn3 Sn1 121.684(12) 3 8
Sn3 Sn3 Sn1 147.007(13) 2 8
Sn1 Sn3 Sn1 109.64(3) 39_656 8
Sn1 Sn3 Sn1 60.510(18) 42_566 8
Sn1 Sn3 Sn1 36.540(15) 45_665 8
Cu2 Sn3 Sn1 24.80(2) 34 12
Cu2 Sn3 Sn1 86.09(4) 30 12
Cu2 Sn3 Sn1 67.03(2) 26 12
Sn2 Sn3 Sn1 72.872(19) . 12
Sn2 Sn3 Sn1 121.80(4) 9 12
Sn2 Sn3 Sn1 36.335(14) 5 12
Na3 Sn3 Sn1 81.63(16) 4 12
Na3 Sn3 Sn1 161.52(3) 3 12
Na3 Sn3 Sn1 105.91(10) 2 12
Na2 Sn3 Sn1 99.31(6) 10 12
Na2 Sn3 Sn1 44.99(9) 6 12
Na2 Sn3 Sn1 134.62(7) 2 12
Sn4 Sn3 Sn1 55.558(15) . 12
Cu1 Sn3 Sn1 87.92(3) 10 12
Cu1 Sn3 Sn1 33.345(12) 6 12
Cu1 Sn3 Sn1 58.069(16) 2 12
Sn3 Sn3 Sn1 147.007(13) 4 12
Sn3 Sn3 Sn1 91.225(15) 3 12
Sn3 Sn3 Sn1 121.684(12) 2 12
Sn1 Sn3 Sn1 60.510(18) 39_656 12
Sn1 Sn3 Sn1 36.540(15) 42_566 12
Sn1 Sn3 Sn1 109.64(3) 45_665 12
Sn1 Sn3 Sn1 91.16(2) 8 12
Cu2 Sn3 Sn1 86.09(4) 34 4
Cu2 Sn3 Sn1 67.03(2) 30 4
Cu2 Sn3 Sn1 24.80(2) 26 4
Sn2 Sn3 Sn1 121.80(4) . 4
Sn2 Sn3 Sn1 36.335(14) 9 4
Sn2 Sn3 Sn1 72.872(19) 5 4
Na3 Sn3 Sn1 105.91(10) 4 4
Na3 Sn3 Sn1 81.63(16) 3 4
Na3 Sn3 Sn1 161.52(3) 2 4
Na2 Sn3 Sn1 44.99(9) 10 4
Na2 Sn3 Sn1 134.62(7) 6 4
Na2 Sn3 Sn1 99.31(6) 2 4
Sn4 Sn3 Sn1 55.558(15) . 4
Cu1 Sn3 Sn1 33.345(12) 10 4
Cu1 Sn3 Sn1 58.069(16) 6 4
Cu1 Sn3 Sn1 87.92(3) 2 4
Sn3 Sn3 Sn1 121.684(12) 4 4
Sn3 Sn3 Sn1 147.007(13) 3 4
Sn3 Sn3 Sn1 91.225(15) 2 4
Sn1 Sn3 Sn1 36.540(15) 39_656 4
Sn1 Sn3 Sn1 109.64(3) 42_566 4
Sn1 Sn3 Sn1 60.510(18) 45_665 4
Sn1 Sn3 Sn1 91.16(2) 8 4
Sn1 Sn3 Sn1 91.16(2) 12 4
Cu2 Sn3 Na3 143.62(4) 34 .
Cu2 Sn3 Na3 143.62(4) 30 .
Cu2 Sn3 Na3 143.62(4) 26 .
Sn2 Sn3 Na3 109.74(3) . .
Sn2 Sn3 Na3 109.74(3) 9 .
Sn2 Sn3 Na3 109.74(3) 5 .
Na3 Sn3 Na3 50.60(19) 4 .
Na3 Sn3 Na3 50.60(19) 3 .
Na3 Sn3 Na3 50.60(19) 2 .
Na2 Sn3 Na3 84.70(10) 10 .
Na2 Sn3 Na3 84.70(10) 6 .
Na2 Sn3 Na3 84.70(10) 2 .
Sn4 Sn3 Na3 180.00(7) . .
Cu1 Sn3 Na3 145.64(2) 10 .
Cu1 Sn3 Na3 145.64(2) 6 .
Cu1 Sn3 Na3 145.64(2) 2 .
Sn3 Sn3 Na3 35.3 4 .
Sn3 Sn3 Na3 35.3 3 .
Sn3 Sn3 Na3 35.3 2 .
Sn1 Sn3 Na3 124.442(15) 39_656 .
Sn1 Sn3 Na3 124.442(15) 42_566 .
Sn1 Sn3 Na3 124.442(15) 45_665 .
Sn1 Sn3 Na3 124.442(15) 8 .
Sn1 Sn3 Na3 124.442(15) 12 .
Sn1 Sn3 Na3 124.442(15) 4 .
Cu2 Sn3 Sn2 113.239(14) 34 12
Cu2 Sn3 Sn2 148.45(3) 30 12
Cu2 Sn3 Sn2 87.90(3) 26 12
Sn2 Sn3 Sn2 150.183(18) . 12
Sn2 Sn3 Sn2 100.555(8) 9 12
Sn2 Sn3 Sn2 57.11(2) 5 12
Na3 Sn3 Sn2 25.47(4) 4 12
Na3 Sn3 Sn2 72.15(8) 3 12
Na3 Sn3 Sn2 104.80(17) 2 12
Na2 Sn3 Sn2 38.27(7) 10 12
Na2 Sn3 Sn2 86.50(5) 6 12
Na2 Sn3 Sn2 135.01(8) 2 12
Sn4 Sn3 Sn2 120.064(14) . 12
Cu1 Sn3 Sn2 114.955(9) 10 12
Cu1 Sn3 Sn2 89.219(18) 6 12
Cu1 Sn3 Sn2 146.34(2) 2 12
Sn3 Sn3 Sn2 91.600(14) 4 12
Sn3 Sn3 Sn2 65.318(10) 3 12
Sn3 Sn3 Sn2 33.130(13) 2 12
Sn1 Sn3 Sn2 65.019(9) 39_656 12
Sn1 Sn3 Sn2 122.909(11) 42_566 12
Sn1 Sn3 Sn2 136.803(9) 45_665 12
Sn1 Sn3 Sn2 172.857(17) 8 12
Sn1 Sn3 Sn2 90.043(11) 12 12
Sn1 Sn3 Sn2 81.779(8) 4 12
Na3 Sn3 Sn2 59.936(14) . 12
Cu2 Sn3 Sn2 148.45(3) 34 7
Cu2 Sn3 Sn2 113.239(14) 30 7
Cu2 Sn3 Sn2 87.90(3) 26 7
Sn2 Sn3 Sn2 150.183(18) . 7
Sn2 Sn3 Sn2 57.11(2) 9 7
Sn2 Sn3 Sn2 100.555(8) 5 7
Na3 Sn3 Sn2 72.15(8) 4 7
Na3 Sn3 Sn2 25.47(4) 3 7
Na3 Sn3 Sn2 104.80(17) 2 7
Na2 Sn3 Sn2 38.27(7) 10 7
Na2 Sn3 Sn2 135.01(8) 6 7
Na2 Sn3 Sn2 86.50(5) 2 7
Sn4 Sn3 Sn2 120.064(14) . 7
Cu1 Sn3 Sn2 89.219(18) 10 7
Cu1 Sn3 Sn2 114.955(9) 6 7
Cu1 Sn3 Sn2 146.34(2) 2 7
Sn3 Sn3 Sn2 65.318(10) 4 7
Sn3 Sn3 Sn2 91.600(14) 3 7
Sn3 Sn3 Sn2 33.130(13) 2 7
Sn1 Sn3 Sn2 81.779(8) 39_656 7
Sn1 Sn3 Sn2 172.857(17) 42_566 7
Sn1 Sn3 Sn2 90.043(11) 45_665 7
Sn1 Sn3 Sn2 122.909(11) 8 7
Sn1 Sn3 Sn2 136.803(9) 12 7
Sn1 Sn3 Sn2 65.019(9) 4 7
Na3 Sn3 Sn2 59.936(14) . 7
Sn2 Sn3 Sn2 52.910(18) 12 7
Cu2 Sn3 Sn2 148.45(3) 34 4
Cu2 Sn3 Sn2 87.90(3) 30 4
Cu2 Sn3 Sn2 113.239(14) 26 4
Sn2 Sn3 Sn2 100.555(8) . 4
Sn2 Sn3 Sn2 57.11(2) 9 4
Sn2 Sn3 Sn2 150.183(18) 5 4
Na3 Sn3 Sn2 104.80(17) 4 4
Na3 Sn3 Sn2 25.47(4) 3 4
Na3 Sn3 Sn2 72.15(8) 2 4
Na2 Sn3 Sn2 86.50(5) 10 4
Na2 Sn3 Sn2 135.01(8) 6 4
Na2 Sn3 Sn2 38.27(7) 2 4
Sn4 Sn3 Sn2 120.064(14) . 4
Cu1 Sn3 Sn2 89.219(18) 10 4
Cu1 Sn3 Sn2 146.34(2) 6 4
Cu1 Sn3 Sn2 114.955(9) 2 4
Sn3 Sn3 Sn2 33.130(13) 4 4
Sn3 Sn3 Sn2 91.600(14) 3 4
Sn3 Sn3 Sn2 65.318(10) 2 4
Sn1 Sn3 Sn2 122.909(11) 39_656 4
Sn1 Sn3 Sn2 136.803(9) 42_566 4
Sn1 Sn3 Sn2 65.019(9) 45_665 4
Sn1 Sn3 Sn2 81.779(8) 8 4
Sn1 Sn3 Sn2 172.857(17) 12 4
Sn1 Sn3 Sn2 90.043(11) 4 4
Na3 Sn3 Sn2 59.936(14) . 4
Sn2 Sn3 Sn2 97.097(18) 12 4
Sn2 Sn3 Sn2 49.649(13) 7 4
Cu2 Sn3 Sn2 87.90(3) 34 3
Cu2 Sn3 Sn2 148.45(3) 30 3
Cu2 Sn3 Sn2 113.239(14) 26 3
Sn2 Sn3 Sn2 100.555(9) . 3
Sn2 Sn3 Sn2 150.183(18) 9 3
Sn2 Sn3 Sn2 57.11(2) 5 3
Na3 Sn3 Sn2 25.47(4) 4 3
Na3 Sn3 Sn2 104.80(17) 3 3
Na3 Sn3 Sn2 72.15(8) 2 3
Na2 Sn3 Sn2 86.50(5) 10 3
Na2 Sn3 Sn2 38.27(7) 6 3
Na2 Sn3 Sn2 135.01(8) 2 3
Sn4 Sn3 Sn2 120.064(14) . 3
Cu1 Sn3 Sn2 146.34(2) 10 3
Cu1 Sn3 Sn2 89.219(18) 6 3
Cu1 Sn3 Sn2 114.955(9) 2 3
Sn3 Sn3 Sn2 91.600(14) 4 3
Sn3 Sn3 Sn2 33.130(13) 3 3
Sn3 Sn3 Sn2 65.318(10) 2 3
Sn1 Sn3 Sn2 90.043(11) 39_656 3
Sn1 Sn3 Sn2 81.779(8) 42_566 3
Sn1 Sn3 Sn2 172.857(17) 45_665 3
Sn1 Sn3 Sn2 136.803(9) 8 3
Sn1 Sn3 Sn2 65.019(9) 12 3
Sn1 Sn3 Sn2 122.909(11) 4 3
Na3 Sn3 Sn2 59.936(14) . 3
Sn2 Sn3 Sn2 49.649(13) 12 3
Sn2 Sn3 Sn2 97.097(18) 7 3
Sn2 Sn3 Sn2 119.84(3) 4 3
Cu2 Sn4 Cu2 180.00(6) 34 10
Cu2 Sn4 Cu2 64.10(5) 34 30
Cu2 Sn4 Cu2 115.90(5) 10 30
Cu2 Sn4 Cu2 115.90(5) 34 6
Cu2 Sn4 Cu2 64.10(5) 10 6
Cu2 Sn4 Cu2 180.00(6) 30 6
Cu2 Sn4 Cu2 64.10(5) 34 26
Cu2 Sn4 Cu2 115.90(5) 10 26
Cu2 Sn4 Cu2 64.10(5) 30 26
Cu2 Sn4 Cu2 115.90(5) 6 26
Cu2 Sn4 Cu2 115.90(5) 34 2
Cu2 Sn4 Cu2 64.10(5) 10 2
Cu2 Sn4 Cu2 115.90(5) 30 2
Cu2 Sn4 Cu2 64.10(5) 6 2
Cu2 Sn4 Cu2 180.00(6) 26 2
Cu2 Sn4 Cu1 62.82(5) 34 34
Cu2 Sn4 Cu1 117.18(5) 10 34
Cu2 Sn4 Cu1 116.53(3) 30 34
Cu2 Sn4 Cu1 63.47(3) 6 34
Cu2 Sn4 Cu1 116.53(3) 26 34
Cu2 Sn4 Cu1 63.47(3) 2 34
Cu2 Sn4 Cu1 117.18(5) 34 10
Cu2 Sn4 Cu1 62.82(5) 10 10
Cu2 Sn4 Cu1 63.47(3) 30 10
Cu2 Sn4 Cu1 116.53(3) 6 10
Cu2 Sn4 Cu1 63.47(3) 26 10
Cu2 Sn4 Cu1 116.53(3) 2 10
Cu1 Sn4 Cu1 180.00(9) 34 10
Cu2 Sn4 Cu1 116.53(3) 34 30
Cu2 Sn4 Cu1 63.47(3) 10 30
Cu2 Sn4 Cu1 62.82(5) 30 30
Cu2 Sn4 Cu1 117.18(5) 6 30
Cu2 Sn4 Cu1 116.53(3) 26 30
Cu2 Sn4 Cu1 63.47(3) 2 30
Cu1 Sn4 Cu1 116.687(19) 34 30
Cu1 Sn4 Cu1 63.313(19) 10 30
Cu2 Sn4 Cu1 63.47(3) 34 6
Cu2 Sn4 Cu1 116.53(3) 10 6
Cu2 Sn4 Cu1 117.18(5) 30 6
Cu2 Sn4 Cu1 62.82(5) 6 6
Cu2 Sn4 Cu1 63.47(3) 26 6
Cu2 Sn4 Cu1 116.53(3) 2 6
Cu1 Sn4 Cu1 63.313(19) 34 6
Cu1 Sn4 Cu1 116.687(19) 10 6
Cu1 Sn4 Cu1 180.00(9) 30 6
Cu2 Sn4 Cu1 116.53(3) 34 26
Cu2 Sn4 Cu1 63.47(3) 10 26
Cu2 Sn4 Cu1 116.53(3) 30 26
Cu2 Sn4 Cu1 63.47(3) 6 26
Cu2 Sn4 Cu1 62.82(5) 26 26
Cu2 Sn4 Cu1 117.18(5) 2 26
Cu1 Sn4 Cu1 116.687(19) 34 26
Cu1 Sn4 Cu1 63.313(19) 10 26
Cu1 Sn4 Cu1 116.687(19) 30 26
Cu1 Sn4 Cu1 63.313(19) 6 26
Cu2 Sn4 Cu1 63.47(3) 34 2
Cu2 Sn4 Cu1 116.53(3) 10 2
Cu2 Sn4 Cu1 63.47(3) 30 2
Cu2 Sn4 Cu1 116.53(3) 6 2
Cu2 Sn4 Cu1 117.18(5) 26 2
Cu2 Sn4 Cu1 62.82(5) 2 2
Cu1 Sn4 Cu1 63.313(19) 34 2
Cu1 Sn4 Cu1 116.687(19) 10 2
Cu1 Sn4 Cu1 63.313(19) 30 2
Cu1 Sn4 Cu1 116.687(19) 6 2
Cu1 Sn4 Cu1 180.00(9) 26 2
Cu2 Sn4 Sn3 142.21(3) 34 25
Cu2 Sn4 Sn3 37.79(3) 10 25
Cu2 Sn4 Sn3 142.21(3) 30 25
Cu2 Sn4 Sn3 37.79(3) 6 25
Cu2 Sn4 Sn3 142.21(3) 26 25
Cu2 Sn4 Sn3 37.79(3) 2 25
Cu1 Sn4 Sn3 79.39(3) 34 25
Cu1 Sn4 Sn3 100.61(3) 10 25
Cu1 Sn4 Sn3 79.39(3) 30 25
Cu1 Sn4 Sn3 100.61(3) 6 25
Cu1 Sn4 Sn3 79.39(3) 26 25
Cu1 Sn4 Sn3 100.61(3) 2 25
Cu2 Sn4 Sn3 37.79(3) 34 .
Cu2 Sn4 Sn3 142.21(3) 10 .
Cu2 Sn4 Sn3 37.79(3) 30 .
Cu2 Sn4 Sn3 142.21(3) 6 .
Cu2 Sn4 Sn3 37.79(3) 26 .
Cu2 Sn4 Sn3 142.21(3) 2 .
Cu1 Sn4 Sn3 100.61(3) 34 .
Cu1 Sn4 Sn3 79.39(3) 10 .
Cu1 Sn4 Sn3 100.61(3) 30 .
Cu1 Sn4 Sn3 79.39(3) 6 .
Cu1 Sn4 Sn3 100.61(3) 26 .
Cu1 Sn4 Sn3 79.39(3) 2 .
Sn3 Sn4 Sn3 180.0 25 .
Cu2 Sn4 Sn2 37.892(11) 34 .
Cu2 Sn4 Sn2 142.108(11) 10 .
Cu2 Sn4 Sn2 37.892(11) 30 .
Cu2 Sn4 Sn2 142.108(11) 6 .
Cu2 Sn4 Sn2 80.38(3) 26 .
Cu2 Sn4 Sn2 99.62(3) 2 .
Cu1 Sn4 Sn2 78.64(3) 34 .
Cu1 Sn4 Sn2 101.36(3) 10 .
Cu1 Sn4 Sn2 78.64(3) 30 .
Cu1 Sn4 Sn2 101.36(3) 6 .
Cu1 Sn4 Sn2 143.20(3) 26 .
Cu1 Sn4 Sn2 36.80(3) 2 .
Sn3 Sn4 Sn2 137.415(11) 25 .
Sn3 Sn4 Sn2 42.585(11) . .
Cu2 Sn4 Sn2 142.108(11) 34 25
Cu2 Sn4 Sn2 37.892(11) 10 25
Cu2 Sn4 Sn2 142.108(11) 30 25
Cu2 Sn4 Sn2 37.892(11) 6 25
Cu2 Sn4 Sn2 99.62(3) 26 25
Cu2 Sn4 Sn2 80.38(3) 2 25
Cu1 Sn4 Sn2 101.36(3) 34 25
Cu1 Sn4 Sn2 78.64(3) 10 25
Cu1 Sn4 Sn2 101.36(3) 30 25
Cu1 Sn4 Sn2 78.64(3) 6 25
Cu1 Sn4 Sn2 36.80(3) 26 25
Cu1 Sn4 Sn2 143.20(3) 2 25
Sn3 Sn4 Sn2 42.586(11) 25 25
Sn3 Sn4 Sn2 137.414(11) . 25
Sn2 Sn4 Sn2 180.0 . 25
Cu2 Sn4 Sn2 37.892(11) 34 5
Cu2 Sn4 Sn2 142.108(11) 10 5
Cu2 Sn4 Sn2 80.38(3) 30 5
Cu2 Sn4 Sn2 99.62(3) 6 5
Cu2 Sn4 Sn2 37.892(11) 26 5
Cu2 Sn4 Sn2 142.108(11) 2 5
Cu1 Sn4 Sn2 78.64(3) 34 5
Cu1 Sn4 Sn2 101.36(3) 10 5
Cu1 Sn4 Sn2 143.20(3) 30 5
Cu1 Sn4 Sn2 36.80(3) 6 5
Cu1 Sn4 Sn2 78.64(3) 26 5
Cu1 Sn4 Sn2 101.36(3) 2 5
Sn3 Sn4 Sn2 137.414(11) 25 5
Sn3 Sn4 Sn2 42.586(11) . 5
Sn2 Sn4 Sn2 71.752(18) . 5
Sn2 Sn4 Sn2 108.247(18) 25 5
Cu2 Sn4 Sn2 142.108(11) 34 29
Cu2 Sn4 Sn2 37.892(11) 10 29
Cu2 Sn4 Sn2 99.62(3) 30 29
Cu2 Sn4 Sn2 80.38(3) 6 29
Cu2 Sn4 Sn2 142.108(11) 26 29
Cu2 Sn4 Sn2 37.892(11) 2 29
Cu1 Sn4 Sn2 101.36(3) 34 29
Cu1 Sn4 Sn2 78.64(3) 10 29
Cu1 Sn4 Sn2 36.80(3) 30 29
Cu1 Sn4 Sn2 143.20(3) 6 29
Cu1 Sn4 Sn2 101.36(3) 26 29
Cu1 Sn4 Sn2 78.64(3) 2 29
Sn3 Sn4 Sn2 42.586(11) 25 29
Sn3 Sn4 Sn2 137.414(11) . 29
Sn2 Sn4 Sn2 108.248(18) . 29
Sn2 Sn4 Sn2 71.753(18) 25 29
Sn2 Sn4 Sn2 180.000(15) 5 29
Cu2 Sn4 Sn2 80.38(3) 34 9
Cu2 Sn4 Sn2 99.62(3) 10 9
Cu2 Sn4 Sn2 37.892(11) 30 9
Cu2 Sn4 Sn2 142.108(11) 6 9
Cu2 Sn4 Sn2 37.892(11) 26 9
Cu2 Sn4 Sn2 142.108(11) 2 9
Cu1 Sn4 Sn2 143.20(3) 34 9
Cu1 Sn4 Sn2 36.80(3) 10 9
Cu1 Sn4 Sn2 78.64(3) 30 9
Cu1 Sn4 Sn2 101.36(3) 6 9
Cu1 Sn4 Sn2 78.64(3) 26 9
Cu1 Sn4 Sn2 101.36(3) 2 9
Sn3 Sn4 Sn2 137.414(11) 25 9
Sn3 Sn4 Sn2 42.586(11) . 9
Sn2 Sn4 Sn2 71.752(18) . 9
Sn2 Sn4 Sn2 108.247(18) 25 9
Sn2 Sn4 Sn2 71.753(18) 5 9
Sn2 Sn4 Sn2 108.247(18) 29 9
Cu2 Sn4 Sn2 99.62(3) 34 33
Cu2 Sn4 Sn2 80.38(3) 10 33
Cu2 Sn4 Sn2 142.108(11) 30 33
Cu2 Sn4 Sn2 37.892(11) 6 33
Cu2 Sn4 Sn2 142.108(11) 26 33
Cu2 Sn4 Sn2 37.892(11) 2 33
Cu1 Sn4 Sn2 36.80(3) 34 33
Cu1 Sn4 Sn2 143.20(3) 10 33
Cu1 Sn4 Sn2 101.36(3) 30 33
Cu1 Sn4 Sn2 78.64(3) 6 33
Cu1 Sn4 Sn2 101.36(3) 26 33
Cu1 Sn4 Sn2 78.64(3) 2 33
Sn3 Sn4 Sn2 42.586(11) 25 33
Sn3 Sn4 Sn2 137.414(11) . 33
Sn2 Sn4 Sn2 108.248(18) . 33
Sn2 Sn4 Sn2 71.753(18) 25 33
Sn2 Sn4 Sn2 108.247(18) 5 33
Sn2 Sn4 Sn2 71.753(18) 29 33
Sn2 Sn4 Sn2 180.000(16) 9 33
Cu2 Sn4 Sn1 78.75(3) 34 21_445
Cu2 Sn4 Sn1 101.25(3) 10 21_445
Cu2 Sn4 Sn1 142.85(3) 30 21_445
Cu2 Sn4 Sn1 37.15(3) 6 21_445
Cu2 Sn4 Sn1 100.687(13) 26 21_445
Cu2 Sn4 Sn1 79.313(13) 2 21_445
Cu1 Sn4 Sn1 37.333(13) 34 21_445
Cu1 Sn4 Sn1 142.667(13) 10 21_445
Cu1 Sn4 Sn1 142.78(3) 30 21_445
Cu1 Sn4 Sn1 37.22(3) 6 21_445
Cu1 Sn4 Sn1 79.355(12) 26 21_445
Cu1 Sn4 Sn1 100.645(12) 2 21_445
Sn3 Sn4 Sn1 70.601(8) 25 21_445
Sn3 Sn4 Sn1 109.399(8) . 21_445
Sn2 Sn4 Sn1 109.245(8) . 21_445
Sn2 Sn4 Sn1 70.755(8) 25 21_445
Sn2 Sn4 Sn1 69.767(13) 5 21_445
Sn2 Sn4 Sn1 110.233(13) 29 21_445
Sn2 Sn4 Sn1 138.577(10) 9 21_445
Sn2 Sn4 Sn1 41.423(10) 33 21_445
Cu2 Sn4 Sn1 37.15(3) 34 42_566
Cu2 Sn4 Sn1 142.85(3) 10 42_566
Cu2 Sn4 Sn1 79.313(13) 30 42_566
Cu2 Sn4 Sn1 100.687(13) 6 42_566
Cu2 Sn4 Sn1 101.25(3) 26 42_566
Cu2 Sn4 Sn1 78.75(3) 2 42_566
Cu1 Sn4 Sn1 37.22(3) 34 42_566
Cu1 Sn4 Sn1 142.78(3) 10 42_566
Cu1 Sn4 Sn1 100.645(12) 30 42_566
Cu1 Sn4 Sn1 79.355(12) 6 42_566
Cu1 Sn4 Sn1 142.667(13) 26 42_566
Cu1 Sn4 Sn1 37.333(13) 2 42_566
Sn3 Sn4 Sn1 109.399(8) 25 42_566
Sn3 Sn4 Sn1 70.601(8) . 42_566
Sn2 Sn4 Sn1 41.423(10) . 42_566
Sn2 Sn4 Sn1 138.577(10) 25 42_566
Sn2 Sn4 Sn1 70.755(8) 5 42_566
Sn2 Sn4 Sn1 109.245(8) 29 42_566
Sn2 Sn4 Sn1 110.233(13) 9 42_566
Sn2 Sn4 Sn1 69.767(13) 33 42_566
Sn1 Sn4 Sn1 70.456(8) 21_445 42_566
Cu2 Sn4 Sn1 142.85(3) 34 18_544
Cu2 Sn4 Sn1 37.15(3) 10 18_544
Cu2 Sn4 Sn1 100.687(13) 30 18_544
Cu2 Sn4 Sn1 79.313(13) 6 18_544
Cu2 Sn4 Sn1 78.75(3) 26 18_544
Cu2 Sn4 Sn1 101.25(3) 2 18_544
Cu1 Sn4 Sn1 142.78(3) 34 18_544
Cu1 Sn4 Sn1 37.22(3) 10 18_544
Cu1 Sn4 Sn1 79.355(12) 30 18_544
Cu1 Sn4 Sn1 100.645(12) 6 18_544
Cu1 Sn4 Sn1 37.333(13) 26 18_544
Cu1 Sn4 Sn1 142.667(13) 2 18_544
Sn3 Sn4 Sn1 70.601(8) 25 18_544
Sn3 Sn4 Sn1 109.399(8) . 18_544
Sn2 Sn4 Sn1 138.577(10) . 18_544
Sn2 Sn4 Sn1 41.423(10) 25 18_544
Sn2 Sn4 Sn1 109.245(8) 5 18_544
Sn2 Sn4 Sn1 70.755(8) 29 18_544
Sn2 Sn4 Sn1 69.767(13) 9 18_544
Sn2 Sn4 Sn1 110.233(13) 33 18_544
Sn1 Sn4 Sn1 109.544(8) 21_445 18_544
Sn1 Sn4 Sn1 180.000(13) 42_566 18_544
Cu2 Sn4 Sn1 79.313(13) 34 39_656
Cu2 Sn4 Sn1 100.687(13) 10 39_656
Cu2 Sn4 Sn1 101.25(3) 30 39_656
Cu2 Sn4 Sn1 78.75(3) 6 39_656
Cu2 Sn4 Sn1 37.15(3) 26 39_656
Cu2 Sn4 Sn1 142.85(3) 2 39_656
Cu1 Sn4 Sn1 100.645(12) 34 39_656
Cu1 Sn4 Sn1 79.355(12) 10 39_656
Cu1 Sn4 Sn1 142.667(13) 30 39_656
Cu1 Sn4 Sn1 37.333(13) 6 39_656
Cu1 Sn4 Sn1 37.22(3) 26 39_656
Cu1 Sn4 Sn1 142.78(3) 2 39_656
Sn3 Sn4 Sn1 109.399(8) 25 39_656
Sn3 Sn4 Sn1 70.601(8) . 39_656
Sn2 Sn4 Sn1 110.232(13) . 39_656
Sn2 Sn4 Sn1 69.767(13) 25 39_656
Sn2 Sn4 Sn1 41.423(10) 5 39_656
Sn2 Sn4 Sn1 138.577(10) 29 39_656
Sn2 Sn4 Sn1 70.755(8) 9 39_656
Sn2 Sn4 Sn1 109.245(8) 33 39_656
Sn1 Sn4 Sn1 70.456(8) 21_445 39_656
Sn1 Sn4 Sn1 109.544(8) 42_566 39_656
Sn1 Sn4 Sn1 70.456(8) 18_544 39_656
Cu2 Sn4 Sn1 100.687(13) 34 15_454
Cu2 Sn4 Sn1 79.313(13) 10 15_454
Cu2 Sn4 Sn1 78.75(3) 30 15_454
Cu2 Sn4 Sn1 101.25(3) 6 15_454
Cu2 Sn4 Sn1 142.85(3) 26 15_454
Cu2 Sn4 Sn1 37.15(3) 2 15_454
Cu1 Sn4 Sn1 79.355(12) 34 15_454
Cu1 Sn4 Sn1 100.645(12) 10 15_454
Cu1 Sn4 Sn1 37.333(13) 30 15_454
Cu1 Sn4 Sn1 142.667(13) 6 15_454
Cu1 Sn4 Sn1 142.78(3) 26 15_454
Cu1 Sn4 Sn1 37.22(3) 2 15_454
Sn3 Sn4 Sn1 70.601(8) 25 15_454
Sn3 Sn4 Sn1 109.399(8) . 15_454
Sn2 Sn4 Sn1 69.768(13) . 15_454
Sn2 Sn4 Sn1 110.233(13) 25 15_454
Sn2 Sn4 Sn1 138.577(10) 5 15_454
Sn2 Sn4 Sn1 41.423(10) 29 15_454
Sn2 Sn4 Sn1 109.245(8) 9 15_454
Sn2 Sn4 Sn1 70.755(8) 33 15_454
Sn1 Sn4 Sn1 109.544(8) 21_445 15_454
Sn1 Sn4 Sn1 70.456(8) 42_566 15_454
Sn1 Sn4 Sn1 109.544(8) 18_544 15_454
Sn1 Sn4 Sn1 180.00(2) 39_656 15_454
Cu2 Sn4 Sn1 142.85(3) 34 36
Cu2 Sn4 Sn1 37.15(3) 10 36
Cu2 Sn4 Sn1 78.75(3) 30 36
Cu2 Sn4 Sn1 101.25(3) 6 36
Cu2 Sn4 Sn1 100.687(13) 26 36
Cu2 Sn4 Sn1 79.313(13) 2 36
Cu1 Sn4 Sn1 142.78(3) 34 36
Cu1 Sn4 Sn1 37.22(3) 10 36
Cu1 Sn4 Sn1 37.333(13) 30 36
Cu1 Sn4 Sn1 142.667(13) 6 36
Cu1 Sn4 Sn1 79.355(12) 26 36
Cu1 Sn4 Sn1 100.645(12) 2 36
Sn3 Sn4 Sn1 70.601(8) 25 36
Sn3 Sn4 Sn1 109.399(8) . 36
Sn2 Sn4 Sn1 109.245(8) . 36
Sn2 Sn4 Sn1 70.755(8) 25 36
Sn2 Sn4 Sn1 138.577(10) 5 36
Sn2 Sn4 Sn1 41.423(10) 29 36
Sn2 Sn4 Sn1 69.767(13) 9 36
Sn2 Sn4 Sn1 110.233(13) 33 36
Sn1 Sn4 Sn1 138.397(16) 21_445 36
Sn1 Sn4 Sn1 137.978(16) 42_566 36
Sn1 Sn4 Sn1 42.022(16) 18_544 36
Sn1 Sn4 Sn1 109.623(16) 39_656 36
Sn1 Sn4 Sn1 70.377(16) 15_454 36
Cu2 Sn4 Sn1 37.15(3) 34 12
Cu2 Sn4 Sn1 142.85(3) 10 12
Cu2 Sn4 Sn1 101.25(3) 30 12
Cu2 Sn4 Sn1 78.75(3) 6 12
Cu2 Sn4 Sn1 79.313(13) 26 12
Cu2 Sn4 Sn1 100.687(13) 2 12
Cu1 Sn4 Sn1 37.22(3) 34 12
Cu1 Sn4 Sn1 142.78(3) 10 12
Cu1 Sn4 Sn1 142.667(13) 30 12
Cu1 Sn4 Sn1 37.333(13) 6 12
Cu1 Sn4 Sn1 100.645(12) 26 12
Cu1 Sn4 Sn1 79.355(12) 2 12
Sn3 Sn4 Sn1 109.399(8) 25 12
Sn3 Sn4 Sn1 70.601(8) . 12
Sn2 Sn4 Sn1 70.755(8) . 12
Sn2 Sn4 Sn1 109.245(8) 25 12
Sn2 Sn4 Sn1 41.423(10) 5 12
Sn2 Sn4 Sn1 138.577(10) 29 12
Sn2 Sn4 Sn1 110.233(13) 9 12
Sn2 Sn4 Sn1 69.767(13) 33 12
Sn1 Sn4 Sn1 41.603(16) 21_445 12
Sn1 Sn4 Sn1 42.022(16) 42_566 12
Sn1 Sn4 Sn1 137.978(16) 18_544 12
Sn1 Sn4 Sn1 70.377(16) 39_656 12
Sn1 Sn4 Sn1 109.623(16) 15_454 12
Sn1 Sn4 Sn1 180.00(2) 36 12
Cu2 Sn4 Sn1 100.687(13) 34 32
Cu2 Sn4 Sn1 79.313(13) 10 32
Cu2 Sn4 Sn1 142.85(3) 30 32
Cu2 Sn4 Sn1 37.15(3) 6 32
Cu2 Sn4 Sn1 78.75(3) 26 32
Cu2 Sn4 Sn1 101.25(3) 2 32
Cu1 Sn4 Sn1 79.355(12) 34 32
Cu1 Sn4 Sn1 100.645(12) 10 32
Cu1 Sn4 Sn1 142.78(3) 30 32
Cu1 Sn4 Sn1 37.22(3) 6 32
Cu1 Sn4 Sn1 37.333(13) 26 32
Cu1 Sn4 Sn1 142.667(13) 2 32
Sn3 Sn4 Sn1 70.601(8) 25 32
Sn3 Sn4 Sn1 109.399(8) . 32
Sn2 Sn4 Sn1 138.577(10) . 32
Sn2 Sn4 Sn1 41.423(10) 25 32
Sn2 Sn4 Sn1 69.767(13) 5 32
Sn2 Sn4 Sn1 110.233(13) 29 32
Sn2 Sn4 Sn1 109.245(8) 9 32
Sn2 Sn4 Sn1 70.755(8) 33 32
Sn1 Sn4 Sn1 42.022(16) 21_445 32
Sn1 Sn4 Sn1 109.623(16) 42_566 32
Sn1 Sn4 Sn1 70.377(16) 18_544 32
Sn1 Sn4 Sn1 41.603(16) 39_656 32
Sn1 Sn4 Sn1 138.397(16) 15_454 32
Sn1 Sn4 Sn1 109.544(8) 36 32
Sn1 Sn4 Sn1 70.456(8) 12 32
Cu2 Sn4 Sn1 79.313(13) 34 8
Cu2 Sn4 Sn1 100.687(13) 10 8
Cu2 Sn4 Sn1 37.15(3) 30 8
Cu2 Sn4 Sn1 142.85(3) 6 8
Cu2 Sn4 Sn1 101.25(3) 26 8
Cu2 Sn4 Sn1 78.75(3) 2 8
Cu1 Sn4 Sn1 100.645(12) 34 8
Cu1 Sn4 Sn1 79.355(12) 10 8
Cu1 Sn4 Sn1 37.22(3) 30 8
Cu1 Sn4 Sn1 142.78(3) 6 8
Cu1 Sn4 Sn1 142.667(13) 26 8
Cu1 Sn4 Sn1 37.333(13) 2 8
Sn3 Sn4 Sn1 109.399(8) 25 8
Sn3 Sn4 Sn1 70.601(8) . 8
Sn2 Sn4 Sn1 41.423(10) . 8
Sn2 Sn4 Sn1 138.577(10) 25 8
Sn2 Sn4 Sn1 110.233(13) 5 8
Sn2 Sn4 Sn1 69.767(13) 29 8
Sn2 Sn4 Sn1 70.755(8) 9 8
Sn2 Sn4 Sn1 109.245(8) 33 8
Sn1 Sn4 Sn1 137.978(16) 21_445 8
Sn1 Sn4 Sn1 70.377(16) 42_566 8
Sn1 Sn4 Sn1 109.623(16) 18_544 8
Sn1 Sn4 Sn1 138.397(16) 39_656 8
Sn1 Sn4 Sn1 41.603(16) 15_454 8
Sn1 Sn4 Sn1 70.456(8) 36 8
Sn1 Sn4 Sn1 109.544(8) 12 8
Sn1 Sn4 Sn1 180.000(16) 32 8
Cu2 Sn4 Sn1 78.75(3) 34 28
Cu2 Sn4 Sn1 101.25(3) 10 28
Cu2 Sn4 Sn1 100.687(13) 30 28
Cu2 Sn4 Sn1 79.313(13) 6 28
Cu2 Sn4 Sn1 142.85(3) 26 28
Cu2 Sn4 Sn1 37.15(3) 2 28
Cu1 Sn4 Sn1 37.333(13) 34 28
Cu1 Sn4 Sn1 142.667(13) 10 28
Cu1 Sn4 Sn1 79.355(12) 30 28
Cu1 Sn4 Sn1 100.645(12) 6 28
Cu1 Sn4 Sn1 142.78(3) 26 28
Cu1 Sn4 Sn1 37.22(3) 2 28
Sn3 Sn4 Sn1 70.601(8) 25 28
Sn3 Sn4 Sn1 109.399(8) . 28
Sn2 Sn4 Sn1 69.768(13) . 28
Sn2 Sn4 Sn1 110.233(13) 25 28
Sn2 Sn4 Sn1 109.245(8) 5 28
Sn2 Sn4 Sn1 70.755(8) 29 28
Sn2 Sn4 Sn1 138.577(10) 9 28
Sn2 Sn4 Sn1 41.423(10) 33 28
Sn1 Sn4 Sn1 70.377(16) 21_445 28
Sn1 Sn4 Sn1 41.603(16) 42_566 28
Sn1 Sn4 Sn1 138.397(16) 18_544 28
Sn1 Sn4 Sn1 137.978(16) 39_656 28
Sn1 Sn4 Sn1 42.022(16) 15_454 28
Sn1 Sn4 Sn1 109.544(8) 36 28
Sn1 Sn4 Sn1 70.456(8) 12 28
Sn1 Sn4 Sn1 109.544(8) 32 28
Sn1 Sn4 Sn1 70.456(8) 8 28
Sn4 Cu1 Cu2 58.57(4) 2 .
Sn4 Cu1 Sn2 108.20(5) 2 2
Cu2 Cu1 Sn2 166.77(7) . 2
Sn4 Cu1 Cu1 58.343(10) 2 35_665
Cu2 Cu1 Cu1 60.37(5) . 35_665
Sn2 Cu1 Cu1 114.19(6) 2 35_665
Sn4 Cu1 Cu1 58.343(9) 2 32_665
Cu2 Cu1 Cu1 60.37(5) . 32_665
Sn2 Cu1 Cu1 114.19(6) 2 32_665
Cu1 Cu1 Cu1 108.38(6) 35_665 32_665
Sn4 Cu1 Sn1 107.66(5) 2 16_654
Cu2 Cu1 Sn1 60.22(4) . 16_654
Sn2 Cu1 Sn1 129.36(4) 2 16_654
Cu1 Cu1 Sn1 114.76(8) 35_665 16_654
Cu1 Cu1 Sn1 60.18(4) 32_665 16_654
Sn4 Cu1 Sn1 107.66(5) 2 27_665
Cu2 Cu1 Sn1 60.22(4) . 27_665
Sn2 Cu1 Sn1 129.36(4) 2 27_665
Cu1 Cu1 Sn1 60.18(4) 35_665 27_665
Cu1 Cu1 Sn1 114.76(8) 32_665 27_665
Sn1 Cu1 Sn1 68.78(4) 16_654 27_665
Sn4 Cu1 Cu2 58.25(4) 2 35_665
Cu2 Cu1 Cu2 108.05(6) . 35_665
Sn2 Cu1 Cu2 60.92(4) 2 35_665
Cu1 Cu1 Cu2 59.46(4) 35_665 35_665
Cu1 Cu1 Cu2 108.06(5) 32_665 35_665
Sn1 Cu1 Cu2 165.92(6) 16_654 35_665
Sn1 Cu1 Cu2 113.59(3) 27_665 35_665
Sn4 Cu1 Cu2 58.25(4) 2 32_665
Cu2 Cu1 Cu2 108.05(6) . 32_665
Sn2 Cu1 Cu2 60.92(4) 2 32_665
Cu1 Cu1 Cu2 108.06(5) 35_665 32_665
Cu1 Cu1 Cu2 59.46(4) 32_665 32_665
Sn1 Cu1 Cu2 113.59(3) 16_654 32_665
Sn1 Cu1 Cu2 165.92(6) 27_665 32_665
Cu2 Cu1 Cu2 60.58(7) 35_665 32_665
Sn4 Cu1 Sn1 107.52(3) 2 6
Cu2 Cu1 Sn1 114.23(3) . 6
Sn2 Cu1 Sn1 67.90(3) 2 6
Cu1 Cu1 Sn1 165.86(3) 35_665 6
Cu1 Cu1 Sn1 60.00(4) 32_665 6
Sn1 Cu1 Sn1 67.96(3) 16_654 6
Sn1 Cu1 Sn1 130.43(5) 27_665 6
Cu2 Cu1 Sn1 114.33(6) 35_665 6
Cu2 Cu1 Sn1 59.86(4) 32_665 6
Sn4 Cu1 Sn1 107.52(3) 2 44_656
Cu2 Cu1 Sn1 114.23(3) . 44_656
Sn2 Cu1 Sn1 67.90(3) 2 44_656
Cu1 Cu1 Sn1 60.00(4) 35_665 44_656
Cu1 Cu1 Sn1 165.86(3) 32_665 44_656
Sn1 Cu1 Sn1 130.43(5) 16_654 44_656
Sn1 Cu1 Sn1 67.96(3) 27_665 44_656
Cu2 Cu1 Sn1 59.86(4) 35_665 44_656
Cu2 Cu1 Sn1 114.33(6) 32_665 44_656
Sn1 Cu1 Sn1 129.96(6) 6 44_656
Sn4 Cu1 Na1 179.50(15) 2 26_666
Cu2 Cu1 Na1 121.92(14) . 26_666
Sn2 Cu1 Na1 71.30(14) 2 26_666
Cu1 Cu1 Na1 121.81(4) 35_665 26_666
Cu1 Cu1 Na1 121.81(4) 32_665 26_666
Sn1 Cu1 Na1 72.73(11) 16_654 26_666
Sn1 Cu1 Na1 72.73(11) 27_665 26_666
Cu2 Cu1 Na1 121.35(12) 35_665 26_666
Cu2 Cu1 Na1 121.35(12) 32_665 26_666
Sn1 Cu1 Na1 72.33(5) 6 26_666
Sn1 Cu1 Na1 72.33(5) 44_656 26_666
Sn4 Cu2 Sn3 105.83(5) 2 26_665
Sn4 Cu2 Cu1 58.60(4) 2 .
Sn3 Cu2 Cu1 164.44(7) 26_665 .
Sn4 Cu2 Sn1 107.77(5) 2 27_665
Sn3 Cu2 Sn1 130.84(4) 26_665 27_665
Cu1 Cu2 Sn1 60.33(4) . 27_665
Sn4 Cu2 Sn1 107.77(5) 2 16_654
Sn3 Cu2 Sn1 130.84(4) 26_665 16_654
Cu1 Cu2 Sn1 60.33(4) . 16_654
Sn1 Cu2 Sn1 68.86(4) 27_665 16_654
Sn4 Cu2 Cu1 58.28(4) 2 35_665
Sn3 Cu2 Cu1 113.29(4) 26_665 35_665
Cu1 Cu2 Cu1 60.17(4) . 35_665
Sn1 Cu2 Cu1 60.14(3) 27_665 35_665
Sn1 Cu2 Cu1 114.67(5) 16_654 35_665
Sn4 Cu2 Cu1 58.28(4) 2 32_665
Sn3 Cu2 Cu1 113.29(4) 26_665 32_665
Cu1 Cu2 Cu1 60.17(4) . 32_665
Sn1 Cu2 Cu1 114.67(5) 27_665 32_665
Sn1 Cu2 Cu1 60.14(3) 16_654 32_665
Cu1 Cu2 Cu1 108.05(8) 35_665 32_665
Sn4 Cu2 Cu2 57.95(3) 2 11
Sn3 Cu2 Cu2 59.09(3) 26_665 11
Cu1 Cu2 Cu2 107.92(4) . 11
Sn1 Cu2 Cu2 165.72(3) 27_665 11
Sn1 Cu2 Cu2 113.81(2) 16_654 11
Cu1 Cu2 Cu2 107.75(4) 35_665 11
Cu1 Cu2 Cu2 59.71(3) 32_665 11
Sn4 Cu2 Cu2 57.95(3) 2 8
Sn3 Cu2 Cu2 59.09(3) 26_665 8
Cu1 Cu2 Cu2 107.92(4) . 8
Sn1 Cu2 Cu2 113.81(2) 27_665 8
Sn1 Cu2 Cu2 165.72(3) 16_654 8
Cu1 Cu2 Cu2 59.71(3) 35_665 8
Cu1 Cu2 Cu2 107.75(4) 32_665 8
Cu2 Cu2 Cu2 60.0 11 8
Sn4 Cu2 Sn2 106.81(3) 2 31_665
Sn3 Cu2 Sn2 69.24(3) 26_665 31_665
Cu1 Cu2 Sn2 113.28(3) . 31_665
Sn1 Cu2 Sn2 130.37(5) 27_665 31_665
Sn1 Cu2 Sn2 67.34(2) 16_654 31_665
Cu1 Cu2 Sn2 165.08(6) 35_665 31_665
Cu1 Cu2 Sn2 59.19(3) 32_665 31_665
Cu2 Cu2 Sn2 60.05(3) 11 31_665
Cu2 Cu2 Sn2 114.47(3) 8 31_665
Sn4 Cu2 Sn2 106.81(3) 2 36_665
Sn3 Cu2 Sn2 69.24(3) 26_665 36_665
Cu1 Cu2 Sn2 113.28(3) . 36_665
Sn1 Cu2 Sn2 67.34(2) 27_665 36_665
Sn1 Cu2 Sn2 130.37(5) 16_654 36_665
Cu1 Cu2 Sn2 59.19(3) 35_665 36_665
Cu1 Cu2 Sn2 165.08(6) 32_665 36_665
Cu2 Cu2 Sn2 114.47(3) 11 36_665
Cu2 Cu2 Sn2 60.05(3) 8 36_665
Sn2 Cu2 Sn2 131.96(6) 31_665 36_665
Sn4 Cu2 Na2 178.71(18) 2 34_665
Sn3 Cu2 Na2 75.45(17) 26_665 34_665
Cu1 Cu2 Na2 120.11(18) . 34_665
Sn1 Cu2 Na2 71.19(14) 27_665 34_665
Sn1 Cu2 Na2 71.19(14) 16_654 34_665
Cu1 Cu2 Na2 121.32(7) 35_665 34_665
Cu1 Cu2 Na2 121.32(7) 32_665 34_665
Cu2 Cu2 Na2 123.09(14) 11 34_665
Cu2 Cu2 Na2 123.09(14) 8 34_665
Sn2 Cu2 Na2 73.58(6) 31_665 34_665
Sn2 Cu2 Na2 73.58(6) 36_665 34_665
Cu1 Na1 Sn1 116.72(15) 26_556 38
Cu1 Na1 Sn1 116.72(15) 26_556 .
Sn1 Na1 Sn1 101.41(18) 38 .
Cu1 Na1 Sn2 48.34(9) 26_556 25_556
Sn1 Na1 Sn2 129.21(9) 38 25_556
Sn1 Na1 Sn2 129.21(9) . 25_556
Cu1 Na1 Sn1 48.27(8) 26_556 18_545
Sn1 Na1 Sn1 162.1(2) 38 18_545
Sn1 Na1 Sn1 81.54(4) . 18_545
Sn2 Na1 Sn1 52.07(8) 25_556 18_545
Cu1 Na1 Sn1 48.27(8) 26_556 32_556
Sn1 Na1 Sn1 81.54(4) 38 32_556
Sn1 Na1 Sn1 162.1(2) . 32_556
Sn2 Na1 Sn1 52.07(8) 25_556 32_556
Sn1 Na1 Sn1 90.44(15) 18_545 32_556
Cu1 Na1 Sn1 48.04(10) 26_556 4_556
Sn1 Na1 Sn1 111.9(2) 38 4_556
Sn1 Na1 Sn1 72.10(10) . 4_556
Sn2 Na1 Sn1 90.21(14) 25_556 4_556
Sn1 Na1 Sn1 51.77(8) 18_545 4_556
Sn1 Na1 Sn1 90.32(16) 32_556 4_556
Cu1 Na1 Sn1 48.04(10) 26_556 39_657
Sn1 Na1 Sn1 72.10(10) 38 39_657
Sn1 Na1 Sn1 111.9(2) . 39_657
Sn2 Na1 Sn1 90.21(14) 25_556 39_657
Sn1 Na1 Sn1 90.32(16) 18_545 39_657
Sn1 Na1 Sn1 51.77(8) 32_556 39_657
Sn1 Na1 Sn1 52.19(11) 4_556 39_657
Cu1 Na1 Na4 95.81(19) 26_556 33_666
Sn1 Na1 Na4 60.71(11) 38 33_666
Sn1 Na1 Na4 60.71(11) . 33_666
Sn2 Na1 Na4 144.1(2) 25_556 33_666
Sn1 Na1 Na4 107.26(16) 18_545 33_666
Sn1 Na1 Na4 107.26(16) 32_556 33_666
Sn1 Na1 Na4 58.07(11) 4_556 33_666
Sn1 Na1 Na4 58.07(11) 39_657 33_666
Cu1 Na1 Na1 98.7(2) 26_556 35_556
Sn1 Na1 Na1 144.6(3) 38 35_556
Sn1 Na1 Na1 58.97(14) . 35_556
Sn2 Na1 Na1 74.67(17) 25_556 35_556
Sn1 Na1 Na1 51.49(13) 18_545 35_556
Sn1 Na1 Na1 126.7(2) 32_556 35_556
Sn1 Na1 Na1 90.85(8) 4_556 35_556
Sn1 Na1 Na1 140.47(16) 39_657 35_556
Na4 Na1 Na1 118.04(13) 33_666 35_556
Cu1 Na1 Na1 98.7(2) 26_556 32_556
Sn1 Na1 Na1 58.97(14) 38 32_556
Sn1 Na1 Na1 144.6(3) . 32_556
Sn2 Na1 Na1 74.67(17) 25_556 32_556
Sn1 Na1 Na1 126.7(2) 18_545 32_556
Sn1 Na1 Na1 51.49(13) 32_556 32_556
Sn1 Na1 Na1 140.47(16) 4_556 32_556
Sn1 Na1 Na1 90.85(8) 39_657 32_556
Na4 Na1 Na1 118.04(13) 33_666 32_556
Na1 Na1 Na1 118.62(7) 35_556 32_556
Cu1 Na1 Na2 151.7(2) 26_556 9
Sn1 Na1 Na2 52.61(9) 38 9
Sn1 Na1 Na2 52.61(9) . 9
Sn2 Na1 Na2 159.9(2) 25_556 9
Sn1 Na1 Na2 134.06(8) 18_545 9
Sn1 Na1 Na2 134.06(8) 32_556 9
Sn1 Na1 Na2 107.75(18) 4_556 9
Sn1 Na1 Na2 107.75(18) 39_657 9
Na4 Na1 Na2 55.93(13) 33_666 9
Na1 Na1 Na2 95.6(2) 35_556 9
Na1 Na1 Na2 95.6(2) 32_556 9
Cu1 Na1 Sn2 146.07(7) 26_556 8
Sn1 Na1 Sn2 43.60(7) 38 8
Sn1 Na1 Sn2 96.27(15) . 8
Sn2 Na1 Sn2 116.21(16) 25_556 8
Sn1 Na1 Sn2 154.2(2) 18_545 8
Sn1 Na1 Sn2 97.83(6) 32_556 8
Sn1 Na1 Sn2 151.60(19) 4_556 8
Sn1 Na1 Sn2 113.96(7) 39_657 8
Na4 Na1 Sn2 93.57(12) 33_666 8
Na1 Na1 Sn2 105.45(14) 35_556 8
Na1 Na1 Sn2 48.73(12) 32_556 8
Na2 Na1 Sn2 48.61(10) 9 8
Cu1 Na1 Sn2 146.07(7) 26_556 11
Sn1 Na1 Sn2 96.27(15) 38 11
Sn1 Na1 Sn2 43.60(7) . 11
Sn2 Na1 Sn2 116.21(16) 25_556 11
Sn1 Na1 Sn2 97.83(6) 18_545 11
Sn1 Na1 Sn2 154.2(2) 32_556 11
Sn1 Na1 Sn2 113.96(7) 4_556 11
Sn1 Na1 Sn2 151.60(19) 39_657 11
Na4 Na1 Sn2 93.57(12) 33_666 11
Na1 Na1 Sn2 48.73(12) 35_556 11
Na1 Na1 Sn2 105.45(14) 32_556 11
Na2 Na1 Sn2 48.61(10) 9 11
Sn2 Na1 Sn2 65.15(10) 8 11
Cu1 Na1 Sn1 89.43(8) 26_556 19_566
Sn1 Na1 Sn1 132.17(16) 38 19_566
Sn1 Na1 Sn1 32.44(3) . 19_566
Sn2 Na1 Sn1 98.36(7) 25_556 19_566
Sn1 Na1 Sn1 49.11(2) 18_545 19_566
Sn1 Na1 Sn1 137.33(15) 32_556 19_566
Sn1 Na1 Sn1 55.99(3) 4_556 19_566
Sn1 Na1 Sn1 107.58(14) 39_657 19_566
Na4 Na1 Sn1 78.38(8) 33_666 19_566
Na1 Na1 Sn1 42.17(9) 35_556 19_566
Na1 Na1 Sn1 160.50(8) 32_556 19_566
Na2 Na1 Sn1 84.98(7) 9 19_566
Sn2 Na1 Sn1 124.42(12) 8 19_566
Sn2 Na1 Sn1 60.73(3) 11 19_566
Cu1 Na1 Sn1 89.43(8) 26_556 29_656
Sn1 Na1 Sn1 32.44(3) 38 29_656
Sn1 Na1 Sn1 132.17(16) . 29_656
Sn2 Na1 Sn1 98.36(7) 25_556 29_656
Sn1 Na1 Sn1 137.33(15) 18_545 29_656
Sn1 Na1 Sn1 49.11(2) 32_556 29_656
Sn1 Na1 Sn1 107.58(14) 4_556 29_656
Sn1 Na1 Sn1 55.99(3) 39_657 29_656
Na4 Na1 Sn1 78.38(8) 33_666 29_656
Na1 Na1 Sn1 160.50(8) 35_556 29_656
Na1 Na1 Sn1 42.17(9) 32_556 29_656
Na2 Na1 Sn1 84.98(7) 9 29_656
Sn2 Na1 Sn1 60.73(3) 8 29_656
Sn2 Na1 Sn1 124.42(12) 11 29_656
Sn1 Na1 Sn1 156.49(16) 19_566 29_656
Cu1 Na1 Na1 82.79(19) 26_556 3_556
Sn1 Na1 Na1 39.01(8) 38 3_556
Sn1 Na1 Na1 102.34(11) . 3_556
Sn2 Na1 Na1 118.87(16) 25_556 3_556
Sn1 Na1 Na1 123.1(2) 18_545 3_556
Sn1 Na1 Na1 68.71(13) 32_556 3_556
Sn1 Na1 Na1 75.12(15) 4_556 3_556
Sn1 Na1 Na1 34.92(9) 39_657 3_556
Na4 Na1 Na1 42.16(3) 33_666 3_556
Na1 Na1 Na1 159.89(7) 35_556 3_556
Na1 Na1 Na1 80.68(11) 32_556 3_556
Na2 Na1 Na1 75.62(11) 9 3_556
Sn2 Na1 Na1 82.58(12) 8 3_556
Sn2 Na1 Na1 124.07(14) 11 3_556
Sn1 Na1 Na1 118.12(11) 19_566 3_556
Sn1 Na1 Na1 38.54(8) 29_656 3_556
Cu1 Na1 Na1 82.79(19) 26_556 4_556
Sn1 Na1 Na1 102.34(11) 38 4_556
Sn1 Na1 Na1 39.00(8) . 4_556
Sn2 Na1 Na1 118.87(16) 25_556 4_556
Sn1 Na1 Na1 68.71(13) 18_545 4_556
Sn1 Na1 Na1 123.1(2) 32_556 4_556
Sn1 Na1 Na1 34.92(9) 4_556 4_556
Sn1 Na1 Na1 75.12(15) 39_657 4_556
Na4 Na1 Na1 42.16(3) 33_666 4_556
Na1 Na1 Na1 80.68(11) 35_556 4_556
Na1 Na1 Na1 159.89(7) 32_556 4_556
Na2 Na1 Na1 75.62(11) 9 4_556
Sn2 Na1 Na1 124.07(14) 8 4_556
Sn2 Na1 Na1 82.58(12) 11 4_556
Sn1 Na1 Na1 38.54(8) 19_566 4_556
Sn1 Na1 Na1 118.12(11) 29_656 4_556
Na1 Na1 Na1 79.61(11) 3_556 4_556
Cu1 Na1 Sn1 118.80(16) 26_556 37_665
Sn1 Na1 Sn1 77.70(12) 38 37_665
Sn1 Na1 Sn1 26.40(7) . 37_665
Sn2 Na1 Sn1 152.37(6) 25_556 37_665
Sn1 Na1 Sn1 100.50(8) 18_545 37_665
Sn1 Na1 Sn1 143.94(17) 32_556 37_665
Sn1 Na1 Sn1 70.98(10) 4_556 37_665
Sn1 Na1 Sn1 93.56(14) 39_657 37_665
Na4 Na1 Sn1 36.67(5) 33_666 37_665
Na1 Na1 Sn1 85.27(15) 35_556 37_665
Na1 Na1 Sn1 132.5(2) 32_556 37_665
Na2 Na1 Sn1 38.47(8) 9 37_665
Sn2 Na1 Sn1 87.07(10) 8 37_665
Sn2 Na1 Sn1 58.27(6) 11 37_665
Sn1 Na1 Sn1 54.48(4) 19_566 37_665
Sn1 Na1 Sn1 106.41(10) 29_656 37_665
Na1 Na1 Sn1 76.64(4) 3_556 37_665
Na1 Na1 Sn1 37.27(6) 4_556 37_665
Cu1 Na1 Sn1 118.80(16) 26_556 2
Sn1 Na1 Sn1 26.40(7) 38 2
Sn1 Na1 Sn1 77.70(12) . 2
Sn2 Na1 Sn1 152.37(6) 25_556 2
Sn1 Na1 Sn1 143.94(17) 18_545 2
Sn1 Na1 Sn1 100.50(8) 32_556 2
Sn1 Na1 Sn1 93.56(14) 4_556 2
Sn1 Na1 Sn1 70.98(10) 39_657 2
Na4 Na1 Sn1 36.67(5) 33_666 2
Na1 Na1 Sn1 132.5(2) 35_556 2
Na1 Na1 Sn1 85.27(15) 32_556 2
Na2 Na1 Sn1 38.47(8) 9 2
Sn2 Na1 Sn1 58.27(6) 8 2
Sn2 Na1 Sn1 87.07(10) 11 2
Sn1 Na1 Sn1 106.41(10) 19_566 2
Sn1 Na1 Sn1 54.48(4) 29_656 2
Na1 Na1 Sn1 37.27(6) 3_556 2
Na1 Na1 Sn1 76.64(4) 4_556 2
Sn1 Na1 Sn1 52.34(6) 37_665 2
Cu1 Na1 Na3 169.0(2) 26_556 2
Sn1 Na1 Na3 69.16(12) 38 2
Sn1 Na1 Na3 69.16(12) . 2
Sn2 Na1 Na3 120.61(19) 25_556 2
Sn1 Na1 Na3 127.52(12) 18_545 2
Sn1 Na1 Na3 127.52(12) 32_556 2
Sn1 Na1 Na3 140.45(13) 4_556 2
Sn1 Na1 Na3 140.45(13) 39_657 2
Na4 Na1 Na3 95.24(14) 33_666 2
Na1 Na1 Na3 76.04(14) 35_556 2
Na1 Na1 Na3 76.04(14) 32_556 2
Na2 Na1 Na3 39.32(14) 9 2
Sn2 Na1 Na3 32.59(5) 8 2
Sn2 Na1 Na3 32.59(5) 11 2
Sn1 Na1 Na3 92.80(8) 19_566 2
Sn1 Na1 Na3 92.80(8) 29_656 2
Na1 Na1 Na3 105.57(15) 3_556 2
Na1 Na1 Na3 105.57(15) 4_556 2
Sn1 Na1 Na3 70.87(10) 37_665 2
Sn1 Na1 Na3 70.87(10) 2 2
Cu1 Na1 Sn4 0.22(7) 26_556 1_556
Sn1 Na1 Sn4 116.83(13) 38 1_556
Sn1 Na1 Sn4 116.83(13) . 1_556
Sn2 Na1 Sn4 48.12(8) 25_556 1_556
Sn1 Na1 Sn4 48.21(8) 18_545 1_556
Sn1 Na1 Sn4 48.21(8) 32_556 1_556
Sn1 Na1 Sn4 48.22(8) 4_556 1_556
Sn1 Na1 Sn4 48.22(8) 39_657 1_556
Na4 Na1 Sn4 96.03(14) 33_666 1_556
Na1 Na1 Sn4 98.55(18) 35_556 1_556
Na1 Na1 Sn4 98.55(18) 32_556 1_556
Na2 Na1 Sn4 151.96(19) 9 1_556
Sn2 Na1 Sn4 146.01(6) 8 1_556
Sn2 Na1 Sn4 146.01(6) 11 1_556
Sn1 Na1 Sn4 89.47(8) 19_566 1_556
Sn1 Na1 Sn4 89.47(8) 29_656 1_556
Na1 Na1 Sn4 82.96(16) 3_556 1_556
Na1 Na1 Sn4 82.96(16) 4_556 1_556
Sn1 Na1 Sn4 119.00(12) 37_665 1_556
Sn1 Na1 Sn4 119.00(12) 2 1_556
Na3 Na1 Sn4 168.73(16) 2 1_556
Cu1 Na1 Na2 59.07(13) 26_556 10_556
Sn1 Na1 Na2 81.28(14) 38 10_556
Sn1 Na1 Na2 81.28(14) . 10_556
Sn2 Na1 Na2 107.41(16) 25_556 10_556
Sn1 Na1 Na2 81.70(13) 18_545 10_556
Sn1 Na1 Na2 81.70(13) 32_556 10_556
Sn1 Na1 Na2 30.91(7) 4_556 10_556
Sn1 Na1 Na2 30.91(7) 39_657 10_556
Na4 Na1 Na2 36.74(9) 33_666 10_556
Na1 Na1 Na2 119.72(2) 35_556 10_556
Na1 Na1 Na2 119.72(2) 32_556 10_556
Na2 Na1 Na2 92.67(19) 9 10_556
Sn2 Na1 Na2 123.54(12) 8 10_556
Sn2 Na1 Na2 123.54(12) 11 10_556
Sn1 Na1 Na2 79.65(8) 19_566 10_556
Sn1 Na1 Na2 79.65(8) 29_656 10_556
Na1 Na1 Na2 44.39(10) 3_556 10_556
Na1 Na1 Na2 44.39(10) 4_556 10_556
Sn1 Na1 Na2 66.31(9) 37_665 10_556
Sn1 Na1 Na2 66.31(9) 2 10_556
Na3 Na1 Na2 131.98(15) 2 10_556
Sn4 Na1 Na2 59.29(9) 1_556 10_556
Cu1 Na1 Na2 59.14(9) 26_556 30_556
Sn1 Na1 Na2 159.55(16) 38 30_556
Sn1 Na1 Na2 97.75(10) . 30_556
Sn2 Na1 Na2 31.55(9) 25_556 30_556
Sn1 Na1 Na2 29.87(9) 18_545 30_556
Sn1 Na1 Na2 82.45(13) 32_556 30_556
Sn1 Na1 Na2 80.76(10) 4_556 30_556
Sn1 Na1 Na2 107.18(13) 39_657 30_556
Na4 Na1 Na2 137.11(13) 33_666 30_556
Na1 Na1 Na2 45.39(16) 35_556 30_556
Na1 Na1 Na2 100.90(19) 32_556 30_556
Na2 Na1 Na2 140.88(10) 9 30_556
Sn2 Na1 Na2 127.17(16) 8 30_556
Sn2 Na1 Na2 92.64(9) 11 30_556
Sn1 Na1 Na2 68.08(10) 19_566 30_556
Sn1 Na1 Na2 129.91(13) 29_656 30_556
Na1 Na1 Na2 141.81(19) 3_556 30_556
Na1 Na1 Na2 97.03(11) 4_556 30_556
Sn1 Na1 Na2 122.46(9) 37_665 30_556
Sn1 Na1 Na2 173.65(13) 2 30_556
Na3 Na1 Na2 111.86(13) 2 30_556
Sn4 Na1 Na2 58.96(6) 1_556 30_556
Na2 Na1 Na2 108.86(9) 10_556 30_556
Cu1 Na1 Na2 59.14(9) 26_556 26_556
Sn1 Na1 Na2 97.75(10) 38 26_556
Sn1 Na1 Na2 159.55(16) . 26_556
Sn2 Na1 Na2 31.55(9) 25_556 26_556
Sn1 Na1 Na2 82.45(13) 18_545 26_556
Sn1 Na1 Na2 29.87(9) 32_556 26_556
Sn1 Na1 Na2 107.18(13) 4_556 26_556
Sn1 Na1 Na2 80.76(10) 39_657 26_556
Na4 Na1 Na2 137.11(13) 33_666 26_556
Na1 Na1 Na2 100.90(19) 35_556 26_556
Na1 Na1 Na2 45.39(16) 32_556 26_556
Na2 Na1 Na2 140.88(10) 9 26_556
Sn2 Na1 Na2 92.64(9) 8 26_556
Sn2 Na1 Na2 127.17(16) 11 26_556
Sn1 Na1 Na2 129.91(13) 19_566 26_556
Sn1 Na1 Na2 68.08(10) 29_656 26_556
Na1 Na1 Na2 97.03(11) 3_556 26_556
Na1 Na1 Na2 141.81(19) 4_556 26_556
Sn1 Na1 Na2 173.65(13) 37_665 26_556
Sn1 Na1 Na2 122.46(9) 2 26_556
Na3 Na1 Na2 111.86(13) 2 26_556
Sn4 Na1 Na2 58.96(6) 1_556 26_556
Na2 Na1 Na2 108.86(9) 10_556 26_556
Na2 Na1 Na2 62.43(18) 30_556 26_556
Cu1 Na1 Na1 58.19(4) 26_556 29_656
Sn1 Na1 Na1 59.63(11) 38 29_656
Sn1 Na1 Na1 138.2(3) . 29_656
Sn2 Na1 Na1 81.12(6) 25_556 29_656
Sn1 Na1 Na1 106.46(9) 18_545 29_656
Sn1 Na1 Na1 30.226(16) 32_556 29_656
Sn1 Na1 Na1 81.13(13) 4_556 29_656
Sn1 Na1 Na1 30.09(5) 39_657 29_656
Na4 Na1 Na1 78.01(15) 33_666 29_656
Na1 Na1 Na1 154.5(2) 35_556 29_656
Na1 Na1 Na1 60.80(14) 32_556 29_656
Na2 Na1 Na1 109.88(12) 9 29_656
Sn2 Na1 Na1 92.33(4) 8 29_656
Sn2 Na1 Na1 155.66(6) 11 29_656
Sn1 Na1 Na1 137.12(16) 19_566 29_656
Sn1 Na1 Na1 31.79(7) 29_656 29_656
Na1 Na1 Na1 38.52(14) 3_556 29_656
Na1 Na1 Na1 104.62(19) 4_556 29_656
Sn1 Na1 Na1 114.32(17) 37_665 29_656
Sn1 Na1 Na1 72.47(10) 2 29_656
Na3 Na1 Na1 124.58(2) 2 29_656
Sn4 Na1 Na1 58.26(2) 1_556 29_656
Na2 Na1 Na1 60.27(12) 10_556 29_656
Na2 Na1 Na1 109.15(9) 30_556 29_656
Na2 Na1 Na1 59.35(10) 26_556 29_656
Cu1 Na1 Na1 58.19(4) 26_556 33_566
Sn1 Na1 Na1 138.2(3) 38 33_566
Sn1 Na1 Na1 59.63(11) . 33_566
Sn2 Na1 Na1 81.12(6) 25_556 33_566
Sn1 Na1 Na1 30.226(16) 18_545 33_566
Sn1 Na1 Na1 106.46(9) 32_556 33_566
Sn1 Na1 Na1 30.09(5) 4_556 33_566
Sn1 Na1 Na1 81.13(13) 39_657 33_566
Na4 Na1 Na1 78.01(15) 33_666 33_566
Na1 Na1 Na1 60.80(14) 35_556 33_566
Na1 Na1 Na1 154.5(2) 32_556 33_566
Na2 Na1 Na1 109.88(12) 9 33_566
Sn2 Na1 Na1 155.66(6) 8 33_566
Sn2 Na1 Na1 92.33(4) 11 33_566
Sn1 Na1 Na1 31.79(7) 19_566 33_566
Sn1 Na1 Na1 137.12(16) 29_656 33_566
Na1 Na1 Na1 104.62(19) 3_556 33_566
Na1 Na1 Na1 38.52(14) 4_556 33_566
Sn1 Na1 Na1 72.47(10) 37_665 33_566
Sn1 Na1 Na1 114.32(17) 2 33_566
Na3 Na1 Na1 124.58(2) 2 33_566
Sn4 Na1 Na1 58.26(2) 1_556 33_566
Na2 Na1 Na1 60.27(12) 10_556 33_566
Na2 Na1 Na1 59.35(10) 30_556 33_566
Na2 Na1 Na1 109.15(9) 26_556 33_566
Na1 Na1 Na1 107.86(14) 29_656 33_566
Cu1 Na1 Na3 69.36(14) 26_556 26_556
Sn1 Na1 Na3 125.16(12) 38 26_556
Sn1 Na1 Na3 125.16(12) . 26_556
Sn2 Na1 Na3 21.02(10) 25_556 26_556
Sn1 Na1 Na3 63.23(11) 18_545 26_556
Sn1 Na1 Na3 63.23(11) 32_556 26_556
Sn1 Na1 Na3 109.00(14) 4_556 26_556
Sn1 Na1 Na3 109.00(14) 39_657 26_556
Na4 Na1 Na3 165.17(19) 33_666 26_556
Na1 Na1 Na3 66.21(14) 35_556 26_556
Na1 Na1 Na3 66.21(14) 32_556 26_556
Na2 Na1 Na3 138.9(2) 9 26_556
Sn2 Na1 Na3 98.91(13) 8 26_556
Sn2 Na1 Na3 98.91(13) 11 26_556
Sn1 Na1 Na3 100.77(7) 19_566 26_556
Sn1 Na1 Na3 100.77(7) 29_656 26_556
Na1 Na1 Na3 131.68(9) 3_556 26_556
Na1 Na1 Na3 131.68(9) 4_556 26_556
Sn1 Na1 Na3 151.45(7) 37_665 26_556
Sn1 Na1 Na3 151.45(7) 2 26_556
Na3 Na1 Na3 99.59(19) 2 26_556
Sn4 Na1 Na3 69.14(10) 1_556 26_556
Na2 Na1 Na3 128.43(14) 10_556 26_556
Na2 Na1 Na3 34.80(9) 30_556 26_556
Na2 Na1 Na3 34.80(9) 26_556 26_556
Na1 Na1 Na3 93.42(11) 29_656 26_556
Na1 Na1 Na3 93.42(11) 33_566 26_556
Cu1 Na1 Na4 71.62(6) 26_556 1_545
Sn1 Na1 Na4 63.65(4) 38 1_545
Sn1 Na1 Na4 164.93(14) . 1_545
Sn2 Na1 Na4 65.85(5) 25_556 1_545
Sn1 Na1 Na4 112.02(12) 18_545 1_545
Sn1 Na1 Na4 23.39(3) 32_556 1_545
Sn1 Na1 Na4 110.48(12) 4_556 1_545
Sn1 Na1 Na4 63.18(4) 39_657 1_545
Na4 Na1 Na4 107.31(8) 33_666 1_545
Na1 Na1 Na4 134.45(16) 35_556 1_545
Na1 Na1 Na4 30.02(10) 32_556 1_545
Na2 Na1 Na4 113.84(5) 9 1_545
Sn2 Na1 Na4 74.46(3) 8 1_545
Sn2 Na1 Na4 135.46(13) 11 1_545
Sn1 Na1 Na4 160.52(12) 19_566 1_545
Sn1 Na1 Na4 32.821(18) 29_656 1_545
Na1 Na1 Na4 65.15(6) 3_556 1_545
Na1 Na1 Na4 138.23(17) 4_556 1_545
Sn1 Na1 Na4 139.09(9) 37_665 1_545
Sn1 Na1 Na4 87.28(3) 2 1_545
Na3 Na1 Na4 104.97(8) 2 1_545
Sn4 Na1 Na4 71.56(6) 1_556 1_545
Na2 Na1 Na4 93.84(7) 10_556 1_545
Na2 Na1 Na4 97.33(12) 30_556 1_545
Na2 Na1 Na4 35.27(9) 26_556 1_545
Na1 Na1 Na4 33.67(7) 29_656 1_545
Na1 Na1 Na4 129.79(6) 33_566 1_545
Na3 Na1 Na4 68.84(6) 26_556 1_545
Cu1 Na1 Na4 71.62(6) 26_556 5_455
Sn1 Na1 Na4 164.93(14) 38 5_455
Sn1 Na1 Na4 63.65(4) . 5_455
Sn2 Na1 Na4 65.85(5) 25_556 5_455
Sn1 Na1 Na4 23.39(3) 18_545 5_455
Sn1 Na1 Na4 112.02(12) 32_556 5_455
Sn1 Na1 Na4 63.18(4) 4_556 5_455
Sn1 Na1 Na4 110.48(12) 39_657 5_455
Na4 Na1 Na4 107.31(8) 33_666 5_455
Na1 Na1 Na4 30.02(10) 35_556 5_455
Na1 Na1 Na4 134.45(16) 32_556 5_455
Na2 Na1 Na4 113.84(5) 9 5_455
Sn2 Na1 Na4 135.46(13) 8 5_455
Sn2 Na1 Na4 74.46(3) 11 5_455
Sn1 Na1 Na4 32.821(18) 19_566 5_455
Sn1 Na1 Na4 160.52(12) 29_656 5_455
Na1 Na1 Na4 138.23(17) 3_556 5_455
Na1 Na1 Na4 65.15(6) 4_556 5_455
Sn1 Na1 Na4 87.28(3) 37_665 5_455
Sn1 Na1 Na4 139.09(9) 2 5_455
Na3 Na1 Na4 104.97(8) 2 5_455
Sn4 Na1 Na4 71.56(6) 1_556 5_455
Na2 Na1 Na4 93.84(7) 10_556 5_455
Na2 Na1 Na4 35.27(9) 30_556 5_455
Na2 Na1 Na4 97.33(12) 26_556 5_455
Na1 Na1 Na4 129.79(6) 29_656 5_455
Na1 Na1 Na4 33.67(7) 33_566 5_455
Na3 Na1 Na4 68.84(6) 26_556 5_455
Na4 Na1 Na4 131.19(10) 1_545 5_455
Cu2 Na2 Cu2 172.4(3) 32_665 31_656
Cu2 Na2 Sn1 138.1(2) 32_665 47_566
Cu2 Na2 Sn1 47.87(5) 31_656 47_566
Cu2 Na2 Sn1 47.87(5) 32_665 6
Cu2 Na2 Sn1 138.1(2) 31_656 6
Sn1 Na2 Sn1 90.28(17) 47_566 6
Cu2 Na2 Sn1 138.1(2) 32_665 5
Cu2 Na2 Sn1 47.87(5) 31_656 5
Sn1 Na2 Sn1 52.59(9) 47_566 5
Sn1 Na2 Sn1 113.4(3) 6 5
Cu2 Na2 Sn1 47.87(5) 32_665 48
Cu2 Na2 Sn1 138.1(2) 31_656 48
Sn1 Na2 Sn1 113.4(3) 47_566 48
Sn1 Na2 Sn1 52.59(9) 6 48
Sn1 Na2 Sn1 90.28(17) 5 48
Cu2 Na2 Sn2 47.39(3) 32_665 12
Cu2 Na2 Sn2 129.88(12) 31_656 12
Sn1 Na2 Sn2 157.9(2) 47_566 12
Sn1 Na2 Sn2 89.43(4) 6 12
Sn1 Na2 Sn2 107.79(6) 5 12
Sn1 Na2 Sn2 50.88(2) 48 12
Cu2 Na2 Sn2 129.88(12) 32_665 3
Cu2 Na2 Sn2 47.39(3) 31_656 3
Sn1 Na2 Sn2 89.43(4) 47_566 3
Sn1 Na2 Sn2 157.9(2) 6 3
Sn1 Na2 Sn2 50.88(2) 5 3
Sn1 Na2 Sn2 107.79(6) 48 3
Sn2 Na2 Sn2 82.68(8) 12 3
Cu2 Na2 Sn2 129.88(12) 32_665 10
Cu2 Na2 Sn2 47.39(3) 31_656 10
Sn1 Na2 Sn2 50.88(2) 47_566 10
Sn1 Na2 Sn2 107.79(6) 6 10
Sn1 Na2 Sn2 89.43(4) 5 10
Sn1 Na2 Sn2 157.9(2) 48 10
Sn2 Na2 Sn2 148.8(3) 12 10
Sn2 Na2 Sn2 88.99(8) 3 10
Cu2 Na2 Sn2 47.39(3) 32_665 2
Cu2 Na2 Sn2 129.88(12) 31_656 2
Sn1 Na2 Sn2 107.79(6) 47_566 2
Sn1 Na2 Sn2 50.88(2) 6 2
Sn1 Na2 Sn2 157.9(2) 5 2
Sn1 Na2 Sn2 89.43(4) 48 2
Sn2 Na2 Sn2 88.99(8) 12 2
Sn2 Na2 Sn2 148.8(3) 3 2
Sn2 Na2 Sn2 82.68(8) 10 2
Cu2 Na2 Na3 86.92(14) 32_665 4
Cu2 Na2 Na3 86.92(14) 31_656 4
Sn1 Na2 Na3 134.79(10) 47_566 4
Sn1 Na2 Na3 134.79(10) 6 4
Sn1 Na2 Na3 100.50(14) 5 4
Sn1 Na2 Na3 100.50(14) 48 4
Sn2 Na2 Na3 50.90(13) 12 4
Sn2 Na2 Na3 50.90(13) 3 4
Sn2 Na2 Na3 101.3(2) 10 4
Sn2 Na2 Na3 101.3(2) 2 4
Cu2 Na2 Na3 86.92(14) 32_665 .
Cu2 Na2 Na3 86.92(14) 31_656 .
Sn1 Na2 Na3 100.50(14) 47_566 .
Sn1 Na2 Na3 100.50(14) 6 .
Sn1 Na2 Na3 134.79(10) 5 .
Sn1 Na2 Na3 134.79(10) 48 .
Sn2 Na2 Na3 101.3(2) 12 .
Sn2 Na2 Na3 101.3(2) 3 .
Sn2 Na2 Na3 50.90(13) 10 .
Sn2 Na2 Na3 50.90(13) 2 .
Na3 Na2 Na3 72.2(4) 4 .
Cu2 Na2 Sn3 126.8(3) 32_665 3
Cu2 Na2 Sn3 45.62(8) 31_656 3
Sn1 Na2 Sn3 87.47(4) 47_566 3
Sn1 Na2 Sn3 151.40(13) 6 3
Sn1 Na2 Sn3 87.47(4) 5 3
Sn1 Na2 Sn3 151.40(13) 48 3
Sn2 Na2 Sn3 103.01(19) 12 3
Sn2 Na2 Sn3 50.65(7) 3 3
Sn2 Na2 Sn3 50.65(7) 10 3
Sn2 Na2 Sn3 103.01(19) 2 3
Na3 Na2 Sn3 52.15(16) 4 3
Na3 Na2 Sn3 52.15(16) . 3
Cu2 Na2 Sn3 45.62(8) 32_665 2
Cu2 Na2 Sn3 126.8(3) 31_656 2
Sn1 Na2 Sn3 151.40(13) 47_566 2
Sn1 Na2 Sn3 87.47(4) 6 2
Sn1 Na2 Sn3 151.40(13) 5 2
Sn1 Na2 Sn3 87.47(4) 48 2
Sn2 Na2 Sn3 50.65(7) 12 2
Sn2 Na2 Sn3 103.01(19) 3 2
Sn2 Na2 Sn3 103.01(19) 10 2
Sn2 Na2 Sn3 50.65(7) 2 2
Na3 Na2 Sn3 52.15(16) 4 2
Na3 Na2 Sn3 52.15(16) . 2
Sn3 Na2 Sn3 81.1(2) 3 2
Cu2 Na2 Na4 93.81(17) 32_665 25_666
Cu2 Na2 Na4 93.81(17) 31_656 25_666
Sn1 Na2 Na4 56.71(13) 47_566 25_666
Sn1 Na2 Na4 56.71(13) 6 25_666
Sn1 Na2 Na4 56.71(13) 5 25_666
Sn1 Na2 Na4 56.71(13) 48 25_666
Sn2 Na2 Na4 105.62(14) 12 25_666
Sn2 Na2 Na4 105.62(14) 3 25_666
Sn2 Na2 Na4 105.62(14) 10 25_666
Sn2 Na2 Na4 105.62(14) 2 25_666
Na3 Na2 Na4 143.9(2) 4 25_666
Na3 Na2 Na4 143.9(2) . 25_666
Sn3 Na2 Na4 139.43(10) 3 25_666
Sn3 Na2 Na4 139.43(10) 2 25_666
Cu2 Na2 Na1 92.32(10) 32_665 6
Cu2 Na2 Na1 92.32(10) 31_656 6
Sn1 Na2 Na1 46.70(8) 47_566 6
Sn1 Na2 Na1 46.70(8) 6 6
Sn1 Na2 Na1 90.94(18) 5 6
Sn1 Na2 Na1 90.94(18) 48 6
Sn2 Na2 Na1 136.03(12) 12 6
Sn2 Na2 Na1 136.03(12) 3 6
Sn2 Na2 Na1 66.97(8) 10 6
Sn2 Na2 Na1 66.97(8) 2 6
Na3 Na2 Na1 163.7(3) 4 6
Na3 Na2 Na1 91.5(2) . 6
Sn3 Na2 Na1 117.60(7) 3 6
Sn3 Na2 Na1 117.60(7) 2 6
Na4 Na2 Na1 52.42(14) 25_666 6
Cu2 Na2 Na1 92.32(10) 32_665 5
Cu2 Na2 Na1 92.32(10) 31_656 5
Sn1 Na2 Na1 90.94(18) 47_566 5
Sn1 Na2 Na1 90.94(18) 6 5
Sn1 Na2 Na1 46.70(8) 5 5
Sn1 Na2 Na1 46.70(8) 48 5
Sn2 Na2 Na1 66.97(8) 12 5
Sn2 Na2 Na1 66.97(8) 3 5
Sn2 Na2 Na1 136.03(12) 10 5
Sn2 Na2 Na1 136.03(12) 2 5
Na3 Na2 Na1 91.5(2) 4 5
Na3 Na2 Na1 163.7(3) . 5
Sn3 Na2 Na1 117.60(7) 3 5
Sn3 Na2 Na1 117.60(7) 2 5
Na4 Na2 Na1 52.42(14) 25_666 5
Na1 Na2 Na1 104.8(3) 6 5
Cu2 Na2 Sn4 0.58(8) 32_665 2
Cu2 Na2 Sn4 172.9(3) 31_656 2
Sn1 Na2 Sn4 137.62(15) 47_566 2
Sn1 Na2 Sn4 47.414(19) 6 2
Sn1 Na2 Sn4 137.62(15) 5 2
Sn1 Na2 Sn4 47.414(19) 48 2
Sn2 Na2 Sn4 47.572(14) 12 2
Sn2 Na2 Sn4 130.11(8) 3 2
Sn2 Na2 Sn4 130.11(8) 10 2
Sn2 Na2 Sn4 47.572(14) 2 2
Na3 Na2 Sn4 87.38(8) 4 2
Na3 Na2 Sn4 87.38(8) . 2
Sn3 Na2 Sn4 127.33(19) 3 2
Sn3 Na2 Sn4 46.19(2) 2 2
Na4 Na2 Sn4 93.24(9) 25_666 2
Na1 Na2 Sn4 91.97(5) 6 2
Na1 Na2 Sn4 91.97(5) 5 2
Cu2 Na2 Sn4 172.9(3) 32_665 3
Cu2 Na2 Sn4 0.58(8) 31_656 3
Sn1 Na2 Sn4 47.414(19) 47_566 3
Sn1 Na2 Sn4 137.62(15) 6 3
Sn1 Na2 Sn4 47.414(19) 5 3
Sn1 Na2 Sn4 137.62(15) 48 3
Sn2 Na2 Sn4 130.11(8) 12 3
Sn2 Na2 Sn4 47.572(14) 3 3
Sn2 Na2 Sn4 47.572(14) 10 3
Sn2 Na2 Sn4 130.11(8) 2 3
Na3 Na2 Sn4 87.38(8) 4 3
Na3 Na2 Sn4 87.38(8) . 3
Sn3 Na2 Sn4 46.19(2) 3 3
Sn3 Na2 Sn4 127.33(19) 2 3
Na4 Na2 Sn4 93.24(9) 25_666 3
Na1 Na2 Sn4 91.97(5) 6 3
Na1 Na2 Sn4 91.97(5) 5 3
Sn4 Na2 Sn4 173.52(18) 2 3
Cu2 Na2 Na1 128.7(2) 32_665 8_655
Cu2 Na2 Na1 58.90(13) 31_656 8_655
Sn1 Na2 Na1 31.15(9) 47_566 8_655
Sn1 Na2 Na1 87.45(18) 6 8_655
Sn1 Na2 Na1 31.15(8) 5 8_655
Sn1 Na2 Na1 87.45(18) 48 8_655
Sn2 Na2 Na1 126.78(15) 12 8_655
Sn2 Na2 Na1 80.95(10) 3 8_655
Sn2 Na2 Na1 80.95(10) 10 8_655
Sn2 Na2 Na1 126.78(15) 2 8_655
Na3 Na2 Na1 131.48(13) 4 8_655
Na3 Na2 Na1 131.48(13) . 8_655
Sn3 Na2 Na1 104.52(8) 3 8_655
Sn3 Na2 Na1 174.34(16) 2 8_655
Na4 Na2 Na1 34.91(8) 25_666 8_655
Na1 Na2 Na1 59.99(12) 6 8_655
Na1 Na2 Na1 59.99(12) 5 8_655
Sn4 Na2 Na1 128.15(15) 2 8_655
Sn4 Na2 Na1 58.33(7) 3 8_655
Cu2 Na2 Na1 58.90(13) 32_665 7_655
Cu2 Na2 Na1 128.7(2) 31_656 7_655
Sn1 Na2 Na1 87.45(18) 47_566 7_655
Sn1 Na2 Na1 31.15(9) 6 7_655
Sn1 Na2 Na1 87.45(18) 5 7_655
Sn1 Na2 Na1 31.15(8) 48 7_655
Sn2 Na2 Na1 80.95(10) 12 7_655
Sn2 Na2 Na1 126.78(15) 3 7_655
Sn2 Na2 Na1 126.78(15) 10 7_655
Sn2 Na2 Na1 80.95(10) 2 7_655
Na3 Na2 Na1 131.48(13) 4 7_655
Na3 Na2 Na1 131.48(13) . 7_655
Sn3 Na2 Na1 174.34(16) 3 7_655
Sn3 Na2 Na1 104.52(8) 2 7_655
Na4 Na2 Na1 34.91(8) 25_666 7_655
Na1 Na2 Na1 59.99(12) 6 7_655
Na1 Na2 Na1 59.99(12) 5 7_655
Sn4 Na2 Na1 58.33(7) 2 7_655
Sn4 Na2 Na1 128.15(15) 3 7_655
Na1 Na2 Na1 69.82(16) 8_655 7_655
Cu2 Na2 Na1 123.85(8) 32_665 34_666
Cu2 Na2 Na1 58.18(7) 31_656 34_666
Sn1 Na2 Na1 29.97(6) 47_566 34_666
Sn1 Na2 Na1 84.49(9) 6 34_666
Sn1 Na2 Na1 81.42(10) 5 34_666
Sn1 Na2 Na1 128.39(19) 48 34_666
Sn2 Na2 Na1 170.47(10) 12 34_666
Sn2 Na2 Na1 105.57(7) 3 34_666
Sn2 Na2 Na1 30.02(6) 10 34_666
Sn2 Na2 Na1 81.48(7) 2 34_666
Na3 Na2 Na1 131.11(19) 4 34_666
Na3 Na2 Na1 72.74(17) . 34_666
Sn3 Na2 Na1 79.42(4) 3 34_666
Sn3 Na2 Na1 121.54(11) 2 34_666
Na4 Na2 Na1 77.09(9) 25_666 34_666
Na1 Na2 Na1 38.96(8) 6 34_666
Na1 Na2 Na1 120.3(2) 5 34_666
Sn4 Na2 Na1 123.71(7) 2 34_666
Sn4 Na2 Na1 58.01(6) 3 34_666
Na1 Na2 Na1 60.39(8) 8_655 34_666
Na1 Na2 Na1 97.34(12) 7_655 34_666
Cu2 Na2 Na1 58.18(7) 32_665 26_666
Cu2 Na2 Na1 123.85(8) 31_656 26_666
Sn1 Na2 Na1 84.49(9) 47_566 26_666
Sn1 Na2 Na1 29.97(6) 6 26_666
Sn1 Na2 Na1 128.39(19) 5 26_666
Sn1 Na2 Na1 81.42(10) 48 26_666
Sn2 Na2 Na1 105.57(7) 12 26_666
Sn2 Na2 Na1 170.47(10) 3 26_666
Sn2 Na2 Na1 81.48(7) 10 26_666
Sn2 Na2 Na1 30.02(6) 2 26_666
Na3 Na2 Na1 131.11(19) 4 26_666
Na3 Na2 Na1 72.74(17) . 26_666
Sn3 Na2 Na1 121.54(11) 3 26_666
Sn3 Na2 Na1 79.42(4) 2 26_666
Na4 Na2 Na1 77.09(9) 25_666 26_666
Na1 Na2 Na1 38.96(8) 6 26_666
Na1 Na2 Na1 120.3(2) 5 26_666
Sn4 Na2 Na1 58.01(6) 2 26_666
Sn4 Na2 Na1 123.71(7) 3 26_666
Na1 Na2 Na1 97.34(12) 8_655 26_666
Na1 Na2 Na1 60.39(8) 7_655 26_666
Na1 Na2 Na1 65.82(13) 34_666 26_666
Cu2 Na2 Na1 58.18(7) 32_665 36_655
Cu2 Na2 Na1 123.85(8) 31_656 36_655
Sn1 Na2 Na1 128.39(19) 47_566 36_655
Sn1 Na2 Na1 81.42(10) 6 36_655
Sn1 Na2 Na1 84.49(9) 5 36_655
Sn1 Na2 Na1 29.97(6) 48 36_655
Sn2 Na2 Na1 30.02(6) 12 36_655
Sn2 Na2 Na1 81.48(7) 3 36_655
Sn2 Na2 Na1 170.47(10) 10 36_655
Sn2 Na2 Na1 105.57(7) 2 36_655
Na3 Na2 Na1 72.75(17) 4 36_655
Na3 Na2 Na1 131.12(19) . 36_655
Sn3 Na2 Na1 121.54(11) 3 36_655
Sn3 Na2 Na1 79.42(4) 2 36_655
Na4 Na2 Na1 77.09(9) 25_666 36_655
Na1 Na2 Na1 120.3(2) 6 36_655
Na1 Na2 Na1 38.96(8) 5 36_655
Sn4 Na2 Na1 58.01(6) 2 36_655
Sn4 Na2 Na1 123.71(7) 3 36_655
Na1 Na2 Na1 97.34(12) 8_655 36_655
Na1 Na2 Na1 60.39(8) 7_655 36_655
Na1 Na2 Na1 154.18(19) 34_666 36_655
Na1 Na2 Na1 108.05(15) 26_666 36_655
Cu2 Na2 Na1 123.85(8) 32_665 27_655
Cu2 Na2 Na1 58.18(7) 31_656 27_655
Sn1 Na2 Na1 81.42(10) 47_566 27_655
Sn1 Na2 Na1 128.39(19) 6 27_655
Sn1 Na2 Na1 29.97(6) 5 27_655
Sn1 Na2 Na1 84.49(9) 48 27_655
Sn2 Na2 Na1 81.48(7) 12 27_655
Sn2 Na2 Na1 30.02(6) 3 27_655
Sn2 Na2 Na1 105.57(7) 10 27_655
Sn2 Na2 Na1 170.47(10) 2 27_655
Na3 Na2 Na1 72.75(17) 4 27_655
Na3 Na2 Na1 131.12(19) . 27_655
Sn3 Na2 Na1 79.42(4) 3 27_655
Sn3 Na2 Na1 121.54(11) 2 27_655
Na4 Na2 Na1 77.09(9) 25_666 27_655
Na1 Na2 Na1 120.3(2) 6 27_655
Na1 Na2 Na1 38.96(8) 5 27_655
Sn4 Na2 Na1 123.71(7) 2 27_655
Sn4 Na2 Na1 58.01(6) 3 27_655
Na1 Na2 Na1 60.39(8) 8_655 27_655
Na1 Na2 Na1 97.34(12) 7_655 27_655
Na1 Na2 Na1 108.05(15) 34_666 27_655
Na1 Na2 Na1 154.18(19) 26_666 27_655
Na1 Na2 Na1 65.82(13) 36_655 27_655
Cu2 Na2 Na2 56.91(14) 32_665 10
Cu2 Na2 Na2 116.86(14) 31_656 10
Sn1 Na2 Na2 164.59(10) 47_566 10
Sn1 Na2 Na2 104.79(9) 6 10
Sn1 Na2 Na2 121.40(8) 5 10
Sn1 Na2 Na2 79.18(13) 48 10
Sn2 Na2 Na2 29.42(14) 12 10
Sn2 Na2 Na2 77.84(10) 3 10
Sn2 Na2 Na2 119.36(14) 10 10
Sn2 Na2 Na2 80.20(10) 2 10
Na3 Na2 Na2 30.011(6) 4 10
Na3 Na2 Na2 73.96(18) . 10
Sn3 Na2 Na2 77.76(8) 3 10
Sn3 Na2 Na2 30.423(16) 2 10
Na4 Na2 Na2 135.0 25_666 10
Na1 Na2 Na2 145.84(6) 6 10
Na1 Na2 Na2 92.00(12) 5 10
Sn4 Na2 Na2 57.37(7) 2 10
Sn4 Na2 Na2 117.34(8) 3 10
Na1 Na2 Na2 149.998(1) 8_655 10
Na1 Na2 Na2 107.08(7) 7_655 10
Na1 Na2 Na2 146.54(9) 34_666 10
Na1 Na2 Na2 106.92(7) 26_666 10
Na1 Na2 Na2 58.78(9) 36_655 10
Na1 Na2 Na2 91.43(9) 27_655 10
Cu2 Na2 Na2 116.86(14) 32_665 6
Cu2 Na2 Na2 56.91(14) 31_656 6
Sn1 Na2 Na2 104.79(9) 47_566 6
Sn1 Na2 Na2 164.59(10) 6 6
Sn1 Na2 Na2 79.18(13) 5 6
Sn1 Na2 Na2 121.40(8) 48 6
Sn2 Na2 Na2 77.84(10) 12 6
Sn2 Na2 Na2 29.42(14) 3 6
Sn2 Na2 Na2 80.20(10) 10 6
Sn2 Na2 Na2 119.36(14) 2 6
Na3 Na2 Na2 30.011(5) 4 6
Na3 Na2 Na2 73.96(18) . 6
Sn3 Na2 Na2 30.423(16) 3 6
Sn3 Na2 Na2 77.76(8) 2 6
Na4 Na2 Na2 135.0 25_666 6
Na1 Na2 Na2 145.84(6) 6 6
Na1 Na2 Na2 92.00(12) 5 6
Sn4 Na2 Na2 117.34(8) 2 6
Sn4 Na2 Na2 57.37(7) 3 6
Na1 Na2 Na2 107.08(7) 8_655 6
Na1 Na2 Na2 149.998(1) 7_655 6
Na1 Na2 Na2 106.92(7) 34_666 6
Na1 Na2 Na2 146.54(9) 26_666 6
Na1 Na2 Na2 91.43(9) 36_655 6
Na1 Na2 Na2 58.78(9) 27_655 6
Na2 Na2 Na2 60.0 10 6
Cu2 Na2 Na2 116.86(14) 32_665 9
Cu2 Na2 Na2 56.91(14) 31_656 9
Sn1 Na2 Na2 79.18(13) 47_566 9
Sn1 Na2 Na2 121.40(8) 6 9
Sn1 Na2 Na2 104.79(9) 5 9
Sn1 Na2 Na2 164.59(10) 48 9
Sn2 Na2 Na2 119.36(14) 12 9
Sn2 Na2 Na2 80.20(10) 3 9
Sn2 Na2 Na2 29.42(14) 10 9
Sn2 Na2 Na2 77.84(10) 2 9
Na3 Na2 Na2 73.96(18) 4 9
Na3 Na2 Na2 30.011(5) . 9
Sn3 Na2 Na2 30.423(16) 3 9
Sn3 Na2 Na2 77.76(8) 2 9
Na4 Na2 Na2 135.0 25_666 9
Na1 Na2 Na2 92.00(12) 6 9
Na1 Na2 Na2 145.84(6) 5 9
Sn4 Na2 Na2 117.34(8) 2 9
Sn4 Na2 Na2 57.37(7) 3 9
Na1 Na2 Na2 107.08(7) 8_655 9
Na1 Na2 Na2 149.998(1) 7_655 9
Na1 Na2 Na2 58.78(9) 34_666 9
Na1 Na2 Na2 91.43(9) 26_666 9
Na1 Na2 Na2 146.54(9) 36_655 9
Na1 Na2 Na2 106.92(7) 27_655 9
Na2 Na2 Na2 90.0 10 9
Na2 Na2 Na2 60.0 6 9
Cu2 Na2 Na2 56.91(14) 32_665 5
Cu2 Na2 Na2 116.86(14) 31_656 5
Sn1 Na2 Na2 121.40(8) 47_566 5
Sn1 Na2 Na2 79.18(13) 6 5
Sn1 Na2 Na2 164.59(10) 5 5
Sn1 Na2 Na2 104.79(9) 48 5
Sn2 Na2 Na2 80.20(10) 12 5
Sn2 Na2 Na2 119.36(14) 3 5
Sn2 Na2 Na2 77.84(10) 10 5
Sn2 Na2 Na2 29.42(14) 2 5
Na3 Na2 Na2 73.96(18) 4 5
Na3 Na2 Na2 30.011(5) . 5
Sn3 Na2 Na2 77.76(8) 3 5
Sn3 Na2 Na2 30.423(16) 2 5
Na4 Na2 Na2 135.0 25_666 5
Na1 Na2 Na2 92.00(12) 6 5
Na1 Na2 Na2 145.84(6) 5 5
Sn4 Na2 Na2 57.37(7) 2 5
Sn4 Na2 Na2 117.34(8) 3 5
Na1 Na2 Na2 149.998(1) 8_655 5
Na1 Na2 Na2 107.08(7) 7_655 5
Na1 Na2 Na2 91.43(9) 34_666 5
Na1 Na2 Na2 58.78(9) 26_666 5
Na1 Na2 Na2 106.92(7) 36_655 5
Na1 Na2 Na2 146.54(9) 27_655 5
Na2 Na2 Na2 60.0 10 5
Na2 Na2 Na2 90.0 6 5
Na2 Na2 Na2 60.0 9 5
Cu2 Na2 Na3 66.43(15) 32_665 3
Cu2 Na2 Na3 105.9(2) 31_656 3
Sn1 Na2 Na3 139.13(15) 47_566 3
Sn1 Na2 Na3 106.08(12) 6 3
Sn1 Na2 Na3 139.13(15) 5 3
Sn1 Na2 Na3 106.08(12) 48 3
Sn2 Na2 Na3 61.53(13) 12 3
Sn2 Na2 Na3 88.27(17) 3 3
Sn2 Na2 Na3 88.27(17) 10 3
Sn2 Na2 Na3 61.53(13) 2 3
Na3 Na2 Na3 40.5(2) 4 3
Na3 Na2 Na3 40.5(2) . 3
Sn3 Na2 Na3 60.33(14) 3 3
Sn3 Na2 Na3 20.81(10) 2 3
Na4 Na2 Na3 160.24(7) 25_666 3
Na1 Na2 Na3 125.03(12) 6 3
Na1 Na2 Na3 125.03(12) 5 3
Sn4 Na2 Na3 67.01(9) 2 3
Sn4 Na2 Na3 106.52(14) 3 3
Na1 Na2 Na3 164.84(12) 8_655 3
Na1 Na2 Na3 125.33(9) 7_655 3
Na1 Na2 Na3 113.20(11) 34_666 3
Na1 Na2 Na3 91.53(8) 26_666 3
Na1 Na2 Na3 91.53(8) 36_655 3
Na1 Na2 Na3 113.20(11) 27_655 3
Na2 Na2 Na3 33.44(3) 10 3
Na2 Na2 Na3 60.23(6) 6 3
Na2 Na2 Na3 60.23(6) 9 3
Na2 Na2 Na3 33.44(3) 5 3
Sn2 Na3 Sn2 100.0(3) 10 6
Sn2 Na3 Sn2 100.0(3) 10 2
Sn2 Na3 Sn2 100.0(3) 6 2
Sn2 Na3 Sn3 128.29(3) 10 4
Sn2 Na3 Sn3 58.90(3) 6 4
Sn2 Na3 Sn3 128.29(3) 2 4
Sn2 Na3 Sn3 58.90(3) 10 3
Sn2 Na3 Sn3 128.29(3) 6 3
Sn2 Na3 Sn3 128.29(3) 2 3
Sn3 Na3 Sn3 95.7(3) 4 3
Sn2 Na3 Sn3 128.29(3) 10 2
Sn2 Na3 Sn3 128.29(3) 6 2
Sn2 Na3 Sn3 58.90(3) 2 2
Sn3 Na3 Sn3 95.7(3) 4 2
Sn3 Na3 Sn3 95.7(3) 3 2
Sn2 Na3 Na2 64.19(7) 10 .
Sn2 Na3 Na2 153.1(4) 6 .
Sn2 Na3 Na2 64.19(7) 2 .
Sn3 Na3 Na2 148.0(4) 4 .
Sn3 Na3 Na2 64.17(8) 3 .
Sn3 Na3 Na2 64.17(8) 2 .
Sn2 Na3 Na2 64.19(7) 10 9
Sn2 Na3 Na2 64.19(7) 6 9
Sn2 Na3 Na2 153.1(4) 2 9
Sn3 Na3 Na2 64.17(8) 4 9
Sn3 Na3 Na2 64.17(8) 3 9
Sn3 Na3 Na2 148.0(4) 2 9
Na2 Na3 Na2 119.978(11) . 9
Sn2 Na3 Na2 153.1(4) 10 5
Sn2 Na3 Na2 64.19(7) 6 5
Sn2 Na3 Na2 64.19(7) 2 5
Sn3 Na3 Na2 64.17(8) 4 5
Sn3 Na3 Na2 148.0(4) 3 5
Sn3 Na3 Na2 64.17(8) 2 5
Na2 Na3 Na2 119.978(11) . 5
Na2 Na3 Na2 119.978(11) 9 5
Sn2 Na3 Na3 97.19(17) 10 4
Sn2 Na3 Na3 153.0(2) 6 4
Sn2 Na3 Na3 97.19(17) 2 4
Sn3 Na3 Na3 94.14(19) 4 4
Sn3 Na3 Na3 47.99(14) 3 4
Sn3 Na3 Na3 47.99(14) 2 4
Na2 Na3 Na3 53.9(2) . 4
Na2 Na3 Na3 106.04(18) 9 4
Na2 Na3 Na3 106.04(18) 5 4
Sn2 Na3 Na3 153.0(2) 10 3
Sn2 Na3 Na3 97.19(17) 6 3
Sn2 Na3 Na3 97.19(17) 2 3
Sn3 Na3 Na3 47.99(14) 4 3
Sn3 Na3 Na3 94.14(19) 3 3
Sn3 Na3 Na3 47.99(14) 2 3
Na2 Na3 Na3 106.04(18) . 3
Na2 Na3 Na3 106.04(18) 9 3
Na2 Na3 Na3 53.9(2) 5 3
Na3 Na3 Na3 60.0 4 3
Sn2 Na3 Na3 97.19(17) 10 2
Sn2 Na3 Na3 97.19(17) 6 2
Sn2 Na3 Na3 153.0(2) 2 2
Sn3 Na3 Na3 47.99(14) 4 2
Sn3 Na3 Na3 47.99(14) 3 2
Sn3 Na3 Na3 94.14(19) 2 2
Na2 Na3 Na3 106.04(18) . 2
Na2 Na3 Na3 53.9(2) 9 2
Na2 Na3 Na3 106.04(18) 5 2
Na3 Na3 Na3 60.0 4 2
Na3 Na3 Na3 60.0 3 2
Sn2 Na3 Cu2 131.64(17) 10 36_566
Sn2 Na3 Cu2 34.13(4) 6 36_566
Sn2 Na3 Cu2 102.48(9) 2 36_566
Sn3 Na3 Cu2 33.13(4) 4 36_566
Sn3 Na3 Cu2 127.3(2) 3 36_566
Sn3 Na3 Cu2 99.94(11) 2 36_566
Na2 Na3 Cu2 162.71(6) . 36_566
Na2 Na3 Cu2 77.003(18) 9 36_566
Na2 Na3 Cu2 42.978(18) 5 36_566
Na3 Na3 Cu2 121.39(14) 4 36_566
Na3 Na3 Cu2 63.07(13) 3 36_566
Na3 Na3 Cu2 80.77(12) 2 36_566
Sn2 Na3 Cu2 131.64(17) 10 35_665
Sn2 Na3 Cu2 102.48(9) 6 35_665
Sn2 Na3 Cu2 34.13(4) 2 35_665
Sn3 Na3 Cu2 99.94(11) 4 35_665
Sn3 Na3 Cu2 127.3(2) 3 35_665
Sn3 Na3 Cu2 33.13(4) 2 35_665
Na2 Na3 Cu2 77.003(18) . 35_665
Na2 Na3 Cu2 162.71(6) 9 35_665
Na2 Na3 Cu2 42.978(18) 5 35_665
Na3 Na3 Cu2 80.77(12) 4 35_665
Na3 Na3 Cu2 63.07(13) 3 35_665
Na3 Na3 Cu2 121.39(14) 2 35_665
Cu2 Na3 Cu2 85.87(3) 36_566 35_665
Sn2 Na3 Cu2 102.48(9) 10 32_665
Sn2 Na3 Cu2 131.64(17) 6 32_665
Sn2 Na3 Cu2 34.13(4) 2 32_665
Sn3 Na3 Cu2 127.3(2) 4 32_665
Sn3 Na3 Cu2 99.94(11) 3 32_665
Sn3 Na3 Cu2 33.13(4) 2 32_665
Na2 Na3 Cu2 42.978(18) . 32_665
Na2 Na3 Cu2 162.71(6) 9 32_665
Na2 Na3 Cu2 77.003(18) 5 32_665
Na3 Na3 Cu2 63.07(13) 4 32_665
Na3 Na3 Cu2 80.77(12) 3 32_665
Na3 Na3 Cu2 121.39(14) 2 32_665
Cu2 Na3 Cu2 119.859(19) 36_566 32_665
Cu2 Na3 Cu2 34.03(3) 35_665 32_665
Sn2 Na3 Cu2 34.13(4) 10 31_656
Sn2 Na3 Cu2 131.64(17) 6 31_656
Sn2 Na3 Cu2 102.48(9) 2 31_656
Sn3 Na3 Cu2 127.3(2) 4 31_656
Sn3 Na3 Cu2 33.13(4) 3 31_656
Sn3 Na3 Cu2 99.94(11) 2 31_656
Na2 Na3 Cu2 42.978(18) . 31_656
Na2 Na3 Cu2 77.003(18) 9 31_656
Na2 Na3 Cu2 162.71(6) 5 31_656
Na3 Na3 Cu2 63.07(13) 4 31_656
Na3 Na3 Cu2 121.39(14) 3 31_656
Na3 Na3 Cu2 80.77(12) 2 31_656
Cu2 Na3 Cu2 153.70(6) 36_566 31_656
Cu2 Na3 Cu2 119.859(19) 35_665 31_656
Cu2 Na3 Cu2 85.87(3) 32_665 31_656
Sn2 Na3 Cu2 34.13(4) 10 28_656
Sn2 Na3 Cu2 102.48(9) 6 28_656
Sn2 Na3 Cu2 131.64(17) 2 28_656
Sn3 Na3 Cu2 99.94(11) 4 28_656
Sn3 Na3 Cu2 33.13(4) 3 28_656
Sn3 Na3 Cu2 127.3(2) 2 28_656
Na2 Na3 Cu2 77.003(18) . 28_656
Na2 Na3 Cu2 42.978(18) 9 28_656
Na2 Na3 Cu2 162.71(6) 5 28_656
Na3 Na3 Cu2 80.77(12) 4 28_656
Na3 Na3 Cu2 121.39(14) 3 28_656
Na3 Na3 Cu2 63.07(13) 2 28_656
Cu2 Na3 Cu2 119.859(19) 36_566 28_656
Cu2 Na3 Cu2 153.70(6) 35_665 28_656
Cu2 Na3 Cu2 119.859(19) 32_665 28_656
Cu2 Na3 Cu2 34.03(3) 31_656 28_656
Sn2 Na3 Cu2 102.48(9) 10 27_566
Sn2 Na3 Cu2 34.13(4) 6 27_566
Sn2 Na3 Cu2 131.64(17) 2 27_566
Sn3 Na3 Cu2 33.13(4) 4 27_566
Sn3 Na3 Cu2 99.94(11) 3 27_566
Sn3 Na3 Cu2 127.3(2) 2 27_566
Na2 Na3 Cu2 162.71(6) . 27_566
Na2 Na3 Cu2 42.978(18) 9 27_566
Na2 Na3 Cu2 77.003(18) 5 27_566
Na3 Na3 Cu2 121.39(14) 4 27_566
Na3 Na3 Cu2 80.77(12) 3 27_566
Na3 Na3 Cu2 63.07(13) 2 27_566
Cu2 Na3 Cu2 34.03(3) 36_566 27_566
Cu2 Na3 Cu2 119.859(19) 35_665 27_566
Cu2 Na3 Cu2 153.70(6) 32_665 27_566
Cu2 Na3 Cu2 119.859(19) 31_656 27_566
Cu2 Na3 Cu2 85.87(3) 28_656 27_566
Sn2 Na3 Sn1 119.9(3) 10 44_656
Sn2 Na3 Sn1 78.58(13) 6 44_656
Sn2 Na3 Sn1 27.01(3) 2 44_656
Sn3 Na3 Sn1 102.568(17) 4 44_656
Sn3 Na3 Sn1 152.98(6) 3 44_656
Sn3 Na3 Sn1 63.08(6) 2 44_656
Na2 Na3 Sn1 90.43(9) . 44_656
Na2 Na3 Sn1 142.2(2) 9 44_656
Na2 Na3 Sn1 38.84(9) 5 44_656
Na3 Na3 Sn1 110.24(9) 4 44_656
Na3 Na3 Sn1 83.79(11) 3 44_656
Na3 Na3 Sn1 142.94(10) 2 44_656
Cu2 Na3 Sn1 75.51(5) 36_566 44_656
Cu2 Na3 Sn1 29.98(4) 35_665 44_656
Cu2 Na3 Sn1 53.10(4) 32_665 44_656
Cu2 Na3 Sn1 129.35(12) 31_656 44_656
Cu2 Na3 Sn1 154.0(2) 28_656 44_656
Cu2 Na3 Sn1 106.26(8) 27_566 44_656
Sn2 Na3 Sn1 119.9(3) 10 10
Sn2 Na3 Sn1 27.01(3) 6 10
Sn2 Na3 Sn1 78.58(13) 2 10
Sn3 Na3 Sn1 63.08(6) 4 10
Sn3 Na3 Sn1 152.98(6) 3 10
Sn3 Na3 Sn1 102.568(17) 2 10
Na2 Na3 Sn1 142.2(2) . 10
Na2 Na3 Sn1 90.43(9) 9 10
Na2 Na3 Sn1 38.84(9) 5 10
Na3 Na3 Sn1 142.94(10) 4 10
Na3 Na3 Sn1 83.79(11) 3 10
Na3 Na3 Sn1 110.24(9) 2 10
Cu2 Na3 Sn1 29.98(4) 36_566 10
Cu2 Na3 Sn1 75.51(5) 35_665 10
Cu2 Na3 Sn1 106.26(8) 32_665 10
Cu2 Na3 Sn1 154.0(2) 31_656 10
Cu2 Na3 Sn1 129.35(12) 28_656 10
Cu2 Na3 Sn1 53.10(4) 27_566 10
Sn1 Na3 Sn1 53.76(6) 44_656 10
Sn2 Na3 Sn1 78.58(13) 10 6
Sn2 Na3 Sn1 119.9(3) 6 6
Sn2 Na3 Sn1 27.01(3) 2 6
Sn3 Na3 Sn1 152.98(6) 4 6
Sn3 Na3 Sn1 102.568(17) 3 6
Sn3 Na3 Sn1 63.08(6) 2 6
Na2 Na3 Sn1 38.84(9) . 6
Na2 Na3 Sn1 142.2(2) 9 6
Na2 Na3 Sn1 90.43(9) 5 6
Na3 Na3 Sn1 83.79(11) 4 6
Na3 Na3 Sn1 110.24(9) 3 6
Na3 Na3 Sn1 142.94(10) 2 6
Cu2 Na3 Sn1 129.35(12) 36_566 6
Cu2 Na3 Sn1 53.10(4) 35_665 6
Cu2 Na3 Sn1 29.98(4) 32_665 6
Cu2 Na3 Sn1 75.51(5) 31_656 6
Cu2 Na3 Sn1 106.26(8) 28_656 6
Cu2 Na3 Sn1 154.0(2) 27_566 6
Sn1 Na3 Sn1 54.01(6) 44_656 6
Sn1 Na3 Sn1 103.40(14) 10 6
Sn2 Na3 Sn1 78.58(13) 10 37_665
Sn2 Na3 Sn1 27.01(3) 6 37_665
Sn2 Na3 Sn1 119.9(3) 2 37_665
Sn3 Na3 Sn1 63.08(6) 4 37_665
Sn3 Na3 Sn1 102.568(17) 3 37_665
Sn3 Na3 Sn1 152.98(6) 2 37_665
Na2 Na3 Sn1 142.2(2) . 37_665
Na2 Na3 Sn1 38.84(9) 9 37_665
Na2 Na3 Sn1 90.43(9) 5 37_665
Na3 Na3 Sn1 142.94(10) 4 37_665
Na3 Na3 Sn1 110.24(9) 3 37_665
Na3 Na3 Sn1 83.79(11) 2 37_665
Cu2 Na3 Sn1 53.10(4) 36_566 37_665
Cu2 Na3 Sn1 129.35(12) 35_665 37_665
Cu2 Na3 Sn1 154.0(2) 32_665 37_665
Cu2 Na3 Sn1 106.26(8) 31_656 37_665
Cu2 Na3 Sn1 75.51(5) 28_656 37_665
Cu2 Na3 Sn1 29.98(4) 27_566 37_665
Sn1 Na3 Sn1 103.40(14) 44_656 37_665
Sn1 Na3 Sn1 54.01(6) 10 37_665
Sn1 Na3 Sn1 130.0(2) 6 37_665
Sn2 Na3 Sn1 27.01(3) 10 47_566
Sn2 Na3 Sn1 119.9(3) 6 47_566
Sn2 Na3 Sn1 78.58(13) 2 47_566
Sn3 Na3 Sn1 152.98(6) 4 47_566
Sn3 Na3 Sn1 63.08(6) 3 47_566
Sn3 Na3 Sn1 102.568(17) 2 47_566
Na2 Na3 Sn1 38.84(9) . 47_566
Na2 Na3 Sn1 90.43(9) 9 47_566
Na2 Na3 Sn1 142.2(2) 5 47_566
Na3 Na3 Sn1 83.79(11) 4 47_566
Na3 Na3 Sn1 142.94(10) 3 47_566
Na3 Na3 Sn1 110.24(9) 2 47_566
Cu2 Na3 Sn1 154.0(2) 36_566 47_566
Cu2 Na3 Sn1 106.26(8) 35_665 47_566
Cu2 Na3 Sn1 75.51(5) 32_665 47_566
Cu2 Na3 Sn1 29.98(4) 31_656 47_566
Cu2 Na3 Sn1 53.10(4) 28_656 47_566
Cu2 Na3 Sn1 129.35(12) 27_566 47_566
Sn1 Na3 Sn1 103.40(14) 44_656 47_566
Sn1 Na3 Sn1 130.0(2) 10 47_566
Sn1 Na3 Sn1 53.76(6) 6 47_566
Sn1 Na3 Sn1 103.40(14) 37_665 47_566
Sn2 Na3 Sn1 27.01(3) 10 2
Sn2 Na3 Sn1 78.58(13) 6 2
Sn2 Na3 Sn1 119.9(3) 2 2
Sn3 Na3 Sn1 102.568(17) 4 2
Sn3 Na3 Sn1 63.08(6) 3 2
Sn3 Na3 Sn1 152.98(6) 2 2
Na2 Na3 Sn1 90.43(9) . 2
Na2 Na3 Sn1 38.84(9) 9 2
Na2 Na3 Sn1 142.2(2) 5 2
Na3 Na3 Sn1 110.24(9) 4 2
Na3 Na3 Sn1 142.94(10) 3 2
Na3 Na3 Sn1 83.79(11) 2 2
Cu2 Na3 Sn1 106.26(8) 36_566 2
Cu2 Na3 Sn1 154.0(2) 35_665 2
Cu2 Na3 Sn1 129.35(12) 32_665 2
Cu2 Na3 Sn1 53.10(4) 31_656 2
Cu2 Na3 Sn1 29.98(4) 28_656 2
Cu2 Na3 Sn1 75.51(5) 27_566 2
Sn1 Na3 Sn1 130.0(2) 44_656 2
Sn1 Na3 Sn1 103.40(14) 10 2
Sn1 Na3 Sn1 103.40(14) 6 2
Sn1 Na3 Sn1 53.76(6) 37_665 2
Sn1 Na3 Sn1 54.01(6) 47_566 2
Sn2 Na3 Sn3 117.8(2) 10 .
Sn2 Na3 Sn3 117.8(2) 6 .
Sn2 Na3 Sn3 117.8(2) 2 .
Sn3 Na3 Sn3 58.87(19) 4 .
Sn3 Na3 Sn3 58.87(19) 3 .
Sn3 Na3 Sn3 58.87(19) 2 .
Na2 Na3 Sn3 89.1(2) . .
Na2 Na3 Sn3 89.1(2) 9 .
Na2 Na3 Sn3 89.1(2) 5 .
Na3 Na3 Sn3 35.3 4 .
Na3 Na3 Sn3 35.3 3 .
Na3 Na3 Sn3 35.3 2 .
Cu2 Na3 Sn3 87.84(15) 36_566 .
Cu2 Na3 Sn3 87.84(15) 35_665 .
Cu2 Na3 Sn3 87.84(15) 32_665 .
Cu2 Na3 Sn3 87.84(15) 31_656 .
Cu2 Na3 Sn3 87.84(15) 28_656 .
Cu2 Na3 Sn3 87.84(15) 27_566 .
Sn1 Na3 Sn3 115.02(12) 44_656 .
Sn1 Na3 Sn3 115.02(12) 10 .
Sn1 Na3 Sn3 115.02(12) 6 .
Sn1 Na3 Sn3 115.02(12) 37_665 .
Sn1 Na3 Sn3 115.02(12) 47_566 .
Sn1 Na3 Sn3 115.02(12) 2 .
Sn2 Na3 Sn2 63.72(8) 10 3
Sn2 Na3 Sn2 154.47(2) 6 3
Sn2 Na3 Sn2 102.12(4) 2 3
Sn3 Na3 Sn2 114.2(3) 4 3
Sn3 Na3 Sn2 26.90(3) 3 3
Sn3 Na3 Sn2 74.90(13) 2 3
Na2 Na3 Sn2 39.22(10) . 3
Na2 Na3 Sn2 90.45(10) 9 3
Na2 Na3 Sn2 138.2(2) 5 3
Na3 Na3 Sn2 33.46(9) 4 3
Na3 Na3 Sn2 92.49(10) 3 3
Na3 Na3 Sn2 67.52(9) 2 3
Cu2 Na3 Sn2 147.1(2) 36_566 3
Cu2 Na3 Sn2 102.97(9) 35_665 3
Cu2 Na3 Sn2 73.19(6) 32_665 3
Cu2 Na3 Sn2 29.61(4) 31_656 3
Cu2 Na3 Sn2 52.77(5) 28_656 3
Cu2 Na3 Sn2 126.21(14) 27_566 3
Sn1 Na3 Sn2 126.108(17) 44_656 3
Sn1 Na3 Sn2 176.3(2) 10 3
Sn1 Na3 Sn2 78.004(10) 6 3
Sn1 Na3 Sn2 127.671(18) 37_665 3
Sn1 Na3 Sn2 53.637(10) 47_566 3
Sn1 Na3 Sn2 79.485(13) 2 3
Sn3 Na3 Sn2 61.39(11) . 3
Sn2 Na3 Sn2 154.47(2) 10 7
Sn2 Na3 Sn2 102.12(4) 6 7
Sn2 Na3 Sn2 63.72(8) 2 7
Sn3 Na3 Sn2 74.90(13) 4 7
Sn3 Na3 Sn2 114.2(3) 3 7
Sn3 Na3 Sn2 26.90(3) 2 7
Na2 Na3 Sn2 90.45(10) . 7
Na2 Na3 Sn2 138.2(2) 9 7
Na2 Na3 Sn2 39.22(10) 5 7
Na3 Na3 Sn2 67.52(9) 4 7
Na3 Na3 Sn2 33.46(9) 3 7
Na3 Na3 Sn2 92.49(10) 2 7
Cu2 Na3 Sn2 73.19(6) 36_566 7
Cu2 Na3 Sn2 29.61(4) 35_665 7
Cu2 Na3 Sn2 52.77(5) 32_665 7
Cu2 Na3 Sn2 126.21(14) 31_656 7
Cu2 Na3 Sn2 147.1(2) 28_656 7
Cu2 Na3 Sn2 102.97(9) 27_566 7
Sn1 Na3 Sn2 53.637(10) 44_656 7
Sn1 Na3 Sn2 78.004(11) 10 7
Sn1 Na3 Sn2 79.485(13) 6 7
Sn1 Na3 Sn2 126.108(17) 37_665 7
Sn1 Na3 Sn2 127.671(18) 47_566 7
Sn1 Na3 Sn2 176.3(2) 2 7
Sn3 Na3 Sn2 61.39(11) . 7
Sn2 Na3 Sn2 98.97(14) 3 7
Sn2 Na3 Sn2 154.47(2) 10 4
Sn2 Na3 Sn2 63.72(8) 6 4
Sn2 Na3 Sn2 102.12(4) 2 4
Sn3 Na3 Sn2 26.90(3) 4 4
Sn3 Na3 Sn2 114.2(3) 3 4
Sn3 Na3 Sn2 74.90(13) 2 4
Na2 Na3 Sn2 138.2(2) . 4
Na2 Na3 Sn2 90.45(10) 9 4
Na2 Na3 Sn2 39.22(10) 5 4
Na3 Na3 Sn2 92.49(10) 4 4
Na3 Na3 Sn2 33.46(10) 3 4
Na3 Na3 Sn2 67.52(9) 2 4
Cu2 Na3 Sn2 29.61(4) 36_566 4
Cu2 Na3 Sn2 73.19(6) 35_665 4
Cu2 Na3 Sn2 102.97(9) 32_665 4
Cu2 Na3 Sn2 147.1(2) 31_656 4
Cu2 Na3 Sn2 126.21(14) 28_656 4
Cu2 Na3 Sn2 52.77(5) 27_566 4
Sn1 Na3 Sn2 78.004(11) 44_656 4
Sn1 Na3 Sn2 53.637(10) 10 4
Sn1 Na3 Sn2 126.108(17) 6 4
Sn1 Na3 Sn2 79.485(13) 37_665 4
Sn1 Na3 Sn2 176.3(2) 47_566 4
Sn1 Na3 Sn2 127.671(18) 2 4
Sn3 Na3 Sn2 61.39(11) . 4
Sn2 Na3 Sn2 122.7(2) 3 4
Sn2 Na3 Sn2 50.41(6) 7 4
Sn2 Na3 Sn2 102.12(4) 10 12
Sn2 Na3 Sn2 154.47(2) 6 12
Sn2 Na3 Sn2 63.72(8) 2 12
Sn3 Na3 Sn2 114.2(3) 4 12
Sn3 Na3 Sn2 74.90(13) 3 12
Sn3 Na3 Sn2 26.90(3) 2 12
Na2 Na3 Sn2 39.22(10) . 12
Na2 Na3 Sn2 138.2(2) 9 12
Na2 Na3 Sn2 90.45(10) 5 12
Na3 Na3 Sn2 33.46(9) 4 12
Na3 Na3 Sn2 67.52(9) 3 12
Na3 Na3 Sn2 92.49(10) 2 12
Cu2 Na3 Sn2 126.21(14) 36_566 12
Cu2 Na3 Sn2 52.77(5) 35_665 12
Cu2 Na3 Sn2 29.61(4) 32_665 12
Cu2 Na3 Sn2 73.19(6) 31_656 12
Cu2 Na3 Sn2 102.97(9) 28_656 12
Cu2 Na3 Sn2 147.1(2) 27_566 12
Sn1 Na3 Sn2 79.485(13) 44_656 12
Sn1 Na3 Sn2 127.671(18) 10 12
Sn1 Na3 Sn2 53.637(10) 6 12
Sn1 Na3 Sn2 176.3(2) 37_665 12
Sn1 Na3 Sn2 78.004(11) 47_566 12
Sn1 Na3 Sn2 126.108(17) 2 12
Sn3 Na3 Sn2 61.39(11) . 12
Sn2 Na3 Sn2 50.41(6) 3 12
Sn2 Na3 Sn2 53.73(6) 7 12
Sn2 Na3 Sn2 98.97(14) 4 12
Sn2 Na3 Sn2 102.12(4) 10 11
Sn2 Na3 Sn2 63.72(8) 6 11
Sn2 Na3 Sn2 154.47(2) 2 11
Sn3 Na3 Sn2 26.90(3) 4 11
Sn3 Na3 Sn2 74.90(13) 3 11
Sn3 Na3 Sn2 114.2(3) 2 11
Na2 Na3 Sn2 138.2(2) . 11
Na2 Na3 Sn2 39.22(10) 9 11
Na2 Na3 Sn2 90.45(10) 5 11
Na3 Na3 Sn2 92.49(10) 4 11
Na3 Na3 Sn2 67.52(9) 3 11
Na3 Na3 Sn2 33.46(9) 2 11
Cu2 Na3 Sn2 52.77(5) 36_566 11
Cu2 Na3 Sn2 126.21(14) 35_665 11
Cu2 Na3 Sn2 147.1(2) 32_665 11
Cu2 Na3 Sn2 102.97(9) 31_656 11
Cu2 Na3 Sn2 73.19(6) 28_656 11
Cu2 Na3 Sn2 29.61(4) 27_566 11
Sn1 Na3 Sn2 127.671(18) 44_656 11
Sn1 Na3 Sn2 79.485(13) 10 11
Sn1 Na3 Sn2 176.3(2) 6 11
Sn1 Na3 Sn2 53.637(10) 37_665 11
Sn1 Na3 Sn2 126.108(17) 47_566 11
Sn1 Na3 Sn2 78.004(11) 2 11
Sn3 Na3 Sn2 61.39(11) . 11
Sn2 Na3 Sn2 98.97(14) 3 11
Sn2 Na3 Sn2 98.97(14) 7 11
Sn2 Na3 Sn2 53.73(6) 4 11
Sn2 Na3 Sn2 122.7(2) 12 11
Sn1 Na4 Sn1 53.02(2) 22_465 31_566
Sn1 Na4 Sn1 158.16(2) 22_465 24_666
Sn1 Na4 Sn1 106.895(9) 31_566 24_666
Sn1 Na4 Sn1 106.895(10) 22_465 29_666
Sn1 Na4 Sn1 158.16(2) 31_566 29_666
Sn1 Na4 Sn1 91.16(2) 24_666 29_666
Sn1 Na4 Sn1 91.16(2) 22_465 32_566
Sn1 Na4 Sn1 114.76(2) 31_566 32_566
Sn1 Na4 Sn1 106.895(9) 24_666 32_566
Sn1 Na4 Sn1 69.70(2) 29_666 32_566
Sn1 Na4 Sn1 114.76(2) 22_465 21_456
Sn1 Na4 Sn1 91.16(2) 31_566 21_456
Sn1 Na4 Sn1 69.70(2) 24_666 21_456
Sn1 Na4 Sn1 106.895(9) 29_666 21_456
Sn1 Na4 Sn1 53.02(2) 32_566 21_456
Sn1 Na4 Sn1 106.895(9) 22_465 30_666
Sn1 Na4 Sn1 69.70(2) 31_566 30_666
Sn1 Na4 Sn1 53.02(2) 24_666 30_666
Sn1 Na4 Sn1 114.76(2) 29_666 30_666
Sn1 Na4 Sn1 158.16(2) 32_566 30_666
Sn1 Na4 Sn1 106.895(9) 21_456 30_666
Sn1 Na4 Sn1 69.70(2) 22_465 23_655
Sn1 Na4 Sn1 106.895(9) 31_566 23_655
Sn1 Na4 Sn1 114.76(2) 24_666 23_655
Sn1 Na4 Sn1 53.02(2) 29_666 23_655
Sn1 Na4 Sn1 106.895(9) 32_566 23_655
Sn1 Na4 Sn1 158.16(2) 21_456 23_655
Sn1 Na4 Sn1 91.16(2) 30_666 23_655
Sn1 Na4 Na1 147.96(6) 22_465 29_666
Sn1 Na4 Na1 147.96(6) 31_566 29_666
Sn1 Na4 Na1 53.60(5) 24_666 29_666
Sn1 Na4 Na1 53.60(5) 29_666 29_666
Sn1 Na4 Na1 59.46(9) 32_566 29_666
Sn1 Na4 Na1 59.46(9) 21_456 29_666
Sn1 Na4 Na1 104.71(7) 30_666 29_666
Sn1 Na4 Na1 104.71(7) 23_655 29_666
Sn1 Na4 Na1 59.46(9) 22_465 30_666
Sn1 Na4 Na1 59.46(9) 31_566 30_666
Sn1 Na4 Na1 104.71(7) 24_666 30_666
Sn1 Na4 Na1 104.71(7) 29_666 30_666
Sn1 Na4 Na1 147.96(6) 32_566 30_666
Sn1 Na4 Na1 147.96(6) 21_456 30_666
Sn1 Na4 Na1 53.60(5) 30_666 30_666
Sn1 Na4 Na1 53.60(5) 23_655 30_666
Na1 Na4 Na1 143.3(2) 29_666 30_666
Sn1 Na4 Na1 53.60(5) 22_465 32_566
Sn1 Na4 Na1 104.71(7) 31_566 32_566
Sn1 Na4 Na1 147.96(6) 24_666 32_566
Sn1 Na4 Na1 59.46(9) 29_666 32_566
Sn1 Na4 Na1 53.60(5) 32_566 32_566
Sn1 Na4 Na1 104.71(7) 21_456 32_566
Sn1 Na4 Na1 147.96(6) 30_666 32_566
Sn1 Na4 Na1 59.46(9) 23_655 32_566
Na1 Na4 Na1 95.69(6) 29_666 32_566
Na1 Na4 Na1 95.69(6) 30_666 32_566
Sn1 Na4 Na1 104.71(7) 22_465 31_566
Sn1 Na4 Na1 53.60(5) 31_566 31_566
Sn1 Na4 Na1 59.46(9) 24_666 31_566
Sn1 Na4 Na1 147.96(6) 29_666 31_566
Sn1 Na4 Na1 104.71(7) 32_566 31_566
Sn1 Na4 Na1 53.60(5) 21_456 31_566
Sn1 Na4 Na1 59.46(9) 30_666 31_566
Sn1 Na4 Na1 147.96(6) 23_655 31_566
Na1 Na4 Na1 95.69(6) 29_666 31_566
Na1 Na4 Na1 95.69(6) 30_666 31_566
Na1 Na4 Na1 143.3(2) 32_566 31_566
Sn1 Na4 Na2 57.378(10) 22_465 26_566
Sn1 Na4 Na2 57.378(10) 31_566 26_566
Sn1 Na4 Na2 122.622(10) 24_666 26_566
Sn1 Na4 Na2 122.622(10) 29_666 26_566
Sn1 Na4 Na2 57.378(10) 32_566 26_566
Sn1 Na4 Na2 57.378(10) 21_456 26_566
Sn1 Na4 Na2 122.622(10) 30_666 26_566
Sn1 Na4 Na2 122.622(10) 23_655 26_566
Na1 Na4 Na2 108.35(11) 29_666 26_566
Na1 Na4 Na2 108.35(11) 30_666 26_566
Na1 Na4 Na2 71.65(11) 32_566 26_566
Na1 Na4 Na2 71.65(11) 31_566 26_566
Sn1 Na4 Na2 122.622(10) 22_465 25_666
Sn1 Na4 Na2 122.622(10) 31_566 25_666
Sn1 Na4 Na2 57.378(10) 24_666 25_666
Sn1 Na4 Na2 57.378(10) 29_666 25_666
Sn1 Na4 Na2 122.622(10) 32_566 25_666
Sn1 Na4 Na2 122.622(10) 21_456 25_666
Sn1 Na4 Na2 57.378(10) 30_666 25_666
Sn1 Na4 Na2 57.378(10) 23_655 25_666
Na1 Na4 Na2 71.65(11) 29_666 25_666
Na1 Na4 Na2 71.65(11) 30_666 25_666
Na1 Na4 Na2 108.35(11) 32_566 25_666
Na1 Na4 Na2 108.35(11) 31_566 25_666
Na2 Na4 Na2 180.0 26_566 25_666
Sn1 Na4 Sn1 26.671(14) 22_465 10
Sn1 Na4 Sn1 59.555(13) 31_566 10
Sn1 Na4 Sn1 140.375(10) 24_666 10
Sn1 Na4 Sn1 98.695(9) 29_666 10
Sn1 Na4 Sn1 112.541(6) 32_566 10
Sn1 Na4 Sn1 140.375(10) 21_456 10
Sn1 Na4 Sn1 88.407(14) 30_666 10
Sn1 Na4 Sn1 49.694(14) 23_655 10
Na1 Na4 Sn1 152.19(4) 29_666 10
Na1 Na4 Sn1 35.66(7) 30_666 10
Na1 Na4 Sn1 63.426(7) 32_566 10
Na1 Na4 Sn1 112.04(3) 31_566 10
Na2 Na4 Sn1 83.430(6) 26_566 10
Na2 Na4 Sn1 96.570(6) 25_666 10
Sn1 Na4 Sn1 59.555(13) 22_465 37_665
Sn1 Na4 Sn1 26.671(14) 31_566 37_665
Sn1 Na4 Sn1 98.695(9) 24_666 37_665
Sn1 Na4 Sn1 140.375(10) 29_666 37_665
Sn1 Na4 Sn1 140.375(10) 32_566 37_665
Sn1 Na4 Sn1 112.541(6) 21_456 37_665
Sn1 Na4 Sn1 49.694(14) 30_666 37_665
Sn1 Na4 Sn1 88.407(14) 23_655 37_665
Na1 Na4 Sn1 152.19(4) 29_666 37_665
Na1 Na4 Sn1 35.66(7) 30_666 37_665
Na1 Na4 Sn1 112.04(3) 32_566 37_665
Na1 Na4 Sn1 63.426(7) 31_566 37_665
Na2 Na4 Sn1 83.430(6) 26_566 37_665
Na2 Na4 Sn1 96.570(6) 25_666 37_665
Sn1 Na4 Sn1 51.364(12) 10 37_665
Sn1 Na4 Sn1 140.375(10) 22_465 12_566
Sn1 Na4 Sn1 112.541(6) 31_566 12_566
Sn1 Na4 Sn1 49.694(14) 24_666 12_566
Sn1 Na4 Sn1 88.407(14) 29_666 12_566
Sn1 Na4 Sn1 59.555(13) 32_566 12_566
Sn1 Na4 Sn1 26.671(14) 21_456 12_566
Sn1 Na4 Sn1 98.695(9) 30_666 12_566
Sn1 Na4 Sn1 140.375(10) 23_655 12_566
Na1 Na4 Sn1 35.66(7) 29_666 12_566
Na1 Na4 Sn1 152.19(4) 30_666 12_566
Na1 Na4 Sn1 112.04(3) 32_566 12_566
Na1 Na4 Sn1 63.426(7) 31_566 12_566
Na2 Na4 Sn1 83.430(6) 26_566 12_566
Na2 Na4 Sn1 96.570(6) 25_666 12_566
Sn1 Na4 Sn1 166.860(12) 10 12_566
Sn1 Na4 Sn1 126.740(12) 37_665 12_566
Sn1 Na4 Sn1 112.541(6) 22_465 39_667
Sn1 Na4 Sn1 140.375(10) 31_566 39_667
Sn1 Na4 Sn1 88.407(14) 24_666 39_667
Sn1 Na4 Sn1 49.694(14) 29_666 39_667
Sn1 Na4 Sn1 26.671(14) 32_566 39_667
Sn1 Na4 Sn1 59.555(13) 21_456 39_667
Sn1 Na4 Sn1 140.375(10) 30_666 39_667
Sn1 Na4 Sn1 98.695(9) 23_655 39_667
Na1 Na4 Sn1 35.66(7) 29_666 39_667
Na1 Na4 Sn1 152.19(4) 30_666 39_667
Na1 Na4 Sn1 63.426(7) 32_566 39_667
Na1 Na4 Sn1 112.04(3) 31_566 39_667
Na2 Na4 Sn1 83.430(6) 26_566 39_667
Na2 Na4 Sn1 96.570(6) 25_666 39_667
Sn1 Na4 Sn1 126.740(12) 10 39_667
Sn1 Na4 Sn1 166.860(12) 37_665 39_667
Sn1 Na4 Sn1 51.364(12) 12_566 39_667
Sn1 Na4 Sn1 140.375(10) 22_465 9_556
Sn1 Na4 Sn1 88.407(14) 31_566 9_556
Sn1 Na4 Sn1 26.671(14) 24_666 9_556
Sn1 Na4 Sn1 112.541(6) 29_666 9_556
Sn1 Na4 Sn1 98.695(9) 32_566 9_556
Sn1 Na4 Sn1 49.694(14) 21_456 9_556
Sn1 Na4 Sn1 59.555(13) 30_666 9_556
Sn1 Na4 Sn1 140.375(10) 23_655 9_556
Na1 Na4 Sn1 63.426(7) 29_666 9_556
Na1 Na4 Sn1 112.04(3) 30_666 9_556
Na1 Na4 Sn1 152.19(4) 32_566 9_556
Na1 Na4 Sn1 35.66(7) 31_566 9_556
Na2 Na4 Sn1 96.570(6) 26_566 9_556
Na2 Na4 Sn1 83.430(6) 25_666 9_556
Sn1 Na4 Sn1 141.989(12) 10 9_556
Sn1 Na4 Sn1 90.750(1) 37_665 9_556
Sn1 Na4 Sn1 40.385(12) 12_566 9_556
Sn1 Na4 Sn1 90.750(1) 39_667 9_556
Sn1 Na4 Sn1 88.407(14) 22_465 38_565
Sn1 Na4 Sn1 140.375(10) 31_566 38_565
Sn1 Na4 Sn1 112.541(6) 24_666 38_565
Sn1 Na4 Sn1 26.671(14) 29_666 38_565
Sn1 Na4 Sn1 49.694(14) 32_566 38_565
Sn1 Na4 Sn1 98.695(9) 21_456 38_565
Sn1 Na4 Sn1 140.375(10) 30_666 38_565
Sn1 Na4 Sn1 59.555(13) 23_655 38_565
Na1 Na4 Sn1 63.426(7) 29_666 38_565
Na1 Na4 Sn1 112.04(3) 30_666 38_565
Na1 Na4 Sn1 35.66(7) 32_566 38_565
Na1 Na4 Sn1 152.19(4) 31_566 38_565
Na2 Na4 Sn1 96.570(6) 26_566 38_565
Na2 Na4 Sn1 83.430(6) 25_666 38_565
Sn1 Na4 Sn1 90.750(1) 10 38_565
Sn1 Na4 Sn1 141.989(12) 37_665 38_565
Sn1 Na4 Sn1 90.750(1) 12_566 38_565
Sn1 Na4 Sn1 40.385(12) 39_667 38_565
Sn1 Na4 Sn1 126.740(12) 9_556 38_565
Sn1 Na4 Sn1 98.695(9) 22_465 40_567
Sn1 Na4 Sn1 49.694(14) 31_566 40_567
Sn1 Na4 Sn1 59.555(13) 24_666 40_567
Sn1 Na4 Sn1 140.375(10) 29_666 40_567
Sn1 Na4 Sn1 140.375(10) 32_566 40_567
Sn1 Na4 Sn1 88.407(14) 21_456 40_567
Sn1 Na4 Sn1 26.671(14) 30_666 40_567
Sn1 Na4 Sn1 112.541(6) 23_655 40_567
Na1 Na4 Sn1 112.04(3) 29_666 40_567
Na1 Na4 Sn1 63.426(7) 30_666 40_567
Na1 Na4 Sn1 152.19(4) 32_566 40_567
Na1 Na4 Sn1 35.66(7) 31_566 40_567
Na2 Na4 Sn1 96.570(6) 26_566 40_567
Na2 Na4 Sn1 83.430(6) 25_666 40_567
Sn1 Na4 Sn1 90.750(1) 10 40_567
Sn1 Na4 Sn1 40.385(12) 37_665 40_567
Sn1 Na4 Sn1 90.750(1) 12_566 40_567
Sn1 Na4 Sn1 141.989(12) 39_667 40_567
Sn1 Na4 Sn1 51.364(12) 9_556 40_567
Sn1 Na4 Sn1 166.860(12) 38_565 40_567
Sn1 Na4 Sn1 49.694(14) 22_465 11_565
Sn1 Na4 Sn1 98.695(9) 31_566 11_565
Sn1 Na4 Sn1 140.375(10) 24_666 11_565
Sn1 Na4 Sn1 59.555(13) 29_666 11_565
Sn1 Na4 Sn1 88.407(14) 32_566 11_565
Sn1 Na4 Sn1 140.375(10) 21_456 11_565
Sn1 Na4 Sn1 112.541(6) 30_666 11_565
Sn1 Na4 Sn1 26.671(14) 23_655 11_565
Na1 Na4 Sn1 112.04(3) 29_666 11_565
Na1 Na4 Sn1 63.426(7) 30_666 11_565
Na1 Na4 Sn1 35.66(7) 32_566 11_565
Na1 Na4 Sn1 152.19(4) 31_566 11_565
Na2 Na4 Sn1 96.570(6) 26_566 11_565
Na2 Na4 Sn1 83.430(6) 25_666 11_565
Sn1 Na4 Sn1 40.385(12) 10 11_565
Sn1 Na4 Sn1 90.750(1) 37_665 11_565
Sn1 Na4 Sn1 141.989(12) 12_566 11_565
Sn1 Na4 Sn1 90.750(1) 39_667 11_565
Sn1 Na4 Sn1 166.860(12) 9_556 11_565
Sn1 Na4 Sn1 51.364(12) 38_565 11_565
Sn1 Na4 Sn1 126.740(12) 40_567 11_565
Sn1 Na4 Sn2 124.150(13) 22_465 27_666
Sn1 Na4 Sn2 157.291(13) 31_566 27_666
Sn1 Na4 Sn2 70.244(13) 24_666 27_666
Sn1 Na4 Sn2 23.672(13) 29_666 27_666
Sn1 Na4 Sn2 87.031(13) 32_566 27_666
Sn1 Na4 Sn2 108.019(13) 21_456 27_666
Sn1 Na4 Sn2 92.589(13) 30_666 27_666
Sn1 Na4 Sn2 57.814(13) 23_655 27_666
Na1 Na4 Sn2 48.58(9) 29_666 27_666
Na1 Na4 Sn2 98.81(10) 30_666 27_666
Na1 Na4 Sn2 82.55(10) 32_566 27_666
Na1 Na4 Sn2 129.66(9) 31_566 27_666
Na2 Na4 Sn2 143.857(8) 26_566 27_666
Na2 Na4 Sn2 36.143(8) 25_666 27_666
Sn1 Na4 Sn2 107.505(10) 10 27_666
Sn1 Na4 Sn2 130.648(10) 37_665 27_666
Sn1 Na4 Sn2 83.339(10) 12_566 27_666
Sn1 Na4 Sn2 62.186(10) 39_667 27_666
Sn1 Na4 Sn2 94.772(10) 9_556 27_666
Sn1 Na4 Sn2 50.207(10) 38_565 27_666
Sn1 Na4 Sn2 117.079(10) 40_567 27_666
Sn1 Na4 Sn2 74.456(10) 11_565 27_666
Sn1 Na4 Sn2 157.291(13) 22_465 36_666
Sn1 Na4 Sn2 124.150(13) 31_566 36_666
Sn1 Na4 Sn2 23.672(13) 24_666 36_666
Sn1 Na4 Sn2 70.244(13) 29_666 36_666
Sn1 Na4 Sn2 108.019(13) 32_566 36_666
Sn1 Na4 Sn2 87.031(13) 21_456 36_666
Sn1 Na4 Sn2 57.814(13) 30_666 36_666
Sn1 Na4 Sn2 92.589(13) 23_655 36_666
Na1 Na4 Sn2 48.58(9) 29_666 36_666
Na1 Na4 Sn2 98.81(10) 30_666 36_666
Na1 Na4 Sn2 129.66(9) 32_566 36_666
Na1 Na4 Sn2 82.55(10) 31_566 36_666
Na2 Na4 Sn2 143.857(8) 26_566 36_666
Na2 Na4 Sn2 36.143(8) 25_666 36_666
Sn1 Na4 Sn2 130.648(10) 10 36_666
Sn1 Na4 Sn2 107.505(10) 37_665 36_666
Sn1 Na4 Sn2 62.186(10) 12_566 36_666
Sn1 Na4 Sn2 83.339(10) 39_667 36_666
Sn1 Na4 Sn2 50.207(10) 9_556 36_666
Sn1 Na4 Sn2 94.772(10) 38_565 36_666
Sn1 Na4 Sn2 74.456(10) 40_567 36_666
Sn1 Na4 Sn2 117.079(10) 11_565 36_666
Sn2 Na4 Sn2 47.721(16) 27_666 36_666
Sn1 Na4 Sn2 23.672(13) 22_465 35_566
Sn1 Na4 Sn2 57.814(13) 31_566 35_566
Sn1 Na4 Sn2 157.291(13) 24_666 35_566
Sn1 Na4 Sn2 108.019(13) 29_666 35_566
Sn1 Na4 Sn2 70.244(13) 32_566 35_566
Sn1 Na4 Sn2 92.589(13) 21_456 35_566
Sn1 Na4 Sn2 124.150(13) 30_666 35_566
Sn1 Na4 Sn2 87.031(13) 23_655 35_566
Na1 Na4 Sn2 129.66(9) 29_666 35_566
Na1 Na4 Sn2 82.55(10) 30_666 35_566
Na1 Na4 Sn2 48.58(9) 32_566 35_566
Na1 Na4 Sn2 98.81(10) 31_566 35_566
Na2 Na4 Sn2 36.143(8) 26_566 35_566
Na2 Na4 Sn2 143.857(8) 25_666 35_566
Sn1 Na4 Sn2 50.207(10) 10 35_566
Sn1 Na4 Sn2 74.456(10) 37_665 35_566
Sn1 Na4 Sn2 117.079(10) 12_566 35_566
Sn1 Na4 Sn2 94.772(10) 39_667 35_566
Sn1 Na4 Sn2 130.648(10) 9_556 35_566
Sn1 Na4 Sn2 83.339(10) 38_565 35_566
Sn1 Na4 Sn2 107.505(10) 40_567 35_566
Sn1 Na4 Sn2 62.186(10) 11_565 35_566
Sn2 Na4 Sn2 130.702(10) 27_666 35_566
Sn2 Na4 Sn2 177.997(17) 36_666 35_566
Sn1 Na4 Sn2 57.814(13) 22_465 28_566
Sn1 Na4 Sn2 23.672(13) 31_566 28_566
Sn1 Na4 Sn2 108.019(13) 24_666 28_566
Sn1 Na4 Sn2 157.291(13) 29_666 28_566
Sn1 Na4 Sn2 92.589(13) 32_566 28_566
Sn1 Na4 Sn2 70.244(13) 21_456 28_566
Sn1 Na4 Sn2 87.031(13) 30_666 28_566
Sn1 Na4 Sn2 124.149(13) 23_655 28_566
Na1 Na4 Sn2 129.66(9) 29_666 28_566
Na1 Na4 Sn2 82.55(10) 30_666 28_566
Na1 Na4 Sn2 98.81(10) 32_566 28_566
Na1 Na4 Sn2 48.58(9) 31_566 28_566
Na2 Na4 Sn2 36.143(8) 26_566 28_566
Na2 Na4 Sn2 143.857(8) 25_666 28_566
Sn1 Na4 Sn2 74.456(10) 10 28_566
Sn1 Na4 Sn2 50.207(10) 37_665 28_566
Sn1 Na4 Sn2 94.772(10) 12_566 28_566
Sn1 Na4 Sn2 117.079(10) 39_667 28_566
Sn1 Na4 Sn2 83.339(10) 9_556 28_566
Sn1 Na4 Sn2 130.648(10) 38_565 28_566
Sn1 Na4 Sn2 62.186(10) 40_567 28_566
Sn1 Na4 Sn2 107.505(10) 11_565 28_566
Sn2 Na4 Sn2 177.997(16) 27_666 28_566
Sn2 Na4 Sn2 130.702(10) 36_666 28_566
Sn2 Na4 Sn2 50.838(17) 35_566 28_566
Sn1 Na4 Sn2 70.244(13) 22_465 25_566
Sn1 Na4 Sn2 92.589(13) 31_566 25_566
Sn1 Na4 Sn2 124.150(13) 24_666 25_566
Sn1 Na4 Sn2 87.031(13) 29_666 25_566
Sn1 Na4 Sn2 23.672(13) 32_566 25_566
Sn1 Na4 Sn2 57.814(13) 21_456 25_566
Sn1 Na4 Sn2 157.291(13) 30_666 25_566
Sn1 Na4 Sn2 108.019(13) 23_655 25_566
Na1 Na4 Sn2 82.55(10) 29_666 25_566
Na1 Na4 Sn2 129.66(9) 30_666 25_566
Na1 Na4 Sn2 48.58(9) 32_566 25_566
Na1 Na4 Sn2 98.81(10) 31_566 25_566
Na2 Na4 Sn2 36.143(8) 26_566 25_566
Na2 Na4 Sn2 143.857(8) 25_666 25_566
Sn1 Na4 Sn2 94.772(10) 10 25_566
Sn1 Na4 Sn2 117.079(10) 37_665 25_566
Sn1 Na4 Sn2 74.456(10) 12_566 25_566
Sn1 Na4 Sn2 50.207(10) 39_667 25_566
Sn1 Na4 Sn2 107.505(10) 9_556 25_566
Sn1 Na4 Sn2 62.186(10) 38_565 25_566
Sn1 Na4 Sn2 130.648(10) 40_567 25_566
Sn1 Na4 Sn2 83.339(10) 11_565 25_566
Sn2 Na4 Sn2 107.750(16) 27_666 25_566
Sn2 Na4 Sn2 130.702(10) 36_666 25_566
Sn2 Na4 Sn2 47.721(16) 35_566 25_566
Sn2 Na4 Sn2 72.287(16) 28_566 25_566
Sn1 Na4 Sn2 108.019(13) 22_465 26_666
Sn1 Na4 Sn2 87.031(13) 31_566 26_666
Sn1 Na4 Sn2 57.814(13) 24_666 26_666
Sn1 Na4 Sn2 92.589(13) 29_666 26_666
Sn1 Na4 Sn2 157.291(13) 32_566 26_666
Sn1 Na4 Sn2 124.150(13) 21_456 26_666
Sn1 Na4 Sn2 23.672(13) 30_666 26_666
Sn1 Na4 Sn2 70.244(13) 23_655 26_666
Na1 Na4 Sn2 98.81(10) 29_666 26_666
Na1 Na4 Sn2 48.58(9) 30_666 26_666
Na1 Na4 Sn2 129.66(9) 32_566 26_666
Na1 Na4 Sn2 82.55(10) 31_566 26_666
Na2 Na4 Sn2 143.857(8) 26_566 26_666
Na2 Na4 Sn2 36.143(8) 25_666 26_666
Sn1 Na4 Sn2 83.339(10) 10 26_666
Sn1 Na4 Sn2 62.186(10) 37_665 26_666
Sn1 Na4 Sn2 107.505(10) 12_566 26_666
Sn1 Na4 Sn2 130.648(10) 39_667 26_666
Sn1 Na4 Sn2 74.456(10) 9_556 26_666
Sn1 Na4 Sn2 117.079(10) 38_565 26_666
Sn1 Na4 Sn2 50.207(10) 40_567 26_666
Sn1 Na4 Sn2 94.772(10) 11_565 26_666
Sn2 Na4 Sn2 72.287(16) 27_666 26_666
Sn2 Na4 Sn2 50.838(17) 36_666 26_666
Sn2 Na4 Sn2 130.702(10) 35_566 26_666
Sn2 Na4 Sn2 107.750(16) 28_566 26_666
Sn2 Na4 Sn2 177.997(16) 25_566 26_666
Sn1 Na4 Sn2 92.589(13) 22_465 33_566
Sn1 Na4 Sn2 70.244(13) 31_566 33_566
Sn1 Na4 Sn2 87.031(13) 24_666 33_566
Sn1 Na4 Sn2 124.150(13) 29_666 33_566
Sn1 Na4 Sn2 57.814(13) 32_566 33_566
Sn1 Na4 Sn2 23.672(13) 21_456 33_566
Sn1 Na4 Sn2 108.019(13) 30_666 33_566
Sn1 Na4 Sn2 157.291(13) 23_655 33_566
Na1 Na4 Sn2 82.55(10) 29_666 33_566
Na1 Na4 Sn2 129.66(9) 30_666 33_566
Na1 Na4 Sn2 98.81(10) 32_566 33_566
Na1 Na4 Sn2 48.58(9) 31_566 33_566
Na2 Na4 Sn2 36.143(8) 26_566 33_566
Na2 Na4 Sn2 143.857(8) 25_666 33_566
Sn1 Na4 Sn2 117.079(10) 10 33_566
Sn1 Na4 Sn2 94.772(10) 37_665 33_566
Sn1 Na4 Sn2 50.207(10) 12_566 33_566
Sn1 Na4 Sn2 74.456(10) 39_667 33_566
Sn1 Na4 Sn2 62.186(10) 9_556 33_566
Sn1 Na4 Sn2 107.505(10) 38_565 33_566
Sn1 Na4 Sn2 83.339(10) 40_567 33_566
Sn1 Na4 Sn2 130.648(10) 11_565 33_566
Sn2 Na4 Sn2 130.702(10) 27_666 33_566
Sn2 Na4 Sn2 107.750(16) 36_666 33_566
Sn2 Na4 Sn2 72.287(16) 35_566 33_566
Sn2 Na4 Sn2 47.721(16) 28_566 33_566
Sn2 Na4 Sn2 50.838(17) 25_566 33_566
Sn2 Na4 Sn2 130.702(10) 26_666 33_566
Sn1 Na4 Sn2 87.031(13) 22_465 34_666
Sn1 Na4 Sn2 108.019(13) 31_566 34_666
Sn1 Na4 Sn2 92.589(13) 24_666 34_666
Sn1 Na4 Sn2 57.814(13) 29_666 34_666
Sn1 Na4 Sn2 124.150(13) 32_566 34_666
Sn1 Na4 Sn2 157.291(13) 21_456 34_666
Sn1 Na4 Sn2 70.244(13) 30_666 34_666
Sn1 Na4 Sn2 23.672(13) 23_655 34_666
Na1 Na4 Sn2 98.81(10) 29_666 34_666
Na1 Na4 Sn2 48.58(9) 30_666 34_666
Na1 Na4 Sn2 82.55(10) 32_566 34_666
Na1 Na4 Sn2 129.66(9) 31_566 34_666
Na2 Na4 Sn2 143.857(8) 26_566 34_666
Na2 Na4 Sn2 36.143(8) 25_666 34_666
Sn1 Na4 Sn2 62.186(10) 10 34_666
Sn1 Na4 Sn2 83.339(10) 37_665 34_666
Sn1 Na4 Sn2 130.648(10) 12_566 34_666
Sn1 Na4 Sn2 107.505(10) 39_667 34_666
Sn1 Na4 Sn2 117.079(10) 9_556 34_666
Sn1 Na4 Sn2 74.456(10) 38_565 34_666
Sn1 Na4 Sn2 94.772(10) 40_567 34_666
Sn1 Na4 Sn2 50.207(10) 11_565 34_666
Sn2 Na4 Sn2 50.838(17) 27_666 34_666
Sn2 Na4 Sn2 72.287(16) 36_666 34_666
Sn2 Na4 Sn2 107.750(16) 35_566 34_666
Sn2 Na4 Sn2 130.702(10) 28_566 34_666
Sn2 Na4 Sn2 130.702(10) 25_566 34_666
Sn2 Na4 Sn2 47.721(16) 26_666 34_666
Sn2 Na4 Sn2 177.997(17) 33_566 34_666

loop_
_geom_bond_atom_site_label_1
_geom_bond_atom_site_label_2
_geom_bond_distance
_geom_bond_site_symmetry_2
Sn1 Cu2 2.7639(14) 27_566
Sn1 Cu1 2.7668(13) 27_566
Sn1 Cu1 2.7718(9) 12
Sn1 Sn2 3.0827(8) 11
Sn1 Sn1 3.0957(12) 19_566
Sn1 Sn1 3.1255(12) 37_665
Sn1 Na1 3.231(4) .
Sn1 Na4 3.5010(6) 33_666
Sn1 Na2 3.528(5) 9
Sn1 Na1 3.539(5) 35_556
Sn1 Na1 3.553(7) 4_556
Sn1 Sn1 4.0010(12) 4_556
Sn1 Sn1 5.0012(12) 38
Sn2 Cu1 2.7480(16) 2
Sn2 Cu2 2.7960(9) 34
Sn2 Cu2 2.7960(9) 30
Sn2 Sn1 3.0827(8) 42_566
Sn2 Sn1 3.0827(8) 8
Sn2 Sn3 3.1331(10) .
Sn2 Na3 3.141(6) 2
Sn2 Na1 3.484(6) 25_556
Sn2 Na2 3.644(3) 6
Sn2 Na2 3.644(3) 2
Sn2 Sn2 4.8137(14) 11
Sn2 Sn2 4.8137(14) 8
Sn3 Cu2 2.7178(19) 34
Sn3 Cu2 2.7178(19) 30
Sn3 Cu2 2.7178(19) 26
Sn3 Sn2 3.1332(10) 9
Sn3 Sn2 3.1332(10) 5
Sn3 Na3 3.229(6) 4
Sn3 Na3 3.229(6) 3
Sn3 Na3 3.229(6) 2
Sn3 Na2 3.681(7) 10
Sn3 Na2 3.681(7) 6
Sn3 Na2 3.681(7) 2
Sn3 Sn3 4.788(2) 4
Sn3 Sn3 4.788(2) 3
Sn3 Sn3 4.788(2) 2
Sn4 Cu2 2.6305(14) 34
Sn4 Cu2 2.6305(14) 10
Sn4 Cu2 2.6305(14) 30
Sn4 Cu2 2.6305(14) 6
Sn4 Cu2 2.6305(14) 26
Sn4 Cu2 2.6305(14) 2
Sn4 Cu1 2.6312(15) 34
Sn4 Cu1 2.6312(15) 10
Sn4 Cu1 2.6312(15) 30
Sn4 Cu1 2.6312(15) 6
Sn4 Cu1 2.6312(15) 26
Sn4 Cu1 2.6312(15) 2
Cu1 Sn4 2.6312(15) 2
Cu1 Cu2 2.742(2) .
Cu1 Sn2 2.7480(16) 2
Cu1 Cu1 2.7619(17) 35_665
Cu1 Cu1 2.7619(17) 32_665
Cu1 Sn1 2.7668(13) 16_654
Cu1 Sn1 2.7668(13) 27_665
Cu1 Cu2 2.7675(15) 35_665
Cu1 Cu2 2.7675(15) 32_665
Cu1 Sn1 2.7718(9) 6
Cu1 Sn1 2.7718(9) 44_656
Cu1 Na1 3.196(7) 26_666
Cu2 Sn4 2.6305(14) 2
Cu2 Sn3 2.7178(19) 26_665
Cu2 Sn1 2.7639(14) 27_665
Cu2 Sn1 2.7639(14) 16_654
Cu2 Cu1 2.7675(15) 35_665
Cu2 Cu1 2.7675(15) 32_665
Cu2 Cu2 2.792(3) 11
Cu2 Cu2 2.792(3) 8
Cu2 Sn2 2.7961(9) 31_665
Cu2 Sn2 2.7961(9) 36_665
Cu2 Na2 3.2572(16) 34_665
Na1 Cu1 3.197(7) 26_556
Na1 Sn1 3.231(4) 38
Na1 Sn2 3.484(6) 25_556
Na1 Sn1 3.539(5) 18_545
Na1 Sn1 3.539(5) 32_556
Na1 Sn1 3.553(7) 4_556
Na1 Sn1 3.553(7) 39_657
Na1 Na4 3.658(7) 33_666
Na1 Na1 3.869(8) 35_556
Na1 Na1 3.869(8) 32_556
Na2 Cu2 3.2572(16) 32_665
Na2 Cu2 3.2572(16) 31_656
Na2 Sn1 3.528(5) 47_566
Na2 Sn1 3.528(5) 6
Na2 Sn1 3.528(5) 5
Na2 Sn1 3.528(5) 48
Na2 Sn2 3.644(3) 12
Na2 Sn2 3.644(3) 3
Na2 Sn2 3.644(3) 10
Na2 Sn2 3.644(3) 2
Na2 Na3 3.666(8) 4
Na2 Na3 3.666(8) .
Na2 Sn3 3.681(7) 3
Na2 Sn3 3.681(7) 2
Na2 Na4 3.824(9) 25_666
Na3 Sn2 3.141(6) 10
Na3 Sn2 3.141(6) 6
Na3 Sn2 3.141(6) 2
Na3 Sn3 3.229(6) 4
Na3 Sn3 3.229(6) 3
Na3 Sn3 3.229(6) 2
Na3 Na2 3.666(8) 9
Na3 Na2 3.666(8) 5
Na4 Sn1 3.5010(6) 22_465
Na4 Sn1 3.5010(6) 31_566
Na4 Sn1 3.5010(6) 24_666
Na4 Sn1 3.5010(6) 29_666
Na4 Sn1 3.5010(6) 32_566
Na4 Sn1 3.5010(6) 21_456
Na4 Sn1 3.5010(6) 30_666
Na4 Sn1 3.5010(6) 23_655
Na4 Na1 3.658(7) 29_666
Na4 Na1 3.658(7) 30_666
Na4 Na1 3.658(7) 32_566
Na4 Na1 3.658(7) 31_566
Na4 Na2 3.824(10) 26_566
Na4 Na2 3.824(10) 25_666
